data_7106481
loop_
_publ_author_name
'Andrew McRobbie'
'Asad R. Sarwar'
'Steven Yeninas'
'Harriott Nowell'
'Michael L. Baker'
'David Allan'
'Marshall Luban'
'Christopher A. Muryn'
'Robin  G. Pritchard'
'Ruslan Prozorov'
'Grigore A. Timco'
'Floriana Tuna'
'George F. S. Whitehead'
'Richard E. P. Winpenny'

_publ_section_title
;
 Chromium Chains as Polydentate Fluoride Ligands for Lanthanides
;
_journal_name_full Chem.Commun.
_journal_page_first 6251
_journal_paper_doi 10.1039/c1cc11516b
_journal_volume 47
_journal_year 2011
_chemical_compound_source 'synthesis as described'
_chemical_formula_moiety 'C153 H285 Cr12 F21 N2 O58 Y4'
_chemical_formula_sum 'C153 H285 Cr12 F21 N2 O58 Y4'
_chemical_formula_weight 4459.47
_chemical_name_systematic
;
?
;
_space_group_IT_number 2
_symmetry_cell_setting triclinic
_symmetry_Int_Tables_number 2
_symmetry_space_group_name_Hall '-P 1'
_symmetry_space_group_name_H-M 'P -1'
_atom_sites_solution_hydrogens geom
_atom_sites_solution_primary direct
_atom_sites_solution_secondary difmap
_audit_creation_method 'WinGX routine CIF_UPDATE'
_cell_angle_alpha 103.809(3)
_cell_angle_beta 99.436(3)
_cell_angle_gamma 99.405(3)
_cell_formula_units_Z 2
_cell_length_a 18.485(4)
_cell_length_b 23.817(5)
_cell_length_c 28.730(6)
_cell_measurement_reflns_used 35025
_cell_measurement_temperature 100(2)
_cell_measurement_theta_max 23
_cell_measurement_theta_min 2
_cell_measurement_wavelength 0.71073
_cell_volume 11843(4)
_computing_molecular_graphics 'Ortep-3 for Windows (Farrugia, 1997)'
_computing_publication_material 'WinGX publication routines (Farrugia, 1999)'
_computing_structure_refinement 'SHELXL-97 (Sheldrick, 2008)'
_diffrn_ambient_temperature 100(2)
_diffrn_measured_fraction_theta_full 0.989
_diffrn_measured_fraction_theta_max 0.989
_diffrn_measurement_device '95mm CCD camera on \k-goniostat'
_diffrn_measurement_device_type KappaCCD
_diffrn_measurement_method 'CCD rotation images, thick slices'
_diffrn_radiation_monochromator silicon
_diffrn_radiation_probe x-ray
_diffrn_radiation_type synchrotron
_diffrn_radiation_wavelength 0.7749
_diffrn_reflns_av_R_equivalents 0.0647
_diffrn_reflns_av_unetI/netI 0.0818
_diffrn_reflns_limit_h_max 20
_diffrn_reflns_limit_h_min -20
_diffrn_reflns_limit_k_max 26
_diffrn_reflns_limit_k_min -26
_diffrn_reflns_limit_l_max 32
_diffrn_reflns_limit_l_min -32
_diffrn_reflns_number 90414
_diffrn_reflns_theta_full 25.86
_diffrn_reflns_theta_max 25.86
_diffrn_reflns_theta_min 3.19
_exptl_absorpt_coefficient_mu 0.907
_exptl_absorpt_correction_T_max 0.9821
_exptl_absorpt_correction_T_min 0.9646
_exptl_absorpt_correction_type multi-scan
_exptl_absorpt_process_details
;
SADABS, TWINABS: Bruker (2001). Program name. Bruker AXS Inc., Madison,
Wisconsin, USA. or Sheldrick, G. M. (1996). Program name. University of
G\"ottingen, Germany.
;
_exptl_crystal_colour green
_exptl_crystal_density_diffrn 1.251
_exptl_crystal_density_method 'not measured'
_exptl_crystal_description prism
_exptl_crystal_F_000 4628
_exptl_crystal_size_max 0.04
_exptl_crystal_size_mid 0.04
_exptl_crystal_size_min 0.02
_refine_diff_density_max 3.35
_refine_diff_density_min -0.726
_refine_diff_density_rms 0.129
_refine_ls_extinction_method none
_refine_ls_goodness_of_fit_ref 1.073
_refine_ls_hydrogen_treatment constr
_refine_ls_matrix_type full
_refine_ls_number_parameters 2252
_refine_ls_number_reflns 35025
_refine_ls_number_restraints 5464
_refine_ls_restrained_S_all 1.077
_refine_ls_R_factor_all 0.1262
_refine_ls_R_factor_gt 0.0959
_refine_ls_shift/su_max 0.017
_refine_ls_shift/su_mean 0
_refine_ls_structure_factor_coef Fsqd
_refine_ls_weighting_details 'calc w=1/[\s^2^(Fo^2^)+(0.1199P)^2^+90.8146P] where P=(Fo^2^+2Fc^2^)/3'
_refine_ls_weighting_scheme calc
_refine_ls_wR_factor_gt 0.2569
_refine_ls_wR_factor_ref 0.2785
_reflns_number_gt 25002
_reflns_number_total 35025
_reflns_threshold_expression >2\s(I)
_cod_data_source_file c1cc11516b.txt
_cod_data_source_block cr12y4
_cod_database_code 7106481

loop_
_symmetry_equiv_pos_as_xyz
'x, y, z'
'-x, -y, -z'

loop_
_atom_site_label
_atom_site_type_symbol
_atom_site_fract_x
_atom_site_fract_y
_atom_site_fract_z
_atom_site_U_iso_or_equiv
_atom_site_adp_type
_atom_site_occupancy
_atom_site_symmetry_multiplicity
_atom_site_calc_flag
_atom_site_refinement_flags
_atom_site_disorder_assembly
_atom_site_disorder_group
C1 C 0.7973(7) 0.4486(5) 0.3687(4) 0.063(3) Uani 1 1 d DU . .
C2 C 0.8438(8) 0.4227(6) 0.4035(5) 0.099(5) Uani 1 1 d DU . .
C3 C 0.8213(16) 0.4327(13) 0.4515(6) 0.226(14) Uani 1 1 d DU . .
H3A H 0.7673 0.4174 0.4464 0.339 Uiso 1 1 calc R . .
H3B H 0.8332 0.4752 0.468 0.339 Uiso 1 1 calc R . .
H3C H 0.8487 0.4121 0.472 0.339 Uiso 1 1 calc R . .
C4 C 0.8318(16) 0.3573(8) 0.3829(10) 0.256(17) Uani 1 1 d DU . .
H4A H 0.7788 0.3393 0.379 0.383 Uiso 1 1 calc R . .
H4B H 0.8629 0.3412 0.4053 0.383 Uiso 1 1 calc R . .
H4C H 0.8459 0.3487 0.3509 0.383 Uiso 1 1 calc R . .
C5 C 0.9241(9) 0.4493(12) 0.4121(11) 0.263(17) Uani 1 1 d DU . .
H5A H 0.94 0.4438 0.3807 0.394 Uiso 1 1 calc R . .
H5B H 0.9532 0.4301 0.433 0.394 Uiso 1 1 calc R . .
H5C H 0.9328 0.4917 0.4285 0.394 Uiso 1 1 calc R . .
C6 C 0.7328(6) 0.5819(4) 0.4078(3) 0.057(3) Uani 1 1 d DU . .
C7 C 0.7369(6) 0.6237(5) 0.4582(4) 0.071(3) Uani 1 1 d DU . .
C8 C 0.8028(8) 0.6742(6) 0.4705(5) 0.105(6) Uani 1 1 d DU . .
H8A H 0.7988 0.6954 0.4451 0.158 Uiso 1 1 calc R . .
H8B H 0.8491 0.6592 0.4723 0.158 Uiso 1 1 calc R . .
H8C H 0.8036 0.7013 0.5023 0.158 Uiso 1 1 calc R . .
C9 C 0.6645(8) 0.6460(7) 0.4580(6) 0.118(6) Uani 1 1 d DU . .
H9A H 0.6591 0.6689 0.4339 0.177 Uiso 1 1 calc R . .
H9B H 0.6659 0.6713 0.4906 0.177 Uiso 1 1 calc R . .
H9C H 0.6219 0.6123 0.4492 0.177 Uiso 1 1 calc R . .
C10 C 0.7423(11) 0.5904(7) 0.4965(5) 0.123(7) Uani 1 1 d DU . .
H10A H 0.7446 0.6173 0.5286 0.185 Uiso 1 1 calc R . .
H10B H 0.7877 0.5741 0.4974 0.185 Uiso 1 1 calc R . .
H10C H 0.6981 0.5581 0.4885 0.185 Uiso 1 1 calc R . .
C11 C 0.5070(8) 0.4899(5) 0.2864(5) 0.070(3) Uani 1 1 d DU . .
C12 C 0.4706(8) 0.5400(6) 0.2767(6) 0.100(5) Uani 1 1 d DU . .
C13 C 0.4405(13) 0.5292(9) 0.2238(6) 0.170(10) Uani 1 1 d DU . .
H13A H 0.4814 0.5268 0.2061 0.256 Uiso 1 1 calc R . .
H13B H 0.4169 0.5618 0.2184 0.256 Uiso 1 1 calc R . .
H13C H 0.403 0.492 0.2118 0.256 Uiso 1 1 calc R . .
C14 C 0.5265(12) 0.5980(6) 0.2956(9) 0.194(12) Uani 1 1 d DU . .
H14A H 0.5671 0.5971 0.2775 0.291 Uiso 1 1 calc R . .
H14B H 0.5474 0.6047 0.3306 0.291 Uiso 1 1 calc R . .
H14C H 0.5015 0.6302 0.2909 0.291 Uiso 1 1 calc R . .
C15 C 0.4101(11) 0.5441(10) 0.3050(9) 0.180(11) Uani 1 1 d DU . .
H15A H 0.4314 0.5504 0.3398 0.269 Uiso 1 1 calc R . .
H15B H 0.3719 0.5073 0.293 0.269 Uiso 1 1 calc R . .
H15C H 0.3872 0.5773 0.3007 0.269 Uiso 1 1 calc R . .
C16 C 0.5256(8) 0.4056(5) 0.3787(5) 0.074(4) Uani 1 1 d DU . .
C17 C 0.4929(8) 0.4023(5) 0.4231(5) 0.092(5) Uani 1 1 d DU . .
C18 C 0.5522(10) 0.4197(9) 0.4682(5) 0.159(9) Uani 1 1 d DU . .
H18A H 0.5295 0.4176 0.4964 0.238 Uiso 1 1 calc R . .
H18B H 0.5796 0.4602 0.473 0.238 Uiso 1 1 calc R . .
H18C H 0.5871 0.3927 0.465 0.238 Uiso 1 1 calc R . .
C19 C 0.4467(12) 0.3414(6) 0.4154(6) 0.152(9) Uani 1 1 d DU . .
H19A H 0.4258 0.3398 0.4444 0.229 Uiso 1 1 calc R . .
H19B H 0.4785 0.3123 0.4102 0.229 Uiso 1 1 calc R . .
H19C H 0.4057 0.3324 0.3866 0.229 Uiso 1 1 calc R . .
C20 C 0.4401(11) 0.4438(9) 0.4285(8) 0.171(10) Uani 1 1 d DU . .
H20A H 0.4189 0.4425 0.4575 0.257 Uiso 1 1 calc R . .
H20B H 0.3996 0.4319 0.3992 0.257 Uiso 1 1 calc R . .
H20C H 0.4674 0.4841 0.4325 0.257 Uiso 1 1 calc R . .
C21 C 0.5210(6) 0.2392(5) 0.2585(4) 0.056(3) Uani 1 1 d DU . .
C22 C 0.5526(8) 0.1978(6) 0.2860(5) 0.094(5) Uani 1 1 d DU . .
C23 C 0.5293(18) 0.2063(13) 0.3330(8) 0.247(15) Uani 1 1 d DU . .
H23A H 0.5463 0.2479 0.3518 0.37 Uiso 1 1 calc R . .
H23B H 0.5515 0.1814 0.3515 0.37 Uiso 1 1 calc R . .
H23C H 0.4744 0.1952 0.3271 0.37 Uiso 1 1 calc R . .
C24 C 0.6356(10) 0.2089(13) 0.2925(12) 0.265(17) Uani 1 1 d DU . .
H24A H 0.649 0.2038 0.2603 0.397 Uiso 1 1 calc R . .
H24B H 0.655 0.1807 0.3085 0.397 Uiso 1 1 calc R . .
H24C H 0.6575 0.2493 0.3129 0.397 Uiso 1 1 calc R . .
C25 C 0.5219(19) 0.1357(7) 0.2548(10) 0.29(2) Uani 1 1 d DU . .
H25A H 0.5384 0.1307 0.2236 0.442 Uiso 1 1 calc R . .
H25B H 0.467 0.1276 0.2484 0.442 Uiso 1 1 calc R . .
H25C H 0.5402 0.1081 0.2718 0.442 Uiso 1 1 calc R . .
C26 C 0.3465(6) 0.2893(7) 0.2233(6) 0.080(4) Uani 1 1 d DU . .
C27 C 0.2657(8) 0.2699(9) 0.2268(7) 0.161(9) Uani 1 1 d DU . .
C28 C 0.2480(10) 0.3058(10) 0.2706(7) 0.182(11) Uani 1 1 d DU . .
H28A H 0.285 0.3067 0.2996 0.272 Uiso 1 1 calc R . .
H28B H 0.1978 0.2885 0.2739 0.272 Uiso 1 1 calc R . .
H28C H 0.2493 0.3461 0.2678 0.272 Uiso 1 1 calc R . .
C29 C 0.2160(11) 0.2663(15) 0.1794(8) 0.251(16) Uani 1 1 d DU . .
H29A H 0.2312 0.2402 0.1526 0.376 Uiso 1 1 calc R . .
H29B H 0.2201 0.3059 0.1744 0.376 Uiso 1 1 calc R . .
H29C H 0.1639 0.2504 0.1801 0.376 Uiso 1 1 calc R . .
C30 C 0.2539(18) 0.2068(10) 0.2307(14) 0.34(2) Uani 1 1 d DU . .
H30A H 0.266 0.1813 0.2021 0.503 Uiso 1 1 calc R . .
H30B H 0.2014 0.1931 0.2317 0.503 Uiso 1 1 calc R . .
H30C H 0.2866 0.2053 0.2606 0.503 Uiso 1 1 calc R . .
C31 C 0.4053(7) 0.1489(4) 0.0811(5) 0.069(3) Uani 1 1 d DU . .
C32 C 0.3468(8) 0.0917(5) 0.0599(5) 0.089(4) Uani 1 1 d DU . .
C33 C 0.3254(16) 0.0633(10) 0.0964(7) 0.247(15) Uani 1 1 d DU . .
H33A H 0.3646 0.0431 0.1071 0.371 Uiso 1 1 calc R . .
H33B H 0.278 0.0343 0.0822 0.371 Uiso 1 1 calc R . .
H33C H 0.319 0.0931 0.1246 0.371 Uiso 1 1 calc R . .
C34 C 0.3779(16) 0.0502(9) 0.0240(11) 0.283(18) Uani 1 1 d DU . .
H34A H 0.3786 0.0639 -0.0055 0.424 Uiso 1 1 calc R . .
H34B H 0.3464 0.0104 0.0152 0.424 Uiso 1 1 calc R . .
H34C H 0.4292 0.0493 0.0391 0.424 Uiso 1 1 calc R . .
C35 C 0.2819(12) 0.1040(12) 0.0290(11) 0.274(17) Uani 1 1 d DU . .
H35A H 0.3001 0.1316 0.0109 0.411 Uiso 1 1 calc R . .
H35B H 0.2501 0.1217 0.0499 0.411 Uiso 1 1 calc R . .
H35C H 0.2527 0.067 0.0057 0.411 Uiso 1 1 calc R . .
C36 C 0.4217(6) 0.3029(5) 0.0764(4) 0.059(3) Uani 1 1 d DU . .
C37 C 0.3769(7) 0.3425(6) 0.0556(5) 0.090(4) Uani 1 1 d DU . .
C38 C 0.4187(12) 0.3733(10) 0.0259(9) 0.177(10) Uani 1 1 d DU . .
H38A H 0.4642 0.4003 0.0472 0.266 Uiso 1 1 calc R . .
H38B H 0.3871 0.3959 0.0105 0.266 Uiso 1 1 calc R . .
H38C H 0.4327 0.3441 0.0005 0.266 Uiso 1 1 calc R . .
C39 C 0.3564(17) 0.3854(11) 0.0956(8) 0.243(16) Uani 1 1 d DU . .
H39A H 0.3272 0.3639 0.1138 0.365 Uiso 1 1 calc R . .
H39B H 0.3263 0.4099 0.0814 0.365 Uiso 1 1 calc R . .
H39C H 0.4021 0.4108 0.1179 0.365 Uiso 1 1 calc R . .
C40 C 0.3066(11) 0.3023(10) 0.0234(10) 0.233(15) Uani 1 1 d DU . .
H40A H 0.2785 0.2823 0.0431 0.349 Uiso 1 1 calc R . .
H40B H 0.3195 0.2727 -0.0023 0.349 Uiso 1 1 calc R . .
H40C H 0.2756 0.3255 0.0082 0.349 Uiso 1 1 calc R . .
C41 C 0.5707(7) 0.1875(5) -0.0310(4) 0.061(3) Uani 1 1 d DU . .
C42 C 0.5469(7) 0.1448(5) -0.0824(4) 0.075(4) Uani 1 1 d DU . .
C43 C 0.5671(12) 0.1755(8) -0.1191(5) 0.135(7) Uani 1 1 d DU . .
H43A H 0.5404 0.2079 -0.1186 0.202 Uiso 1 1 calc R . .
H43B H 0.5529 0.1475 -0.1518 0.202 Uiso 1 1 calc R . .
H43C H 0.6213 0.1915 -0.1112 0.202 Uiso 1 1 calc R . .
C44 C 0.4630(8) 0.1212(9) -0.0938(6) 0.159(9) Uani 1 1 d DU . .
H44A H 0.4371 0.1541 -0.0932 0.239 Uiso 1 1 calc R . .
H44B H 0.4497 0.1014 -0.0693 0.239 Uiso 1 1 calc R . .
H44C H 0.4477 0.093 -0.1264 0.239 Uiso 1 1 calc R . .
C45 C 0.5870(12) 0.0954(7) -0.0827(6) 0.160(9) Uani 1 1 d DU . .
H45A H 0.5738 0.0758 -0.058 0.24 Uiso 1 1 calc R . .
H45B H 0.6412 0.1111 -0.0751 0.24 Uiso 1 1 calc R . .
H45C H 0.5722 0.0668 -0.1151 0.24 Uiso 1 1 calc R . .
C46 C 0.6609(7) 0.1711(4) 0.0842(4) 0.056(3) Uani 1 1 d DU . .
C47 C 0.6866(7) 0.1247(5) 0.1071(5) 0.081(4) Uani 1 1 d DU . .
C48 C 0.7177(12) 0.1547(7) 0.1598(5) 0.145(8) Uani 1 1 d DU . .
H48A H 0.6782 0.1693 0.1751 0.218 Uiso 1 1 calc R . .
H48B H 0.7588 0.1881 0.1631 0.218 Uiso 1 1 calc R . .
H48C H 0.7366 0.1266 0.1761 0.218 Uiso 1 1 calc R . .
C49 C 0.6220(9) 0.0732(6) 0.0991(8) 0.150(9) Uani 1 1 d DU . .
H49A H 0.5822 0.0872 0.1143 0.224 Uiso 1 1 calc R . .
H49B H 0.6395 0.0435 0.1141 0.224 Uiso 1 1 calc R . .
H49C H 0.6025 0.0555 0.0639 0.224 Uiso 1 1 calc R . .
C50 C 0.7474(10) 0.1023(8) 0.0845(8) 0.162(9) Uani 1 1 d DU . .
H50A H 0.7642 0.0728 0.1 0.243 Uiso 1 1 calc R . .
H50B H 0.7897 0.1353 0.0894 0.243 Uiso 1 1 calc R . .
H50C H 0.7281 0.084 0.0493 0.243 Uiso 1 1 calc R . .
C51 C 0.7225(6) 0.3782(5) 0.0091(4) 0.058(3) Uani 1 1 d DU . .
C52 C 0.6818(7) 0.4091(6) -0.0244(5) 0.080(4) Uani 1 1 d DU . .
C53 C 0.7352(11) 0.4484(10) -0.0411(8) 0.179(11) Uani 1 1 d DU . .
H53A H 0.7077 0.4673 -0.0629 0.269 Uiso 1 1 calc R . .
H53B H 0.7664 0.4253 -0.0588 0.269 Uiso 1 1 calc R . .
H53C H 0.7673 0.4788 -0.0127 0.269 Uiso 1 1 calc R . .
C54 C 0.6259(13) 0.3644(9) -0.0656(8) 0.214(14) Uani 1 1 d DU . .
H54A H 0.5912 0.3401 -0.0522 0.322 Uiso 1 1 calc R . .
H54B H 0.6522 0.3391 -0.0858 0.322 Uiso 1 1 calc R . .
H54C H 0.5977 0.3849 -0.0857 0.322 Uiso 1 1 calc R . .
C55 C 0.6385(17) 0.4462(13) 0.0057(10) 0.286(19) Uani 1 1 d DU . .
H55A H 0.6028 0.4207 0.0175 0.429 Uiso 1 1 calc R . .
H55B H 0.6112 0.4669 -0.0146 0.429 Uiso 1 1 calc R . .
H55C H 0.6733 0.4752 0.0337 0.429 Uiso 1 1 calc R . .
C56 C 0.8468(7) 0.2760(6) 0.0130(5) 0.077(4) Uani 1 1 d DU . .
C57 C 0.8889(9) 0.2479(6) -0.0248(6) 0.116(6) Uani 1 1 d DU . .
C58 C 0.8659(17) 0.2657(14) -0.0708(7) 0.248(16) Uani 1 1 d DU . .
H58A H 0.8797 0.3088 -0.0639 0.372 Uiso 1 1 calc R . .
H58B H 0.8115 0.2524 -0.0827 0.372 Uiso 1 1 calc R . .
H58C H 0.8914 0.2473 -0.0958 0.372 Uiso 1 1 calc R . .
C59 C 0.9712(9) 0.2686(10) -0.0066(9) 0.211(13) Uani 1 1 d DU . .
H59A H 0.9844 0.3117 0.0001 0.316 Uiso 1 1 calc R . .
H59B H 0.997 0.2504 -0.0315 0.316 Uiso 1 1 calc R . .
H59C H 0.9865 0.2573 0.0236 0.316 Uiso 1 1 calc R . .
C60 C 0.8672(14) 0.1821(7) -0.0368(10) 0.224(14) Uani 1 1 d DU . .
H60A H 0.8827 0.1692 -0.0075 0.336 Uiso 1 1 calc R . .
H60B H 0.8918 0.1644 -0.0627 0.336 Uiso 1 1 calc R . .
H60C H 0.8126 0.1695 -0.0483 0.336 Uiso 1 1 calc R . .
C61 C 0.9905(6) 0.4706(5) 0.1132(5) 0.069(3) Uani 1 1 d DU . .
C62 C 1.0651(7) 0.4804(7) 0.0978(5) 0.109(6) Uani 1 1 d DU . .
C63 C 1.1183(10) 0.5293(11) 0.1332(8) 0.261(16) Uani 1 1 d DU . .
H63A H 1.0928 0.5615 0.1443 0.392 Uiso 1 1 calc R . .
H63B H 1.1588 0.5435 0.118 0.392 Uiso 1 1 calc R . .
H63C H 1.1394 0.5162 0.1613 0.392 Uiso 1 1 calc R . .
C64 C 1.0515(14) 0.4932(15) 0.0482(8) 0.267(18) Uani 1 1 d DU . .
H64A H 1.0129 0.4611 0.025 0.4 Uiso 1 1 calc R . .
H64B H 1.0982 0.4961 0.0361 0.4 Uiso 1 1 calc R . .
H64C H 1.0347 0.5306 0.0515 0.4 Uiso 1 1 calc R . .
C65 C 1.0892(13) 0.4230(10) 0.0851(13) 0.280(19) Uani 1 1 d DU . .
H65A H 1.0482 0.393 0.0619 0.42 Uiso 1 1 calc R . .
H65B H 1.1023 0.4104 0.1149 0.42 Uiso 1 1 calc R . .
H65C H 1.1331 0.4277 0.0702 0.42 Uiso 1 1 calc R . .
C66 C 0.9332(6) 0.3764(4) 0.1854(5) 0.064(3) Uani 1 1 d DU . .
C67 C 0.9680(8) 0.3315(5) 0.2054(5) 0.100(5) Uani 1 1 d DU . .
C68 C 0.9715(17) 0.3421(12) 0.2586(6) 0.248(16) Uani 1 1 d DU . .
H68A H 0.9927 0.3115 0.2701 0.372 Uiso 1 1 calc R . .
H68B H 0.9208 0.3409 0.2649 0.372 Uiso 1 1 calc R . .
H68C H 1.0033 0.3811 0.276 0.372 Uiso 1 1 calc R . .
C69 C 1.0426(12) 0.3339(15) 0.1921(13) 0.31(2) Uani 1 1 d DU . .
H69A H 1.0673 0.3054 0.2044 0.46 Uiso 1 1 calc R . .
H69B H 1.0735 0.3738 0.2067 0.46 Uiso 1 1 calc R . .
H69C H 1.0361 0.3241 0.1563 0.46 Uiso 1 1 calc R . .
C70 C 0.9217(15) 0.2713(6) 0.1789(10) 0.254(16) Uani 1 1 d DU . .
H70A H 0.9424 0.2417 0.1923 0.381 Uiso 1 1 calc R . .
H70B H 0.9223 0.2632 0.1439 0.381 Uiso 1 1 calc R . .
H70C H 0.8699 0.2695 0.1833 0.381 Uiso 1 1 calc R . .
C71 C 0.8513(6) 0.6129(4) 0.1485(3) 0.044(2) Uani 1 1 d DU . .
C72 C 0.8707(9) 0.6327(5) 0.1049(4) 0.093(5) Uani 1 1 d DU . .
C73 C 0.9532(12) 0.6607(17) 0.1199(12) 0.39(3) Uani 1 1 d DU . .
H73A H 0.9824 0.6297 0.1173 0.58 Uiso 1 1 calc R . .
H73B H 0.9647 0.6854 0.1539 0.58 Uiso 1 1 calc R . .
H73C H 0.9661 0.6853 0.0983 0.58 Uiso 1 1 calc R . .
C74 C 0.8603(18) 0.5834(8) 0.0613(6) 0.211(12) Uani 1 1 d DU . .
H74A H 0.8663 0.5476 0.0712 0.317 Uiso 1 1 calc R . .
H74B H 0.8978 0.5925 0.0422 0.317 Uiso 1 1 calc R . .
H74C H 0.8099 0.5772 0.0413 0.317 Uiso 1 1 calc R . .
C75 C 0.8332(19) 0.6812(11) 0.0975(9) 0.244(15) Uani 1 1 d DU . .
H75A H 0.7948 0.6842 0.1172 0.366 Uiso 1 1 calc R . .
H75B H 0.8097 0.6729 0.0627 0.366 Uiso 1 1 calc R . .
H75C H 0.8704 0.7186 0.1076 0.366 Uiso 1 1 calc R . .
C76 C 0.6876(5) 0.7228(4) 0.1978(4) 0.053(3) Uani 1 1 d DU . .
C77 C 0.6130(5) 0.6941(5) 0.1628(4) 0.069(3) Uani 1 1 d DU . .
C78 C 0.6010(10) 0.6285(5) 0.1506(7) 0.152(9) Uani 1 1 d DU . .
H78A H 0.552 0.6108 0.1285 0.227 Uiso 1 1 calc R . .
H78B H 0.6026 0.6159 0.1808 0.227 Uiso 1 1 calc R . .
H78C H 0.6406 0.6155 0.1346 0.227 Uiso 1 1 calc R . .
C79 C 0.6047(9) 0.7142(7) 0.1171(5) 0.116(6) Uani 1 1 d DU . .
H79A H 0.5555 0.6946 0.0959 0.173 Uiso 1 1 calc R . .
H79B H 0.6442 0.704 0.0997 0.173 Uiso 1 1 calc R . .
H79C H 0.609 0.7572 0.1257 0.173 Uiso 1 1 calc R . .
C80 C 0.5532(7) 0.7126(10) 0.1896(7) 0.148(8) Uani 1 1 d DU . .
H80A H 0.5036 0.6945 0.1684 0.222 Uiso 1 1 calc R . .
H80B H 0.5601 0.7557 0.1981 0.222 Uiso 1 1 calc R . .
H80C H 0.5573 0.6995 0.2195 0.222 Uiso 1 1 calc R . .
C81 C 0.7772(5) 0.7943(4) 0.3283(3) 0.044(2) Uani 1 1 d DU . .
C82 C 0.7402(7) 0.8101(5) 0.3717(4) 0.073(4) Uani 1 1 d DU . .
C83 C 0.7071(13) 0.8627(8) 0.3722(8) 0.177(10) Uani 1 1 d DU . .
H83A H 0.6708 0.8555 0.3413 0.266 Uiso 1 1 calc R . .
H83B H 0.747 0.8971 0.3757 0.266 Uiso 1 1 calc R . .
H83C H 0.6818 0.8704 0.3997 0.266 Uiso 1 1 calc R . .
C84 C 0.6797(10) 0.7568(8) 0.3672(8) 0.180(11) Uani 1 1 d DU . .
H84A H 0.642 0.7494 0.337 0.27 Uiso 1 1 calc R . .
H84B H 0.6558 0.7644 0.3955 0.27 Uiso 1 1 calc R . .
H84C H 0.7021 0.7221 0.3664 0.27 Uiso 1 1 calc R . .
C85 C 0.7967(10) 0.8196(10) 0.4176(5) 0.159(9) Uani 1 1 d DU . .
H85A H 0.7735 0.8301 0.4459 0.238 Uiso 1 1 calc R . .
H85B H 0.8388 0.8517 0.4198 0.238 Uiso 1 1 calc R . .
H85C H 0.8151 0.7832 0.4174 0.238 Uiso 1 1 calc R . .
C86 C 0.8712(6) 0.8843(5) 0.1686(3) 0.054(3) Uani 1 1 d DU . .
C87 C 0.8738(8) 0.8809(5) 0.1147(4) 0.084(4) Uani 1 1 d DU . .
C88 C 0.8604(13) 0.9368(7) 0.1038(6) 0.149(8) Uani 1 1 d DU . .
H88A H 0.8116 0.9434 0.1104 0.223 Uiso 1 1 calc R . .
H88B H 0.8606 0.9339 0.0693 0.223 Uiso 1 1 calc R . .
H88C H 0.9001 0.97 0.1246 0.223 Uiso 1 1 calc R . .
C89 C 0.8138(11) 0.8306(7) 0.0815(6) 0.155(9) Uani 1 1 d DU . .
H89A H 0.7644 0.8378 0.0862 0.233 Uiso 1 1 calc R . .
H89B H 0.8206 0.7937 0.0893 0.233 Uiso 1 1 calc R . .
H89C H 0.8171 0.8275 0.0474 0.233 Uiso 1 1 calc R . .
C90 C 0.9492(10) 0.8699(11) 0.1086(7) 0.182(11) Uani 1 1 d DU . .
H90A H 0.9557 0.8331 0.1167 0.273 Uiso 1 1 calc R . .
H90B H 0.9881 0.9029 0.1304 0.273 Uiso 1 1 calc R . .
H90C H 0.9534 0.8665 0.0745 0.273 Uiso 1 1 calc R . .
C91 C 0.7619(5) 0.9450(4) 0.2540(4) 0.054(3) Uani 1 1 d DU . .
C92 C 0.6946(5) 0.9742(4) 0.2536(4) 0.069(3) Uani 1 1 d DU . .
C93 C 0.6232(6) 0.9286(6) 0.2405(6) 0.101(5) Uani 1 1 d DU . .
H93A H 0.6181 0.9027 0.2075 0.152 Uiso 1 1 calc R . .
H93B H 0.5806 0.9482 0.2412 0.152 Uiso 1 1 calc R . .
H93C H 0.6241 0.905 0.2642 0.152 Uiso 1 1 calc R . .
C94 C 0.6987(10) 1.0115(8) 0.2183(7) 0.137(8) Uani 1 1 d DU . .
H94A H 0.6918 0.9858 0.185 0.206 Uiso 1 1 calc R . .
H94B H 0.7479 1.0385 0.2272 0.206 Uiso 1 1 calc R . .
H94C H 0.6593 1.0344 0.2196 0.206 Uiso 1 1 calc R . .
C95 C 0.7029(8) 1.0144(6) 0.3041(5) 0.112(6) Uani 1 1 d DU . .
H95A H 0.6602 1.0339 0.305 0.168 Uiso 1 1 calc R . .
H95B H 0.7496 1.0443 0.3123 0.168 Uiso 1 1 calc R . .
H95C H 0.7044 0.9911 0.328 0.168 Uiso 1 1 calc R . .
C96 C 1.0091(7) 1.0304(5) 0.3684(3) 0.060(3) Uani 1 1 d DU . .
C97 C 1.0130(7) 1.0518(5) 0.4233(4) 0.082(4) Uani 1 1 d DU . .
C98 C 1.0286(15) 1.1172(6) 0.4393(8) 0.193(11) Uani 1 1 d DU . .
H98A H 1.0746 1.1331 0.4298 0.29 Uiso 1 1 calc R . .
H98B H 1.035 1.1307 0.475 0.29 Uiso 1 1 calc R . .
H98C H 0.9866 1.1313 0.4236 0.29 Uiso 1 1 calc R . .
C99 C 1.0756(12) 1.0299(11) 0.4498(6) 0.176(10) Uani 1 1 d DU . .
H99A H 1.1235 1.0472 0.4433 0.264 Uiso 1 1 calc R . .
H99B H 1.0664 0.9867 0.4381 0.264 Uiso 1 1 calc R . .
H99C H 1.0774 1.0417 0.4851 0.264 Uiso 1 1 calc R . .
C100 C 0.9430(10) 1.0245(11) 0.4359(7) 0.195(12) Uani 1 1 d DU . .
H10D H 0.9347 0.9813 0.4243 0.292 Uiso 1 1 calc R . .
H10E H 0.9003 1.0378 0.4202 0.292 Uiso 1 1 calc R . .
H10F H 0.9479 1.0363 0.4716 0.292 Uiso 1 1 calc R . .
C101 C 1.0080(8) 1.0685(5) 0.2484(5) 0.075(4) Uani 1 1 d DU . .
C102 C 0.9995(7) 1.1156(5) 0.2214(6) 0.109(6) Uani 1 1 d DU . .
C103 C 1.0422(9) 1.1736(5) 0.2532(7) 0.124(7) Uani 1 1 d DU . .
H10G H 1.0207 1.1845 0.2822 0.185 Uiso 1 1 calc R . .
H10H H 1.0397 1.2035 0.2351 0.185 Uiso 1 1 calc R . .
H10I H 1.0947 1.1714 0.2634 0.185 Uiso 1 1 calc R . .
C104 C 0.9177(7) 1.1146(8) 0.2041(8) 0.154(9) Uani 1 1 d DU . .
H10J H 0.8929 1.0756 0.1818 0.23 Uiso 1 1 calc R . .
H10K H 0.9131 1.145 0.1868 0.23 Uiso 1 1 calc R . .
H10L H 0.8939 1.1224 0.2324 0.23 Uiso 1 1 calc R . .
C105 C 1.0331(13) 1.0992(10) 0.1768(7) 0.196(12) Uani 1 1 d DU . .
H10M H 1.0046 1.0608 0.1553 0.295 Uiso 1 1 calc R . .
H10N H 1.0854 1.0967 0.1871 0.295 Uiso 1 1 calc R . .
H10O H 1.0311 1.1294 0.1589 0.295 Uiso 1 1 calc R . .
C106 C 1.2294(7) 0.9755(5) 0.2544(4) 0.064(3) Uani 1 1 d DU . .
C107 C 1.2609(7) 0.9587(6) 0.2081(5) 0.092(5) Uani 1 1 d DU . .
C108 C 1.3314(11) 1.0010(10) 0.2131(8) 0.218(14) Uani 1 1 d DU . .
H10P H 1.3682 0.9999 0.2414 0.327 Uiso 1 1 calc R . .
H10Q H 1.3217 1.041 0.2178 0.327 Uiso 1 1 calc R . .
H10R H 1.3513 0.9903 0.1833 0.327 Uiso 1 1 calc R . .
C109 C 1.2716(15) 0.8965(8) 0.2017(8) 0.173(10) Uani 1 1 d DU . .
H10S H 1.3077 0.8946 0.2301 0.259 Uiso 1 1 calc R . .
H10T H 1.2908 0.884 0.1718 0.259 Uiso 1 1 calc R . .
H10U H 1.2235 0.8702 0.1988 0.259 Uiso 1 1 calc R . .
C110 C 1.2049(12) 0.9599(11) 0.1645(6) 0.180(11) Uani 1 1 d DU . .
H11A H 1.1579 0.932 0.1615 0.27 Uiso 1 1 calc R . .
H11B H 1.2247 0.9485 0.1348 0.27 Uiso 1 1 calc R . .
H11C H 1.1953 0.9999 0.1687 0.27 Uiso 1 1 calc R . .
C111 C 1.2487(6) 1.0954(4) 0.3698(5) 0.063(3) Uani 1 1 d DU . .
C112 C 1.2844(7) 1.1599(5) 0.3960(5) 0.100(5) Uani 1 1 d DU . .
C113 C 1.2415(11) 1.2004(6) 0.3791(8) 0.164(10) Uani 1 1 d DU . .
H11D H 1.1898 1.1907 0.3834 0.246 Uiso 1 1 calc R . .
H11E H 1.2412 1.1965 0.3443 0.246 Uiso 1 1 calc R . .
H11F H 1.2647 1.2412 0.3983 0.246 Uiso 1 1 calc R . .
C114 C 1.2931(15) 1.1698(8) 0.4508(6) 0.187(11) Uani 1 1 d DU . .
H11G H 1.3229 1.1429 0.4616 0.28 Uiso 1 1 calc R . .
H11H H 1.2435 1.1619 0.4588 0.28 Uiso 1 1 calc R . .
H11I H 1.3186 1.2108 0.4677 0.28 Uiso 1 1 calc R . .
C115 C 1.3625(9) 1.1697(8) 0.3879(10) 0.217(13) Uani 1 1 d DU . .
H11J H 1.389 1.1419 0.4002 0.326 Uiso 1 1 calc R . .
H11K H 1.3888 1.2103 0.4055 0.326 Uiso 1 1 calc R . .
H11L H 1.3612 1.1631 0.3528 0.326 Uiso 1 1 calc R . .
C116 C 1.2681(5) 0.9249(5) 0.4447(3) 0.055(3) Uani 1 1 d DU . .
C117 C 1.2482(6) 0.9238(5) 0.4938(4) 0.069(3) Uani 1 1 d DU . .
C118 C 1.2973(8) 0.8937(7) 0.5207(5) 0.103(5) Uani 1 1 d DU . .
H11M H 1.2835 0.894 0.5522 0.154 Uiso 1 1 calc R . .
H11N H 1.3497 0.9144 0.5264 0.154 Uiso 1 1 calc R . .
H11O H 1.2914 0.8527 0.5013 0.154 Uiso 1 1 calc R . .
C119 C 1.1666(7) 0.8912(7) 0.4810(5) 0.100(5) Uani 1 1 d DU . .
H11P H 1.1357 0.9125 0.4634 0.15 Uiso 1 1 calc R . .
H11Q H 1.1495 0.8889 0.5112 0.15 Uiso 1 1 calc R . .
H11R H 1.162 0.8511 0.4601 0.15 Uiso 1 1 calc R . .
C120 C 1.2537(8) 0.9867(5) 0.5232(5) 0.095(5) Uani 1 1 d DU . .
H12A H 1.2208 1.0055 0.5044 0.142 Uiso 1 1 calc R . .
H12B H 1.3057 1.0087 0.53 0.142 Uiso 1 1 calc R . .
H12C H 1.2382 0.9865 0.5542 0.142 Uiso 1 1 calc R . .
C121 C 1.4083(5) 0.9465(5) 0.3686(5) 0.062(3) Uani 1 1 d DU . .
C122 C 1.4912(6) 0.9746(6) 0.3811(6) 0.105(5) Uani 1 1 d DU . .
C123 C 1.5393(8) 0.9329(7) 0.3681(8) 0.137(7) Uani 1 1 d DU . .
H12D H 1.5252 0.8983 0.3801 0.206 Uiso 1 1 calc R . .
H12E H 1.5918 0.9521 0.383 0.206 Uiso 1 1 calc R . .
H12F H 1.533 0.9202 0.3323 0.206 Uiso 1 1 calc R . .
C124 C 1.5028(10) 1.0284(8) 0.3642(10) 0.180(10) Uani 1 1 d DU . .
H12G H 1.4692 1.0536 0.3762 0.27 Uiso 1 1 calc R . .
H12H H 1.4921 1.0174 0.3283 0.27 Uiso 1 1 calc R . .
H12I H 1.555 1.0499 0.3769 0.27 Uiso 1 1 calc R . .
C125 C 1.5102(14) 0.9965(14) 0.4373(7) 0.262(17) Uani 1 1 d DU . .
H12J H 1.5024 0.9626 0.451 0.393 Uiso 1 1 calc R . .
H12K H 1.4775 1.0232 0.4482 0.393 Uiso 1 1 calc R . .
H12L H 1.5627 1.0177 0.4485 0.393 Uiso 1 1 calc R . .
C126 C 1.2775(6) 0.7343(5) 0.2795(4) 0.056(3) Uani 1 1 d DU . .
C127 C 1.2866(8) 0.7054(5) 0.2279(4) 0.088(4) Uani 1 1 d DU . .
C128 C 1.2947(13) 0.6437(6) 0.2215(6) 0.152(9) Uani 1 1 d DU . .
H12M H 1.2521 0.6212 0.2302 0.228 Uiso 1 1 calc R . .
H12N H 1.3415 0.6428 0.2427 0.228 Uiso 1 1 calc R . .
H12O H 1.2958 0.626 0.1872 0.228 Uiso 1 1 calc R . .
C129 C 1.2169(13) 0.7047(11) 0.1922(7) 0.208(13) Uani 1 1 d DU . .
H12P H 1.1734 0.6813 0.1992 0.312 Uiso 1 1 calc R . .
H12Q H 1.222 0.6871 0.1587 0.312 Uiso 1 1 calc R . .
H12R H 1.2101 0.7453 0.1954 0.312 Uiso 1 1 calc R . .
C130 C 1.3502(14) 0.7420(9) 0.2162(9) 0.231(15) Uani 1 1 d DU . .
H13D H 1.3426 0.7826 0.2209 0.347 Uiso 1 1 calc R . .
H13E H 1.353 0.7256 0.182 0.347 Uiso 1 1 calc R . .
H13F H 1.397 0.7422 0.2379 0.347 Uiso 1 1 calc R . .
C131 C 1.3570(5) 0.7567(5) 0.4088(4) 0.058(3) Uani 1 1 d DU . .
C132 C 1.4262(6) 0.7485(6) 0.4415(5) 0.085(4) Uani 1 1 d DU . .
C133 C 1.4144(13) 0.7591(14) 0.4927(6) 0.242(15) Uani 1 1 d DU . .
H13G H 1.4075 0.7996 0.5043 0.364 Uiso 1 1 calc R . .
H13H H 1.4584 0.7536 0.514 0.364 Uiso 1 1 calc R . .
H13I H 1.3698 0.7311 0.4935 0.364 Uiso 1 1 calc R . .
C134 C 1.4936(9) 0.7929(11) 0.4429(11) 0.236(14) Uani 1 1 d DU . .
H13J H 1.4861 0.8327 0.457 0.354 Uiso 1 1 calc R . .
H13K H 1.5017 0.7893 0.4095 0.354 Uiso 1 1 calc R . .
H13L H 1.5376 0.786 0.4632 0.354 Uiso 1 1 calc R . .
C135 C 1.4354(13) 0.6873(8) 0.4238(10) 0.237(16) Uani 1 1 d DU . .
H13M H 1.4798 0.6815 0.4444 0.355 Uiso 1 1 calc R . .
H13N H 1.4416 0.6799 0.3898 0.355 Uiso 1 1 calc R . .
H13O H 1.3908 0.6598 0.4254 0.355 Uiso 1 1 calc R . .
C136 C 1.0882(6) 0.7068(4) 0.4231(3) 0.051(3) Uani 1 1 d DU . .
C137 C 1.0744(6) 0.7084(5) 0.4746(3) 0.066(3) Uani 1 1 d DU . .
C138 C 1.0356(8) 0.6474(5) 0.4727(5) 0.091(4) Uani 1 1 d DU . .
H13P H 1.0688 0.6199 0.4651 0.136 Uiso 1 1 calc R . .
H13Q H 0.9895 0.6351 0.4472 0.136 Uiso 1 1 calc R . .
H13R H 1.023 0.6472 0.5045 0.136 Uiso 1 1 calc R . .
C139 C 1.1483(7) 0.7300(7) 0.5115(4) 0.101(5) Uani 1 1 d DU . .
H13S H 1.1816 0.7027 0.5036 0.151 Uiso 1 1 calc R . .
H13T H 1.1393 0.7318 0.5445 0.151 Uiso 1 1 calc R . .
H13U H 1.1718 0.7695 0.5104 0.151 Uiso 1 1 calc R . .
C140 C 1.0221(8) 0.7497(6) 0.4861(5) 0.088(4) Uani 1 1 d DU . .
H14D H 1.0468 0.79 0.4878 0.133 Uiso 1 1 calc R . .
H14E H 1.0091 0.7488 0.5177 0.133 Uiso 1 1 calc R . .
H14F H 0.9763 0.7371 0.4603 0.133 Uiso 1 1 calc R . .
C141 C 1.1460(6) 0.5839(4) 0.3532(4) 0.050(3) Uani 1 1 d DU . .
C142 C 1.1681(7) 0.5270(5) 0.3597(6) 0.093(5) Uani 1 1 d DU . .
C143 C 1.2357(11) 0.5405(8) 0.3987(9) 0.234(15) Uani 1 1 d DU . .
H14G H 1.2766 0.5656 0.3905 0.352 Uiso 1 1 calc R . .
H14H H 1.2505 0.5037 0.4017 0.352 Uiso 1 1 calc R . .
H14I H 1.2252 0.5614 0.4298 0.352 Uiso 1 1 calc R . .
C144 C 1.1052(9) 0.4868(7) 0.3696(9) 0.147(8) Uani 1 1 d DU . .
H14J H 1.0614 0.4777 0.3426 0.221 Uiso 1 1 calc R . .
H14K H 1.0922 0.5063 0.4003 0.221 Uiso 1 1 calc R . .
H14L H 1.1206 0.4501 0.3725 0.221 Uiso 1 1 calc R . .
C145 C 1.1856(15) 0.4982(9) 0.3119(8) 0.200(12) Uani 1 1 d DU . .
H14M H 1.2268 0.5246 0.3053 0.3 Uiso 1 1 calc R . .
H14N H 1.1411 0.4904 0.2856 0.3 Uiso 1 1 calc R . .
H14O H 1.2003 0.4609 0.3135 0.3 Uiso 1 1 calc R . .
N1 N 0.6763(7) 0.3986(5) 0.2004(5) 0.098(4) Uani 1 1 d U A 1
H1A H 0.7181 0.4286 0.2138 0.118 Uiso 1 1 calc R A 1
H1B H 0.6456 0.4018 0.2227 0.118 Uiso 1 1 calc R A 1
C146 C 0.7394(11) 0.3395(8) 0.2428(7) 0.119(6) Uani 1 1 d U A 1
H14P H 0.7551 0.3015 0.2368 0.178 Uiso 1 1 calc R A 1
H14Q H 0.7064 0.3411 0.2664 0.178 Uiso 1 1 calc R A 1
H14R H 0.7838 0.3718 0.2562 0.178 Uiso 1 1 calc R A 1
C147 C 0.6999(7) 0.3456(5) 0.1977(5) 0.068(3) Uani 1 1 d U A 1
H14S H 0.7328 0.3412 0.1737 0.082 Uiso 1 1 calc R A 1
H14T H 0.6553 0.3127 0.1848 0.082 Uiso 1 1 calc R A 1
C148 C 0.6373(8) 0.4113(6) 0.1574(5) 0.082(4) Uani 1 1 d U A 1
H14U H 0.5917 0.3797 0.1427 0.099 Uiso 1 1 calc R A 1
H14V H 0.67 0.4087 0.1332 0.099 Uiso 1 1 calc R A 1
C149 C 0.6145(12) 0.4690(8) 0.1644(9) 0.156(9) Uani 1 1 d U A 1
H14W H 0.5893 0.4725 0.1327 0.235 Uiso 1 1 calc R A 1
H141 H 0.6591 0.5011 0.1781 0.235 Uiso 1 1 calc R A 1
H14 H 0.5801 0.4717 0.187 0.235 Uiso 1 1 calc R A 1
N2 N 1.0215(5) 0.8196(4) 0.2937(3) 0.058(2) Uani 1 1 d U . .
H2A H 0.9899 0.7829 0.2853 0.069 Uiso 1 1 calc R . .
H2B H 0.9932 0.8456 0.2856 0.069 Uiso 1 1 calc R . .
C153 C 1.0489(6) 0.8379(5) 0.3477(4) 0.056(3) Uani 1 1 d U . .
H15D H 1.08 0.8105 0.3569 0.067 Uiso 1 1 calc R . .
H15E H 1.0814 0.878 0.3575 0.067 Uiso 1 1 calc R . .
C154 C 0.9897(7) 0.8385(5) 0.3748(5) 0.073(3) Uani 1 1 d U . .
H15F H 1.0115 0.8504 0.41 0.109 Uiso 1 1 calc R . .
H15G H 0.9575 0.7989 0.3657 0.109 Uiso 1 1 calc R . .
H15H H 0.9597 0.8667 0.367 0.109 Uiso 1 1 calc R . .
C155 C 1.0764(7) 0.8163(6) 0.2640(5) 0.070(3) Uani 1 1 d U . .
H15I H 1.1042 0.7857 0.2702 0.084 Uiso 1 1 calc R . .
H15J H 1.1129 0.8547 0.2744 0.084 Uiso 1 1 calc R . .
C156 C 1.0463(10) 0.8026(9) 0.2119(6) 0.113(6) Uani 1 1 d U . .
H15K H 1.0874 0.8015 0.1943 0.169 Uiso 1 1 calc R . .
H15L H 1.0196 0.8331 0.2052 0.169 Uiso 1 1 calc R . .
H15M H 1.0115 0.764 0.2009 0.169 Uiso 1 1 calc R . .
Cr1 Cr 0.85010(9) 0.38669(7) 0.09034(6) 0.0506(4) Uani 1 1 d . . .
Cr2 Cr 0.70315(11) 0.26831(7) 0.04185(7) 0.0572(5) Uani 1 1 d . . .
Cr3 Cr 0.53160(10) 0.22765(7) 0.06328(6) 0.0540(4) Uani 1 1 d . . .
Cr4 Cr 0.45566(10) 0.25625(8) 0.16342(7) 0.0583(5) Uani 1 1 d . . .
Cr5 Cr 0.49511(10) 0.36200(8) 0.27118(7) 0.0579(5) Uani 1 1 d . . .
Cr6 Cr 0.64479(10) 0.46664(7) 0.34068(6) 0.0536(5) Uani 1 1 d . . .
Cr7 Cr 1.19967(8) 0.70716(7) 0.35845(6) 0.0462(4) Uani 1 1 d . . .
Cr8 Cr 1.29939(8) 0.84011(7) 0.35947(6) 0.0475(4) Uani 1 1 d . . .
Cr9 Cr 1.25695(9) 0.97194(7) 0.35896(7) 0.0482(4) Uani 1 1 d . . .
Cr10 Cr 1.11254(9) 1.01563(7) 0.30090(7) 0.0510(4) Uani 1 1 d . . .
Cr11 Cr 0.92489(9) 0.96351(7) 0.27030(6) 0.0481(4) Uani 1 1 d . . .
Cr12 Cr 0.80811(8) 0.82746(6) 0.23779(6) 0.0405(4) Uani 1 1 d . . .
F1 F 0.8734(3) 0.5955(2) 0.24983(18) 0.0364(11) Uani 1 1 d U . .
F2 F 0.8824(3) 0.6480(3) 0.3344(2) 0.0629(16) Uani 1 1 d U . .
F3 F 0.9279(4) 0.5378(3) 0.2992(3) 0.0674(17) Uani 1 1 d U . .
F4 F 0.7962(3) 0.4886(2) 0.23306(19) 0.0469(13) Uani 1 1 d U . .
F5 F 1.0077(3) 0.5822(2) 0.2396(2) 0.0577(15) Uani 1 1 d U . .
F6 F 0.8251(3) 0.4436(2) 0.1387(2) 0.0479(13) Uani 1 1 d U . .
F7 F 0.7668(3) 0.3279(2) 0.0959(2) 0.0507(14) Uani 1 1 d U . .
F8 F 0.6185(3) 0.2867(2) 0.0694(2) 0.0518(14) Uani 1 1 d U . .
F9 F 0.5406(3) 0.2539(2) 0.1331(2) 0.0505(14) Uani 1 1 d U . .
F10 F 0.5034(3) 0.3346(2) 0.2040(2) 0.0488(13) Uani 1 1 d U . .
F11 F 0.6007(3) 0.3943(2) 0.2885(2) 0.0446(13) Uani 1 1 d U . .
F12 F 0.6926(3) 0.4959(2) 0.2952(2) 0.0460(13) Uani 1 1 d U . .
F13 F 0.9553(3) 0.7042(2) 0.27865(19) 0.0414(12) Uani 1 1 d U . .
F14 F 1.1073(3) 0.6914(2) 0.31298(19) 0.0429(12) Uani 1 1 d U . .
F15 F 1.2098(3) 0.7912(2) 0.3652(2) 0.0453(13) Uani 1 1 d U . .
F16 F 1.2389(3) 0.8880(2) 0.3324(2) 0.0456(13) Uani 1 1 d U . .
F17 F 1.1514(3) 0.9674(2) 0.3399(2) 0.0469(13) Uani 1 1 d U . .
F18 F 1.0261(3) 0.9516(2) 0.2717(2) 0.0483(13) Uani 1 1 d U . .
F19 F 0.8979(3) 0.8858(2) 0.27818(19) 0.0411(12) Uani 1 1 d U . .
F20 F 0.8630(3) 0.7685(2) 0.2417(2) 0.0441(13) Uani 1 1 d U . .
F21 F 0.7446(3) 0.6075(2) 0.2711(2) 0.0477(13) Uani 1 1 d U . .
O1 O 0.7273(5) 0.4315(3) 0.3623(3) 0.066(2) Uani 1 1 d U . .
O2 O 0.8278(4) 0.4859(4) 0.3519(3) 0.069(2) Uani 1 1 d U . .
O3 O 0.6827(5) 0.5353(4) 0.3962(3) 0.081(3) Uani 1 1 d U . .
O4 O 0.7744(5) 0.5943(3) 0.3806(3) 0.068(2) Uani 1 1 d U . .
O5 O 0.5600(5) 0.5024(3) 0.3212(4) 0.068(2) Uani 1 1 d U . .
O6 O 0.4784(5) 0.4377(4) 0.2593(4) 0.081(3) Uani 1 1 d U . .
O7 O 0.5920(5) 0.4337(4) 0.3858(3) 0.077(3) Uani 1 1 d U . .
O8 O 0.4809(5) 0.3853(4) 0.3381(4) 0.091(3) Uani 1 1 d U . .
O9 O 0.5144(5) 0.2873(3) 0.2831(3) 0.068(2) Uani 1 1 d U . .
O10 O 0.5047(6) 0.2224(3) 0.2129(3) 0.081(3) Uani 1 1 d U . .
O11 O 0.3861(5) 0.3326(4) 0.2537(4) 0.089(3) Uani 1 1 d U . .
O12 O 0.3669(5) 0.2545(5) 0.1901(4) 0.095(3) Uani 1 1 d U . .
O13 O 0.4081(6) 0.1759(4) 0.1247(3) 0.101(4) Uani 1 1 d U . .
O14 O 0.4428(4) 0.1673(3) 0.0533(3) 0.068(2) Uani 1 1 d U . .
O15 O 0.4083(4) 0.2905(4) 0.1148(3) 0.074(2) Uani 1 1 d U . .
O16 O 0.4696(5) 0.2851(4) 0.0542(3) 0.069(2) Uani 1 1 d U . .
O17 O 0.5218(5) 0.1995(4) -0.0073(3) 0.071(2) Uani 1 1 d U . .
O18 O 0.6402(5) 0.2066(4) -0.0146(3) 0.075(2) Uani 1 1 d U . .
O19 O 0.5916(5) 0.1697(3) 0.0740(3) 0.063(2) Uani 1 1 d U . .
O20 O 0.7113(4) 0.2096(3) 0.0787(3) 0.070(2) Uani 1 1 d U . .
O21 O 0.6923(5) 0.3251(3) 0.0042(3) 0.072(2) Uani 1 1 d U . .
O22 O 0.7811(4) 0.4069(3) 0.0388(3) 0.0589(19) Uani 1 1 d U . .
O23 O 0.7871(5) 0.2464(4) 0.0143(4) 0.093(3) Uani 1 1 d U . .
O24 O 0.8762(5) 0.3261(4) 0.0393(3) 0.077(3) Uani 1 1 d U . .
O25 O 0.9349(4) 0.4395(4) 0.0803(3) 0.070(2) Uani 1 1 d U . .
O26 O 0.9874(4) 0.4912(3) 0.1568(3) 0.063(2) Uani 1 1 d U . .
O27 O 0.9141(4) 0.3622(3) 0.1388(3) 0.063(2) Uani 1 1 d U . .
O28 O 0.9254(4) 0.4221(3) 0.2152(3) 0.0578(19) Uani 1 1 d U . .
O29 O 0.8665(4) 0.5646(3) 0.1522(3) 0.0566(19) Uani 1 1 d U . .
O30 O 0.8256(4) 0.6471(3) 0.1788(2) 0.0522(17) Uani 1 1 d U . .
O31 O 0.7194(4) 0.7733(3) 0.1945(3) 0.0557(19) Uani 1 1 d U . .
O32 O 0.7145(4) 0.6973(3) 0.2270(3) 0.0487(17) Uani 1 1 d U . .
O33 O 0.7723(4) 0.8245(3) 0.2973(3) 0.0481(16) Uani 1 1 d U . .
O34 O 0.8106(4) 0.7521(3) 0.3252(2) 0.0444(15) Uani 1 1 d U . .
O35 O 0.8433(4) 0.8383(3) 0.1782(2) 0.0498(17) Uani 1 1 d U . .
O36 O 0.9007(4) 0.9333(3) 0.1991(3) 0.0556(19) Uani 1 1 d U . .
O37 O 0.7502(4) 0.8902(3) 0.2344(3) 0.0564(19) Uani 1 1 d U . .
O38 O 0.8253(4) 0.9783(3) 0.2725(3) 0.061(2) Uani 1 1 d U . .
O39 O 0.9502(4) 0.9938(3) 0.3416(3) 0.0590(19) Uani 1 1 d U . .
O40 O 1.0668(4) 1.0494(3) 0.3542(3) 0.0574(19) Uani 1 1 d U . .
O41 O 0.9516(5) 1.0418(3) 0.2593(3) 0.071(2) Uani 1 1 d U . .
O42 O 1.0730(5) 1.0622(3) 0.2594(3) 0.069(2) Uani 1 1 d U . .
O43 O 1.1628(4) 0.9831(3) 0.2496(3) 0.063(2) Uani 1 1 d U . .
O44 O 1.2720(4) 0.9805(3) 0.2944(3) 0.0552(18) Uani 1 1 d U . .
O45 O 1.1965(5) 1.0836(3) 0.3310(3) 0.067(2) Uani 1 1 d U . .
O46 O 1.2728(4) 1.0571(3) 0.3869(3) 0.064(2) Uani 1 1 d U . .
O47 O 1.2423(4) 0.9604(3) 0.4225(3) 0.0541(18) Uani 1 1 d U . .
O48 O 1.3044(4) 0.8879(3) 0.4262(3) 0.0519(17) Uani 1 1 d U . .
O49 O 1.3648(4) 0.9816(3) 0.3781(3) 0.061(2) Uani 1 1 d U . .
O50 O 1.3894(4) 0.8915(3) 0.3539(3) 0.063(2) Uani 1 1 d U . .
O51 O 1.2920(4) 0.7904(3) 0.2938(3) 0.0567(18) Uani 1 1 d U . .
O52 O 1.2523(4) 0.7006(3) 0.3029(3) 0.0579(19) Uani 1 1 d U . .
O53 O 1.3673(4) 0.7981(3) 0.3889(3) 0.061(2) Uani 1 1 d U . .
O54 O 1.2967(4) 0.7231(3) 0.4055(3) 0.064(2) Uani 1 1 d U . .
O55 O 1.1549(4) 0.7156(3) 0.4167(3) 0.0534(18) Uani 1 1 d U . .
O56 O 1.0304(4) 0.6966(3) 0.3902(3) 0.0555(18) Uani 1 1 d U . .
O57 O 1.1998(4) 0.6248(3) 0.3533(3) 0.063(2) Uani 1 1 d U . .
O58 O 1.0794(4) 0.5873(3) 0.3489(3) 0.0579(19) Uani 1 1 d U . .
Y1 Y 0.82766(5) 0.67960(3) 0.26023(3) 0.0335(2) Uani 1 1 d . . .
Y2 Y 0.80802(5) 0.55350(4) 0.30678(3) 0.0366(2) Uani 1 1 d . . .
Y3 Y 0.99479(5) 0.63393(4) 0.31049(3) 0.0356(2) Uani 1 1 d . . .
Y4 Y 0.90280(5) 0.51259(4) 0.20560(3) 0.0382(2) Uani 1 1 d . . .

loop_
_atom_site_aniso_label
_atom_site_aniso_U_11
_atom_site_aniso_U_22
_atom_site_aniso_U_33
_atom_site_aniso_U_23
_atom_site_aniso_U_13
_atom_site_aniso_U_12
C1 0.072(8) 0.057(7) 0.070(7) 0.030(6) 0.026(6) 0.013(6)
C2 0.107(10) 0.104(10) 0.103(10) 0.078(9) 0.008(8) 0.012(8)
C3 0.30(3) 0.33(3) 0.131(18) 0.15(2) 0.046(18) 0.17(2)
C4 0.31(3) 0.18(2) 0.24(3) 0.05(2) -0.09(2) 0.13(2)
C5 0.20(3) 0.28(3) 0.35(3) 0.25(3) -0.05(2) 0.03(2)
C6 0.074(7) 0.046(6) 0.044(6) 0.007(5) 0.022(5) -0.005(5)
C7 0.084(8) 0.063(7) 0.065(7) 0.013(6) 0.036(6) -0.006(6)
C8 0.137(14) 0.078(9) 0.074(9) -0.010(8) 0.038(9) -0.025(9)
C9 0.118(13) 0.101(12) 0.124(14) -0.015(10) 0.063(11) 0.023(10)
C10 0.174(17) 0.117(13) 0.077(10) 0.036(10) 0.047(11) -0.009(12)
C11 0.079(8) 0.045(7) 0.089(9) 0.006(6) 0.037(7) 0.027(6)
C12 0.118(11) 0.072(9) 0.116(11) 0.020(8) 0.025(9) 0.043(8)
C13 0.20(2) 0.128(16) 0.17(2) 0.019(14) -0.015(17) 0.096(16)
C14 0.21(2) 0.083(13) 0.30(3) 0.081(16) 0.03(2) 0.044(14)
C15 0.159(18) 0.18(2) 0.27(3) 0.085(18) 0.108(18) 0.127(16)
C16 0.086(9) 0.044(6) 0.086(9) -0.001(6) 0.053(8) -0.010(6)
C17 0.123(11) 0.062(7) 0.079(9) 0.007(7) 0.053(8) -0.023(7)
C18 0.19(2) 0.180(19) 0.116(15) 0.064(14) 0.090(15) -0.031(15)
C19 0.22(2) 0.102(12) 0.120(14) 0.013(10) 0.103(14) -0.056(13)
C20 0.18(2) 0.20(2) 0.156(18) 0.037(16) 0.117(17) 0.041(17)
C21 0.058(6) 0.054(7) 0.062(7) 0.028(6) 0.019(5) 0.006(5)
C22 0.111(11) 0.093(10) 0.106(10) 0.062(9) 0.041(9) 0.032(8)
C23 0.36(3) 0.29(3) 0.20(2) 0.18(2) 0.12(2) 0.14(3)
C24 0.21(3) 0.28(3) 0.35(3) 0.20(3) 0.00(2) 0.10(2)
C25 0.40(4) 0.13(2) 0.36(4) 0.12(2) 0.00(3) 0.06(2)
C26 0.045(7) 0.103(10) 0.083(9) 0.022(8) 0.012(7) -0.004(7)
C27 0.095(12) 0.215(18) 0.164(16) 0.028(14) 0.072(12) 0.003(12)
C28 0.081(12) 0.23(2) 0.19(2) -0.029(18) 0.077(14) -0.003(13)
C29 0.093(15) 0.40(4) 0.22(3) 0.02(3) -0.008(16) 0.09(2)
C30 0.26(3) 0.35(4) 0.36(4) 0.03(3) 0.18(3) -0.03(3)
C31 0.088(8) 0.038(6) 0.069(8) 0.012(6) 0.001(7) -0.008(6)
C32 0.104(10) 0.054(7) 0.082(9) 0.006(7) 0.005(8) -0.026(7)
C33 0.33(3) 0.158(19) 0.15(2) 0.051(16) -0.03(2) -0.160(19)
C34 0.30(3) 0.136(19) 0.31(3) -0.06(2) 0.13(3) -0.10(2)
C35 0.19(2) 0.23(3) 0.33(3) 0.12(2) -0.13(2) -0.07(2)
C36 0.057(7) 0.051(6) 0.062(7) 0.014(5) -0.003(6) 0.011(5)
C37 0.082(9) 0.100(10) 0.091(9) 0.034(8) 0.000(7) 0.036(8)
C38 0.21(2) 0.165(19) 0.22(2) 0.137(18) 0.043(18) 0.068(17)
C39 0.32(3) 0.23(3) 0.24(3) 0.08(2) 0.07(2) 0.22(2)
C40 0.16(2) 0.22(3) 0.30(3) 0.15(2) -0.090(19) 0.036(18)
C41 0.077(8) 0.047(6) 0.050(6) 0.008(5) 0.005(6) 0.006(6)
C42 0.091(9) 0.064(7) 0.055(7) 0.000(6) 0.008(6) 0.008(7)
C43 0.20(2) 0.132(15) 0.059(9) 0.022(10) 0.028(11) 0.021(14)
C44 0.154(17) 0.178(19) 0.078(11) -0.017(12) 0.005(12) -0.057(15)
C45 0.24(2) 0.095(12) 0.102(13) -0.043(10) -0.027(14) 0.079(14)
C46 0.066(7) 0.033(5) 0.062(7) 0.006(5) 0.007(6) 0.009(5)
C47 0.087(9) 0.045(6) 0.103(10) 0.020(6) 0.001(8) 0.008(6)
C48 0.177(19) 0.120(14) 0.129(15) 0.074(13) -0.019(14) -0.003(13)
C49 0.136(15) 0.080(11) 0.22(2) 0.091(13) -0.030(14) -0.022(10)
C50 0.163(19) 0.101(14) 0.23(2) 0.054(15) 0.012(17) 0.066(14)
C51 0.055(6) 0.059(7) 0.058(7) 0.020(5) 0.016(5) -0.004(5)
C52 0.078(8) 0.081(8) 0.087(9) 0.040(7) 0.018(7) 0.008(7)
C53 0.162(19) 0.22(2) 0.18(2) 0.156(18) 0.009(15) -0.016(16)
C54 0.21(2) 0.17(2) 0.22(2) 0.112(19) -0.106(19) -0.021(17)
C55 0.32(3) 0.30(3) 0.32(3) 0.16(3) 0.08(3) 0.17(3)
C56 0.083(9) 0.063(7) 0.078(8) -0.002(6) 0.042(7) 0.002(7)
C57 0.121(12) 0.087(10) 0.119(12) -0.030(9) 0.065(10) 0.011(9)
C58 0.30(3) 0.34(3) 0.14(2) 0.06(2) 0.12(2) 0.12(3)
C59 0.128(17) 0.22(2) 0.22(2) -0.082(18) 0.072(17) 0.056(17)
C60 0.21(2) 0.137(19) 0.32(3) -0.028(19) 0.17(2) 0.041(17)
C61 0.059(7) 0.068(7) 0.072(8) -0.005(6) 0.044(6) 0.000(6)
C62 0.082(9) 0.115(11) 0.097(10) -0.019(9) 0.044(8) -0.024(8)
C63 0.117(16) 0.31(3) 0.25(3) -0.09(2) 0.118(17) -0.103(17)
C64 0.20(2) 0.38(4) 0.21(3) 0.08(2) 0.14(2) -0.04(2)
C65 0.128(18) 0.30(3) 0.41(4) 0.01(3) 0.15(2) 0.09(2)
C66 0.062(7) 0.039(6) 0.083(9) 0.004(6) 0.004(6) 0.020(5)
C67 0.117(11) 0.063(8) 0.111(11) 0.013(7) -0.017(9) 0.050(8)
C68 0.35(3) 0.23(3) 0.21(2) 0.12(2) -0.01(2) 0.17(2)
C69 0.22(3) 0.37(4) 0.43(4) 0.19(3) 0.07(2) 0.23(3)
C70 0.32(3) 0.076(13) 0.31(3) 0.059(17) -0.10(2) 0.047(17)
C71 0.057(6) 0.033(5) 0.038(5) 0.010(4) 0.007(5) 0.003(4)
C72 0.162(13) 0.066(8) 0.074(8) 0.035(7) 0.057(9) 0.035(8)
C73 0.34(4) 0.42(4) 0.41(4) 0.16(3) 0.18(3) -0.07(3)
C74 0.42(3) 0.136(17) 0.094(14) 0.032(13) 0.118(19) 0.05(2)
C75 0.43(4) 0.25(3) 0.16(2) 0.16(2) 0.13(2) 0.17(3)
C76 0.031(5) 0.036(5) 0.088(8) 0.019(5) 0.002(5) 0.001(4)
C77 0.047(6) 0.063(7) 0.088(8) 0.030(6) -0.011(6) -0.003(5)
C78 0.110(13) 0.080(11) 0.201(19) 0.031(12) -0.082(13) -0.031(10)
C79 0.094(11) 0.120(13) 0.099(11) 0.048(10) -0.043(9) -0.038(9)
C80 0.048(8) 0.23(2) 0.154(17) 0.035(16) 0.014(10) 0.023(11)
C81 0.050(6) 0.035(5) 0.049(6) 0.015(4) 0.007(5) 0.011(4)
C82 0.087(8) 0.066(7) 0.090(9) 0.029(7) 0.046(7) 0.041(7)
C83 0.26(2) 0.18(2) 0.172(19) 0.072(15) 0.144(18) 0.161(19)
C84 0.133(16) 0.23(2) 0.19(2) 0.050(18) 0.114(16) -0.001(16)
C85 0.171(19) 0.23(2) 0.070(11) 0.015(13) 0.051(12) 0.050(17)
C86 0.064(6) 0.048(6) 0.055(6) 0.026(5) 0.007(5) 0.013(5)
C87 0.117(10) 0.075(8) 0.057(7) 0.032(6) 0.018(7) -0.001(7)
C88 0.25(2) 0.117(14) 0.085(12) 0.064(11) 0.016(13) 0.034(15)
C89 0.24(2) 0.119(14) 0.078(11) 0.039(11) 0.001(13) -0.037(15)
C90 0.17(2) 0.27(3) 0.132(17) 0.056(17) 0.096(16) 0.061(19)
C91 0.054(6) 0.039(6) 0.074(7) 0.024(5) 0.012(5) 0.012(5)
C92 0.057(7) 0.053(6) 0.102(9) 0.032(6) 0.011(6) 0.022(5)
C93 0.044(7) 0.093(10) 0.164(15) 0.035(10) 0.004(8) 0.024(7)
C94 0.111(13) 0.163(17) 0.192(19) 0.119(16) 0.037(13) 0.068(12)
C95 0.085(10) 0.081(10) 0.163(16) 0.006(10) 0.039(11) 0.025(8)
C96 0.075(8) 0.047(6) 0.058(7) 0.011(5) 0.009(6) 0.027(6)
C97 0.087(9) 0.085(9) 0.067(8) 0.001(7) 0.022(7) 0.021(7)
C98 0.32(3) 0.099(14) 0.159(19) -0.013(13) 0.09(2) 0.060(18)
C99 0.20(2) 0.25(3) 0.087(13) 0.024(15) 0.007(14) 0.12(2)
C100 0.17(2) 0.29(3) 0.087(13) 0.002(16) 0.056(14) 0.00(2)
C101 0.074(8) 0.038(6) 0.102(9) 0.034(6) -0.015(7) -0.007(6)
C102 0.102(10) 0.080(9) 0.148(13) 0.075(10) -0.011(10) -0.001(8)
C103 0.118(13) 0.051(8) 0.200(19) 0.060(10) 0.015(13) -0.004(8)
C104 0.090(12) 0.122(14) 0.26(2) 0.124(16) -0.030(13) 0.001(10)
C105 0.22(3) 0.19(2) 0.18(2) 0.125(19) -0.008(19) -0.005(19)
C106 0.073(8) 0.051(6) 0.061(7) 0.013(5) 0.027(6) -0.014(6)
C107 0.088(9) 0.100(10) 0.087(9) 0.014(8) 0.049(8) 0.000(8)
C108 0.20(2) 0.25(3) 0.18(2) 0.036(18) 0.126(18) -0.080(18)
C109 0.27(3) 0.149(18) 0.148(18) 0.049(15) 0.112(18) 0.094(18)
C110 0.20(2) 0.28(3) 0.077(12) 0.034(15) 0.059(14) 0.09(2)
C111 0.053(6) 0.043(6) 0.086(8) 0.025(6) 0.002(6) -0.007(5)
C112 0.079(9) 0.060(8) 0.130(12) 0.010(8) -0.016(8) -0.012(7)
C113 0.176(18) 0.047(8) 0.22(2) 0.035(11) -0.073(16) -0.010(10)
C114 0.27(3) 0.087(13) 0.147(19) -0.032(13) 0.003(18) 0.009(16)
C115 0.151(18) 0.104(15) 0.35(3) -0.017(18) 0.13(2) -0.052(13)
C116 0.039(5) 0.058(6) 0.056(6) 0.004(5) 0.000(5) 0.006(5)
C117 0.067(7) 0.073(8) 0.064(7) 0.008(6) 0.007(6) 0.025(6)
C118 0.105(12) 0.125(13) 0.077(10) 0.030(9) 0.003(9) 0.031(10)
C119 0.093(11) 0.099(11) 0.094(11) 0.011(9) 0.030(9) -0.006(9)
C120 0.094(10) 0.110(12) 0.067(9) 0.000(8) 0.014(8) 0.020(9)
C121 0.043(6) 0.054(7) 0.080(8) 0.022(6) 0.004(5) -0.007(5)
C122 0.051(7) 0.095(10) 0.156(13) 0.018(10) 0.023(8) 0.001(7)
C123 0.060(9) 0.137(15) 0.22(2) 0.052(15) 0.049(12) 0.027(10)
C124 0.088(12) 0.117(15) 0.35(3) 0.105(18) 0.073(16) -0.019(11)
C125 0.13(2) 0.32(3) 0.25(3) 0.00(3) -0.02(2) -0.01(2)
C126 0.047(6) 0.056(7) 0.063(7) 0.008(6) 0.017(5) 0.015(5)
C127 0.110(10) 0.079(9) 0.081(9) 0.007(7) 0.041(8) 0.041(8)
C128 0.26(2) 0.128(15) 0.109(13) 0.025(11) 0.088(15) 0.122(16)
C129 0.28(3) 0.23(2) 0.097(15) -0.007(15) -0.024(17) 0.13(2)
C130 0.27(3) 0.19(2) 0.20(2) -0.045(17) 0.20(2) -0.039(19)
C131 0.041(6) 0.055(6) 0.072(7) 0.009(6) 0.005(5) 0.014(5)
C132 0.047(7) 0.088(9) 0.110(10) 0.037(8) -0.020(7) 0.009(6)
C133 0.20(2) 0.36(3) 0.16(2) 0.05(2) -0.048(17) 0.16(2)
C134 0.097(15) 0.28(3) 0.32(3) 0.17(2) -0.061(18) -0.006(17)
C135 0.19(2) 0.21(2) 0.28(3) 0.00(2) -0.066(19) 0.15(2)
C136 0.060(7) 0.044(5) 0.048(6) 0.016(5) 0.009(5) 0.006(5)
C137 0.078(8) 0.066(7) 0.047(6) 0.011(5) 0.012(6) -0.002(6)
C138 0.102(11) 0.084(9) 0.088(10) 0.046(8) 0.015(8) 0.000(8)
C139 0.103(11) 0.126(13) 0.053(8) 0.033(8) -0.009(7) -0.021(10)
C140 0.096(10) 0.110(11) 0.068(9) 0.022(8) 0.042(8) 0.024(9)
C141 0.043(6) 0.037(5) 0.071(7) 0.017(5) 0.006(5) 0.013(5)
C142 0.078(8) 0.051(7) 0.155(13) 0.046(8) 0.009(9) 0.016(6)
C143 0.21(2) 0.132(16) 0.36(3) 0.154(19) -0.09(2) 0.043(15)
C144 0.128(15) 0.084(11) 0.27(2) 0.094(14) 0.060(16) 0.040(11)
C145 0.25(3) 0.110(16) 0.28(3) 0.047(17) 0.15(2) 0.080(17)
N1 0.088(8) 0.071(7) 0.114(9) 0.017(7) -0.012(7) 0.001(6)
C146 0.121(14) 0.096(12) 0.134(15) 0.032(11) 0.001(12) 0.034(10)
C147 0.077(8) 0.042(6) 0.075(8) 0.006(6) 0.013(6) 0.003(5)
C148 0.086(9) 0.073(8) 0.076(8) 0.016(7) 0.011(7) -0.003(7)
C149 0.136(16) 0.087(12) 0.20(2) -0.004(13) -0.036(15) 0.045(12)
N2 0.042(5) 0.044(5) 0.077(6) 0.013(4) 0.004(4) -0.002(4)
C153 0.051(6) 0.052(6) 0.058(7) 0.023(5) -0.004(5) -0.002(5)
C154 0.077(8) 0.059(7) 0.077(9) 0.014(6) 0.017(7) 0.011(6)
C155 0.055(7) 0.074(8) 0.080(8) 0.023(6) 0.018(6) 0.006(6)
C156 0.098(12) 0.141(15) 0.088(11) 0.025(10) 0.012(9) 0.008(11)
Cr1 0.0492(9) 0.0468(9) 0.0482(10) -0.0010(8) 0.0166(8) 0.0033(7)
Cr2 0.0732(12) 0.0381(9) 0.0529(11) 0.0011(8) 0.0245(9) -0.0034(8)
Cr3 0.0545(10) 0.0424(9) 0.0543(11) -0.0011(8) 0.0081(8) 0.0047(8)
Cr4 0.0553(10) 0.0574(11) 0.0502(10) 0.0124(8) 0.0073(8) -0.0147(8)
Cr5 0.0472(10) 0.0504(10) 0.0707(12) 0.0044(9) 0.0281(9) -0.0025(8)
Cr6 0.0640(11) 0.0401(9) 0.0545(10) 0.0089(8) 0.0304(9) -0.0074(8)
Cr7 0.0346(8) 0.0401(8) 0.0623(11) 0.0140(8) 0.0058(7) 0.0077(7)
Cr8 0.0329(8) 0.0417(9) 0.0633(11) 0.0090(8) 0.0087(7) 0.0045(7)
Cr9 0.0371(8) 0.0361(8) 0.0651(11) 0.0091(8) 0.0095(8) -0.0013(7)
Cr10 0.0487(9) 0.0352(8) 0.0626(11) 0.0148(8) 0.0035(8) -0.0030(7)
Cr11 0.0467(9) 0.0302(8) 0.0636(11) 0.0144(7) 0.0024(8) 0.0040(7)
Cr12 0.0373(8) 0.0307(7) 0.0534(10) 0.0170(7) 0.0041(7) 0.0043(6)
F1 0.038(3) 0.032(2) 0.040(3) 0.011(2) 0.010(2) 0.005(2)
F2 0.061(4) 0.056(4) 0.071(4) 0.013(3) 0.024(3) 0.008(3)
F3 0.059(4) 0.057(4) 0.092(5) 0.029(3) 0.021(3) 0.012(3)
F4 0.055(3) 0.035(3) 0.048(3) 0.005(2) 0.021(3) 0.000(2)
F5 0.055(3) 0.048(3) 0.062(4) 0.000(3) 0.023(3) 0.000(3)
F6 0.047(3) 0.045(3) 0.048(3) 0.003(2) 0.015(3) 0.006(2)
F7 0.058(3) 0.046(3) 0.044(3) 0.006(3) 0.017(3) 0.004(3)
F8 0.064(4) 0.037(3) 0.054(3) 0.009(3) 0.016(3) 0.009(3)
F9 0.052(3) 0.042(3) 0.051(3) 0.008(3) 0.004(3) 0.005(2)
F10 0.047(3) 0.043(3) 0.057(3) 0.016(3) 0.014(3) 0.004(2)
F11 0.045(3) 0.035(3) 0.055(3) 0.009(2) 0.021(3) 0.007(2)
F12 0.049(3) 0.038(3) 0.052(3) 0.016(2) 0.020(3) -0.002(2)
F13 0.037(3) 0.032(3) 0.056(3) 0.019(2) 0.007(2) 0.005(2)
F14 0.035(3) 0.039(3) 0.053(3) 0.012(2) 0.009(2) 0.005(2)
F15 0.032(3) 0.040(3) 0.061(3) 0.011(3) 0.009(2) 0.005(2)
F16 0.040(3) 0.032(3) 0.058(3) 0.010(2) 0.004(2) -0.001(2)
F17 0.038(3) 0.041(3) 0.061(3) 0.018(3) 0.010(3) 0.003(2)
F18 0.047(3) 0.039(3) 0.055(3) 0.014(3) 0.007(3) 0.002(2)
F19 0.042(3) 0.032(3) 0.049(3) 0.013(2) 0.008(2) 0.004(2)
F20 0.032(3) 0.037(3) 0.074(4) 0.036(3) 0.010(2) 0.005(2)
F21 0.040(3) 0.042(3) 0.065(4) 0.024(3) 0.012(3) 0.005(2)
O1 0.074(5) 0.063(5) 0.061(5) 0.035(4) 0.008(4) -0.007(4)
O2 0.066(5) 0.080(5) 0.086(6) 0.057(5) 0.025(4) 0.021(4)
O3 0.098(6) 0.061(5) 0.069(5) 0.000(4) 0.047(5) -0.028(5)
O4 0.074(5) 0.063(5) 0.058(5) 0.005(4) 0.035(4) -0.012(4)
O5 0.072(5) 0.040(4) 0.096(6) 0.011(4) 0.043(5) 0.010(4)
O6 0.067(5) 0.069(6) 0.102(7) 0.011(5) 0.013(5) 0.027(4)
O7 0.097(6) 0.061(5) 0.070(5) 0.012(4) 0.044(5) -0.011(5)
O8 0.083(6) 0.080(6) 0.091(7) -0.010(5) 0.054(5) -0.025(5)
O9 0.095(6) 0.043(4) 0.061(5) 0.018(4) 0.019(4) -0.005(4)
O10 0.140(8) 0.047(4) 0.058(5) 0.021(4) 0.022(5) 0.013(5)
O11 0.050(5) 0.091(6) 0.111(7) -0.004(6) 0.035(5) 0.000(5)
O12 0.060(5) 0.125(8) 0.073(6) 0.011(6) 0.016(5) -0.037(5)
O13 0.118(7) 0.085(6) 0.065(6) 0.003(5) 0.025(5) -0.055(6)
O14 0.059(5) 0.056(5) 0.067(5) -0.004(4) 0.010(4) -0.012(4)
O15 0.056(5) 0.114(7) 0.057(5) 0.029(5) 0.010(4) 0.027(5)
O16 0.073(5) 0.082(6) 0.058(5) 0.022(4) 0.012(4) 0.032(5)
O17 0.072(5) 0.072(5) 0.053(5) -0.006(4) 0.004(4) 0.010(4)
O18 0.092(6) 0.055(5) 0.063(5) -0.004(4) 0.026(5) -0.007(4)
O19 0.066(5) 0.034(4) 0.082(5) 0.010(4) 0.015(4) 0.003(3)
O20 0.062(5) 0.045(4) 0.105(6) 0.023(4) 0.025(4) 0.006(4)
O21 0.085(6) 0.058(5) 0.057(5) 0.020(4) 0.001(4) -0.020(4)
O22 0.060(5) 0.056(4) 0.053(4) 0.016(4) 0.009(4) -0.008(4)
O23 0.087(6) 0.064(5) 0.111(7) -0.014(5) 0.053(6) -0.006(5)
O24 0.067(5) 0.075(6) 0.066(5) -0.019(4) 0.029(4) -0.007(4)
O25 0.060(5) 0.082(5) 0.053(5) -0.002(4) 0.022(4) -0.008(4)
O26 0.053(4) 0.059(5) 0.066(5) 0.000(4) 0.020(4) -0.001(4)
O27 0.064(5) 0.050(4) 0.067(5) -0.008(4) 0.009(4) 0.024(4)
O28 0.073(5) 0.035(4) 0.062(5) 0.007(3) 0.008(4) 0.016(3)
O29 0.085(5) 0.047(4) 0.045(4) 0.017(3) 0.021(4) 0.020(4)
O30 0.067(5) 0.050(4) 0.043(4) 0.016(3) 0.010(3) 0.017(3)
O31 0.047(4) 0.046(4) 0.071(5) 0.026(4) -0.005(3) 0.002(3)
O32 0.039(4) 0.039(4) 0.070(5) 0.025(3) 0.006(3) 0.004(3)
O33 0.049(4) 0.040(4) 0.063(4) 0.019(3) 0.020(3) 0.015(3)
O34 0.051(4) 0.038(4) 0.048(4) 0.015(3) 0.017(3) 0.010(3)
O35 0.069(4) 0.035(4) 0.046(4) 0.018(3) 0.010(3) 0.005(3)
O36 0.060(4) 0.047(4) 0.054(4) 0.025(4) -0.001(3) -0.009(3)
O37 0.047(4) 0.044(4) 0.077(5) 0.023(4) 0.002(4) 0.008(3)
O38 0.050(4) 0.040(4) 0.090(6) 0.014(4) 0.006(4) 0.011(3)
O39 0.051(4) 0.046(4) 0.069(5) 0.002(4) 0.010(4) 0.004(3)
O40 0.057(4) 0.038(4) 0.068(5) 0.004(3) 0.008(4) 0.006(3)
O41 0.064(5) 0.037(4) 0.104(6) 0.025(4) -0.005(4) 0.002(4)
O42 0.060(5) 0.060(5) 0.089(6) 0.046(4) 0.001(4) -0.004(4)
O43 0.057(5) 0.060(5) 0.064(5) 0.018(4) 0.010(4) -0.007(4)
O44 0.053(4) 0.050(4) 0.070(5) 0.025(4) 0.028(4) 0.005(3)
O45 0.067(5) 0.042(4) 0.088(6) 0.025(4) 0.009(5) -0.005(4)
O46 0.054(4) 0.043(4) 0.081(5) 0.007(4) 0.006(4) -0.005(3)
O47 0.050(4) 0.049(4) 0.056(4) 0.002(3) 0.012(3) 0.009(3)
O48 0.042(4) 0.052(4) 0.057(4) 0.007(3) 0.007(3) 0.010(3)
O49 0.038(4) 0.051(4) 0.084(5) 0.009(4) 0.011(4) -0.002(3)
O50 0.039(4) 0.058(5) 0.090(6) 0.013(4) 0.021(4) 0.007(3)
O51 0.056(4) 0.042(4) 0.070(5) 0.009(4) 0.019(4) 0.008(3)
O52 0.045(4) 0.053(4) 0.076(5) 0.010(4) 0.018(4) 0.017(3)
O53 0.037(4) 0.049(4) 0.092(6) 0.016(4) 0.005(4) 0.008(3)
O54 0.046(4) 0.061(5) 0.084(6) 0.028(4) 0.000(4) 0.008(4)
O55 0.048(4) 0.056(4) 0.050(4) 0.016(3) -0.001(3) 0.003(3)
O56 0.047(4) 0.067(5) 0.047(4) 0.010(4) 0.008(3) 0.006(3)
O57 0.044(4) 0.052(4) 0.096(6) 0.025(4) 0.007(4) 0.017(4)
O58 0.058(5) 0.045(4) 0.075(5) 0.029(4) 0.006(4) 0.012(3)
Y1 0.0332(4) 0.0267(4) 0.0418(5) 0.0118(4) 0.0090(4) 0.0044(3)
Y2 0.0404(5) 0.0291(4) 0.0431(5) 0.0130(4) 0.0156(4) 0.0033(4)
Y3 0.0335(5) 0.0295(4) 0.0434(5) 0.0101(4) 0.0080(4) 0.0052(3)
Y4 0.0418(5) 0.0297(4) 0.0429(5) 0.0071(4) 0.0147(4) 0.0058(4)

loop_
_atom_type_symbol
_atom_type_description
_atom_type_scat_dispersion_real
_atom_type_scat_dispersion_imag
_atom_type_scat_source
C C 0.0033 0.0016 'International Tables Vol C Tables 4.2.6.8 and 6.1.1.4'
H H 0 0 'International Tables Vol C Tables 4.2.6.8 and 6.1.1.4'
Cr Cr 0.345 0.7342 'International Tables Vol C Tables 4.2.6.8 and 6.1.1.4'
F F 0.0171 0.0103 'International Tables Vol C Tables 4.2.6.8 and 6.1.1.4'
N N 0.0061 0.0033 'International Tables Vol C Tables 4.2.6.8 and 6.1.1.4'
O O 0.0106 0.006 'International Tables Vol C Tables 4.2.6.8 and 6.1.1.4'
Y Y -2.2991 0.5886 'International Tables Vol C Tables 4.2.6.8 and 6.1.1.4'

loop_
_geom_angle_atom_site_label_1
_geom_angle_atom_site_label_2
_geom_angle_atom_site_label_3
_geom_angle
_geom_angle_site_symmetry_1
_geom_angle_site_symmetry_3
_geom_angle_publ_flag
O2 C1 O1 124.9(10) . . ?
O2 C1 C2 119.9(11) . . ?
O1 C1 C2 115.1(10) . . ?
C5 C2 C3 108.2(15) . . ?
C5 C2 C4 109.3(15) . . ?
C3 C2 C4 106.7(14) . . ?
C5 C2 C1 111.1(11) . . ?
C3 C2 C1 111.3(12) . . ?
C4 C2 C1 110.1(12) . . ?
C2 C3 H3A 109.5 . . ?
C2 C3 H3B 109.5 . . ?
H3A C3 H3B 109.5 . . ?
C2 C3 H3C 109.5 . . ?
H3A C3 H3C 109.5 . . ?
H3B C3 H3C 109.5 . . ?
C2 C4 H4A 109.5 . . ?
C2 C4 H4B 109.5 . . ?
H4A C4 H4B 109.5 . . ?
C2 C4 H4C 109.5 . . ?
H4A C4 H4C 109.5 . . ?
H4B C4 H4C 109.5 . . ?
C2 C5 H5A 109.5 . . ?
C2 C5 H5B 109.5 . . ?
H5A C5 H5B 109.5 . . ?
C2 C5 H5C 109.5 . . ?
H5A C5 H5C 109.5 . . ?
H5B C5 H5C 109.5 . . ?
O4 C6 O3 123.2(9) . . ?
O4 C6 C7 122.0(9) . . ?
O3 C6 C7 114.8(8) . . ?
C8 C7 C10 110.3(11) . . ?
C8 C7 C9 110.6(11) . . ?
C10 C7 C9 106.5(11) . . ?
C8 C7 C6 110.4(9) . . ?
C10 C7 C6 109.8(10) . . ?
C9 C7 C6 109.2(10) . . ?
C7 C8 H8A 109.5 . . ?
C7 C8 H8B 109.5 . . ?
H8A C8 H8B 109.5 . . ?
C7 C8 H8C 109.5 . . ?
H8A C8 H8C 109.5 . . ?
H8B C8 H8C 109.5 . . ?
C7 C9 H9A 109.5 . . ?
C7 C9 H9B 109.5 . . ?
H9A C9 H9B 109.5 . . ?
C7 C9 H9C 109.5 . . ?
H9A C9 H9C 109.5 . . ?
H9B C9 H9C 109.5 . . ?
C7 C10 H10A 109.5 . . ?
C7 C10 H10B 109.5 . . ?
H10A C10 H10B 109.5 . . ?
C7 C10 H10C 109.5 . . ?
H10A C10 H10C 109.5 . . ?
H10B C10 H10C 109.5 . . ?
O5 C11 O6 124.4(10) . . ?
O5 C11 C12 117.2(11) . . ?
O6 C11 C12 118.3(12) . . ?
C13 C12 C15 111.1(14) . . ?
C13 C12 C14 109.5(14) . . ?
C15 C12 C14 107.2(14) . . ?
C13 C12 C11 110.8(11) . . ?
C15 C12 C11 107.7(11) . . ?
C14 C12 C11 110.5(12) . . ?
C12 C13 H13A 109.5 . . ?
C12 C13 H13B 109.5 . . ?
H13A C13 H13B 109.5 . . ?
C12 C13 H13C 109.5 . . ?
H13A C13 H13C 109.5 . . ?
H13B C13 H13C 109.5 . . ?
C12 C14 H14A 109.5 . . ?
C12 C14 H14B 109.5 . . ?
H14A C14 H14B 109.5 . . ?
C12 C14 H14C 109.5 . . ?
H14A C14 H14C 109.5 . . ?
H14B C14 H14C 109.5 . . ?
C12 C15 H15A 109.5 . . ?
C12 C15 H15B 109.5 . . ?
H15A C15 H15B 109.5 . . ?
C12 C15 H15C 109.5 . . ?
H15A C15 H15C 109.5 . . ?
H15B C15 H15C 109.5 . . ?
O8 C16 O7 125.7(10) . . ?
O8 C16 C17 115.9(11) . . ?
O7 C16 C17 117.9(11) . . ?
C18 C17 C20 108.8(13) . . ?
C18 C17 C19 111.6(13) . . ?
C20 C17 C19 106.4(13) . . ?
C18 C17 C16 111.2(11) . . ?
C20 C17 C16 108.4(11) . . ?
C19 C17 C16 110.3(10) . . ?
C17 C18 H18A 109.5 . . ?
C17 C18 H18B 109.5 . . ?
H18A C18 H18B 109.5 . . ?
C17 C18 H18C 109.5 . . ?
H18A C18 H18C 109.5 . . ?
H18B C18 H18C 109.5 . . ?
C17 C19 H19A 109.5 . . ?
C17 C19 H19B 109.5 . . ?
H19A C19 H19B 109.5 . . ?
C17 C19 H19C 109.5 . . ?
H19A C19 H19C 109.5 . . ?
H19B C19 H19C 109.5 . . ?
C17 C20 H20A 109.5 . . ?
C17 C20 H20B 109.5 . . ?
H20A C20 H20B 109.5 . . ?
C17 C20 H20C 109.5 . . ?
H20A C20 H20C 109.5 . . ?
H20B C20 H20C 109.5 . . ?
O9 C21 O10 124.5(9) . . ?
O9 C21 C22 117.5(11) . . ?
O10 C21 C22 118.0(11) . . ?
C23 C22 C24 111.9(16) . . ?
C23 C22 C25 110.6(15) . . ?
C24 C22 C25 107.4(15) . . ?
C23 C22 C21 109.1(12) . . ?
C24 C22 C21 110.1(12) . . ?
C25 C22 C21 107.6(12) . . ?
C22 C23 H23A 109.5 . . ?
C22 C23 H23B 109.5 . . ?
H23A C23 H23B 109.5 . . ?
C22 C23 H23C 109.5 . . ?
H23A C23 H23C 109.5 . . ?
H23B C23 H23C 109.5 . . ?
C22 C24 H24A 109.5 . . ?
C22 C24 H24B 109.5 . . ?
H24A C24 H24B 109.5 . . ?
C22 C24 H24C 109.5 . . ?
H24A C24 H24C 109.5 . . ?
H24B C24 H24C 109.5 . . ?
C22 C25 H25A 109.5 . . ?
C22 C25 H25B 109.5 . . ?
H25A C25 H25B 109.5 . . ?
C22 C25 H25C 109.5 . . ?
H25A C25 H25C 109.5 . . ?
H25B C25 H25C 109.5 . . ?
O11 C26 O12 126.4(10) . . ?
O11 C26 C27 119.3(13) . . ?
O12 C26 C27 114.0(12) . . ?
C28 C27 C29 115.8(16) . . ?
C28 C27 C30 106.9(15) . . ?
C29 C27 C30 104.5(16) . . ?
C28 C27 C26 112.2(13) . . ?
C29 C27 C26 108.6(13) . . ?
C30 C27 C26 108.4(15) . . ?
C27 C28 H28A 109.5 . . ?
C27 C28 H28B 109.5 . . ?
H28A C28 H28B 109.5 . . ?
C27 C28 H28C 109.5 . . ?
H28A C28 H28C 109.5 . . ?
H28B C28 H28C 109.5 . . ?
C27 C29 H29A 109.5 . . ?
C27 C29 H29B 109.5 . . ?
H29A C29 H29B 109.5 . . ?
C27 C29 H29C 109.5 . . ?
H29A C29 H29C 109.5 . . ?
H29B C29 H29C 109.5 . . ?
C27 C30 H30A 109.5 . . ?
C27 C30 H30B 109.5 . . ?
H30A C30 H30B 109.5 . . ?
C27 C30 H30C 109.5 . . ?
H30A C30 H30C 109.5 . . ?
H30B C30 H30C 109.5 . . ?
O14 C31 O13 125.3(9) . . ?
O14 C31 C32 118.2(11) . . ?
O13 C31 C32 116.3(11) . . ?
C33 C32 C35 112.9(15) . . ?
C33 C32 C34 109.4(15) . . ?
C35 C32 C34 104.1(15) . . ?
C33 C32 C31 113.9(11) . . ?
C35 C32 C31 108.1(12) . . ?
C34 C32 C31 107.9(12) . . ?
C32 C33 H33A 109.5 . . ?
C32 C33 H33B 109.5 . . ?
H33A C33 H33B 109.5 . . ?
C32 C33 H33C 109.5 . . ?
H33A C33 H33C 109.5 . . ?
H33B C33 H33C 109.5 . . ?
C32 C34 H34A 109.4 . . ?
C32 C34 H34B 109.5 . . ?
H34A C34 H34B 109.5 . . ?
C32 C34 H34C 109.5 . . ?
H34A C34 H34C 109.5 . . ?
H34B C34 H34C 109.5 . . ?
C32 C35 H35A 109.5 . . ?
C32 C35 H35B 109.4 . . ?
H35A C35 H35B 109.5 . . ?
C32 C35 H35C 109.5 . . ?
H35A C35 H35C 109.5 . . ?
H35B C35 H35C 109.5 . . ?
O16 C36 O15 124.6(9) . . ?
O16 C36 C37 117.3(11) . . ?
O15 C36 C37 118.1(11) . . ?
C38 C37 C39 111.2(14) . . ?
C38 C37 C40 109.5(14) . . ?
C39 C37 C40 108.8(15) . . ?
C38 C37 C36 110.8(11) . . ?
C39 C37 C36 110.7(12) . . ?
C40 C37 C36 105.7(11) . . ?
C37 C38 H38A 109.5 . . ?
C37 C38 H38B 109.5 . . ?
H38A C38 H38B 109.5 . . ?
C37 C38 H38C 109.5 . . ?
H38A C38 H38C 109.5 . . ?
H38B C38 H38C 109.5 . . ?
C37 C39 H39A 109.5 . . ?
C37 C39 H39B 109.5 . . ?
H39A C39 H39B 109.5 . . ?
C37 C39 H39C 109.5 . . ?
H39A C39 H39C 109.5 . . ?
H39B C39 H39C 109.5 . . ?
C37 C40 H40A 109.5 . . ?
C37 C40 H40B 109.5 . . ?
H40A C40 H40B 109.5 . . ?
C37 C40 H40C 109.5 . . ?
H40A C40 H40C 109.5 . . ?
H40B C40 H40C 109.5 . . ?
O17 C41 O18 124.2(9) . . ?
O17 C41 C42 119.3(10) . . ?
O18 C41 C42 116.5(10) . . ?
C43 C42 C45 110.2(13) . . ?
C43 C42 C44 109.6(12) . . ?
C45 C42 C44 110.0(12) . . ?
C43 C42 C41 110.2(10) . . ?
C45 C42 C41 107.5(10) . . ?
C44 C42 C41 109.3(10) . . ?
C42 C43 H43A 109.5 . . ?
C42 C43 H43B 109.5 . . ?
H43A C43 H43B 109.5 . . ?
C42 C43 H43C 109.5 . . ?
H43A C43 H43C 109.5 . . ?
H43B C43 H43C 109.5 . . ?
C42 C44 H44A 109.5 . . ?
C42 C44 H44B 109.5 . . ?
H44A C44 H44B 109.5 . . ?
C42 C44 H44C 109.5 . . ?
H44A C44 H44C 109.5 . . ?
H44B C44 H44C 109.5 . . ?
C42 C45 H45A 109.5 . . ?
C42 C45 H45B 109.5 . . ?
H45A C45 H45B 109.5 . . ?
C42 C45 H45C 109.5 . . ?
H45A C45 H45C 109.5 . . ?
H45B C45 H45C 109.5 . . ?
O20 C46 O19 124.9(9) . . ?
O20 C46 C47 116.6(10) . . ?
O19 C46 C47 118.3(10) . . ?
C48 C47 C50 108.8(13) . . ?
C48 C47 C49 112.4(12) . . ?
C50 C47 C49 108.7(12) . . ?
C48 C47 C46 106.4(10) . . ?
C50 C47 C46 110.2(11) . . ?
C49 C47 C46 110.4(10) . . ?
C47 C48 H48A 109.5 . . ?
C47 C48 H48B 109.5 . . ?
H48A C48 H48B 109.5 . . ?
C47 C48 H48C 109.5 . . ?
H48A C48 H48C 109.5 . . ?
H48B C48 H48C 109.5 . . ?
C47 C49 H49A 109.5 . . ?
C47 C49 H49B 109.5 . . ?
H49A C49 H49B 109.5 . . ?
C47 C49 H49C 109.5 . . ?
H49A C49 H49C 109.5 . . ?
H49B C49 H49C 109.5 . . ?
C47 C50 H50A 109.5 . . ?
C47 C50 H50B 109.5 . . ?
H50A C50 H50B 109.5 . . ?
C47 C50 H50C 109.5 . . ?
H50A C50 H50C 109.5 . . ?
H50B C50 H50C 109.5 . . ?
O22 C51 O21 125.8(10) . . ?
O22 C51 C52 118.3(9) . . ?
O21 C51 C52 115.8(9) . . ?
C53 C52 C54 113.2(13) . . ?
C53 C52 C55 108.3(15) . . ?
C54 C52 C55 107.2(15) . . ?
C53 C52 C51 111.0(11) . . ?
C54 C52 C51 110.1(11) . . ?
C55 C52 C51 106.8(13) . . ?
C52 C53 H53A 109.5 . . ?
C52 C53 H53B 109.5 . . ?
H53A C53 H53B 109.5 . . ?
C52 C53 H53C 109.5 . . ?
H53A C53 H53C 109.5 . . ?
H53B C53 H53C 109.5 . . ?
C52 C54 H54A 109.5 . . ?
C52 C54 H54B 109.5 . . ?
H54A C54 H54B 109.5 . . ?
C52 C54 H54C 109.5 . . ?
H54A C54 H54C 109.5 . . ?
H54B C54 H54C 109.5 . . ?
C52 C55 H55A 109.5 . . ?
C52 C55 H55B 109.5 . . ?
H55A C55 H55B 109.5 . . ?
C52 C55 H55C 109.5 . . ?
H55A C55 H55C 109.5 . . ?
H55B C55 H55C 109.5 . . ?
O23 C56 O24 126.2(10) . . ?
O23 C56 C57 116.6(11) . . ?
O24 C56 C57 117.2(11) . . ?
C59 C57 C60 110.8(14) . . ?
C59 C57 C58 109.2(15) . . ?
C60 C57 C58 107.8(15) . . ?
C59 C57 C56 110.8(11) . . ?
C60 C57 C56 110.0(12) . . ?
C58 C57 C56 108.1(13) . . ?
C57 C58 H58A 109.5 . . ?
C57 C58 H58B 109.5 . . ?
H58A C58 H58B 109.5 . . ?
C57 C58 H58C 109.5 . . ?
H58A C58 H58C 109.5 . . ?
H58B C58 H58C 109.5 . . ?
C57 C59 H59A 109.5 . . ?
C57 C59 H59B 109.5 . . ?
H59A C59 H59B 109.5 . . ?
C57 C59 H59C 109.5 . . ?
H59A C59 H59C 109.5 . . ?
H59B C59 H59C 109.5 . . ?
C57 C60 H60A 109.5 . . ?
C57 C60 H60B 109.5 . . ?
H60A C60 H60B 109.5 . . ?
C57 C60 H60C 109.5 . . ?
H60A C60 H60C 109.5 . . ?
H60B C60 H60C 109.5 . . ?
O26 C61 O25 123.8(9) . . ?
O26 C61 C62 119.6(11) . . ?
O25 C61 C62 116.5(10) . . ?
C63 C62 C65 116.9(16) . . ?
C63 C62 C61 110.9(11) . . ?
C65 C62 C61 109.1(12) . . ?
C63 C62 C64 110.0(15) . . ?
C65 C62 C64 101.2(14) . . ?
C61 C62 C64 108.0(12) . . ?
C62 C63 H63A 109.5 . . ?
C62 C63 H63B 109.5 . . ?
H63A C63 H63B 109.5 . . ?
C62 C63 H63C 109.5 . . ?
H63A C63 H63C 109.5 . . ?
H63B C63 H63C 109.5 . . ?
C62 C64 H64A 109.5 . . ?
C62 C64 H64B 109.5 . . ?
H64A C64 H64B 109.5 . . ?
C62 C64 H64C 109.5 . . ?
H64A C64 H64C 109.5 . . ?
H64B C64 H64C 109.5 . . ?
C62 C65 H65A 109.5 . . ?
C62 C65 H65B 109.5 . . ?
H65A C65 H65B 109.5 . . ?
C62 C65 H65C 109.5 . . ?
H65A C65 H65C 109.5 . . ?
H65B C65 H65C 109.5 . . ?
O28 C66 O27 127.4(9) . . ?
O28 C66 C67 118.7(11) . . ?
O27 C66 C67 113.9(10) . . ?
C68 C67 C69 113.6(15) . . ?
C68 C67 C70 109.6(15) . . ?
C69 C67 C70 106.9(15) . . ?
C68 C67 C66 111.5(11) . . ?
C69 C67 C66 106.7(12) . . ?
C70 C67 C66 108.4(11) . . ?
C67 C68 H68A 109.5 . . ?
C67 C68 H68B 109.5 . . ?
H68A C68 H68B 109.5 . . ?
C67 C68 H68C 109.5 . . ?
H68A C68 H68C 109.5 . . ?
H68B C68 H68C 109.5 . . ?
C67 C69 H69A 109.5 . . ?
C67 C69 H69B 109.5 . . ?
H69A C69 H69B 109.5 . . ?
C67 C69 H69C 109.5 . . ?
H69A C69 H69C 109.5 . . ?
H69B C69 H69C 109.5 . . ?
C67 C70 H70A 109.5 . . ?
C67 C70 H70B 109.5 . . ?
H70A C70 H70B 109.5 . . ?
C67 C70 H70C 109.5 . . ?
H70A C70 H70C 109.5 . . ?
H70B C70 H70C 109.5 . . ?
O30 C71 O29 125.8(8) . . ?
O30 C71 C72 118.1(9) . . ?
O29 C71 C72 116.0(9) . . ?
C74 C72 C75 115.1(14) . . ?
C74 C72 C73 107.4(16) . . ?
C75 C72 C73 104.9(15) . . ?
C74 C72 C71 112.7(11) . . ?
C75 C72 C71 110.6(11) . . ?
C73 C72 C71 105.3(14) . . ?
C72 C73 H73A 109.5 . . ?
C72 C73 H73B 109.5 . . ?
H73A C73 H73B 109.5 . . ?
C72 C73 H73C 109.5 . . ?
H73A C73 H73C 109.5 . . ?
H73B C73 H73C 109.5 . . ?
C72 C74 H74A 109.5 . . ?
C72 C74 H74B 109.5 . . ?
H74A C74 H74B 109.5 . . ?
C72 C74 H74C 109.5 . . ?
H74A C74 H74C 109.5 . . ?
H74B C74 H74C 109.5 . . ?
C72 C75 H75A 109.5 . . ?
C72 C75 H75B 109.5 . . ?
H75A C75 H75B 109.5 . . ?
C72 C75 H75C 109.5 . . ?
H75A C75 H75C 109.5 . . ?
H75B C75 H75C 109.5 . . ?
O32 C76 O31 123.9(8) . . ?
O32 C76 C77 120.0(8) . . ?
O31 C76 C77 116.1(9) . . ?
C78 C77 C79 110.7(11) . . ?
C78 C77 C80 107.9(12) . . ?
C79 C77 C80 108.0(11) . . ?
C78 C77 C76 110.9(9) . . ?
C79 C77 C76 112.7(9) . . ?
C80 C77 C76 106.5(10) . . ?
C77 C78 H78A 109.5 . . ?
C77 C78 H78B 109.5 . . ?
H78A C78 H78B 109.5 . . ?
C77 C78 H78C 109.5 . . ?
H78A C78 H78C 109.5 . . ?
H78B C78 H78C 109.5 . . ?
C77 C79 H79A 109.5 . . ?
C77 C79 H79B 109.5 . . ?
H79A C79 H79B 109.5 . . ?
C77 C79 H79C 109.5 . . ?
H79A C79 H79C 109.5 . . ?
H79B C79 H79C 109.5 . . ?
C77 C80 H80A 109.5 . . ?
C77 C80 H80B 109.5 . . ?
H80A C80 H80B 109.5 . . ?
C77 C80 H80C 109.5 . . ?
H80A C80 H80C 109.5 . . ?
H80B C80 H80C 109.5 . . ?
O34 C81 O33 124.0(8) . . ?
O34 C81 C82 117.9(8) . . ?
O33 C81 C82 118.1(8) . . ?
C83 C82 C85 111.1(13) . . ?
C83 C82 C84 110.2(13) . . ?
C85 C82 C84 108.0(13) . . ?
C83 C82 C81 111.9(10) . . ?
C85 C82 C81 108.8(10) . . ?
C84 C82 C81 106.7(10) . . ?
C82 C83 H83A 109.5 . . ?
C82 C83 H83B 109.5 . . ?
H83A C83 H83B 109.5 . . ?
C82 C83 H83C 109.5 . . ?
H83A C83 H83C 109.5 . . ?
H83B C83 H83C 109.5 . . ?
C82 C84 H84A 109.5 . . ?
C82 C84 H84B 109.5 . . ?
H84A C84 H84B 109.5 . . ?
C82 C84 H84C 109.5 . . ?
H84A C84 H84C 109.5 . . ?
H84B C84 H84C 109.5 . . ?
C82 C85 H85A 109.5 . . ?
C82 C85 H85B 109.5 . . ?
H85A C85 H85B 109.5 . . ?
C82 C85 H85C 109.5 . . ?
H85A C85 H85C 109.5 . . ?
H85B C85 H85C 109.5 . . ?
O35 C86 O36 126.3(9) . . ?
O35 C86 C87 117.7(9) . . ?
O36 C86 C87 115.9(9) . . ?
C88 C87 C90 112.5(13) . . ?
C88 C87 C89 108.6(12) . . ?
C90 C87 C89 110.0(13) . . ?
C88 C87 C86 109.8(10) . . ?
C90 C87 C86 106.2(11) . . ?
C89 C87 C86 109.8(10) . . ?
C87 C88 H88A 109.5 . . ?
C87 C88 H88B 109.5 . . ?
H88A C88 H88B 109.5 . . ?
C87 C88 H88C 109.5 . . ?
H88A C88 H88C 109.5 . . ?
H88B C88 H88C 109.5 . . ?
C87 C89 H89A 109.5 . . ?
C87 C89 H89B 109.5 . . ?
H89A C89 H89B 109.5 . . ?
C87 C89 H89C 109.5 . . ?
H89A C89 H89C 109.5 . . ?
H89B C89 H89C 109.5 . . ?
C87 C90 H90A 109.5 . . ?
C87 C90 H90B 109.5 . . ?
H90A C90 H90B 109.5 . . ?
C87 C90 H90C 109.5 . . ?
H90A C90 H90C 109.5 . . ?
H90B C90 H90C 109.5 . . ?
O38 C91 O37 125.2(8) . . ?
O38 C91 C92 116.7(8) . . ?
O37 C91 C92 118.0(9) . . ?
C93 C92 C94 113.0(11) . . ?
C93 C92 C95 110.0(11) . . ?
C94 C92 C95 108.5(11) . . ?
C93 C92 C91 110.6(8) . . ?
C94 C92 C91 107.0(9) . . ?
C95 C92 C91 107.6(9) . . ?
C92 C93 H93A 109.5 . . ?
C92 C93 H93B 109.5 . . ?
H93A C93 H93B 109.5 . . ?
C92 C93 H93C 109.5 . . ?
H93A C93 H93C 109.5 . . ?
H93B C93 H93C 109.5 . . ?
C92 C94 H94A 109.5 . . ?
C92 C94 H94B 109.5 . . ?
H94A C94 H94B 109.5 . . ?
C92 C94 H94C 109.5 . . ?
H94A C94 H94C 109.5 . . ?
H94B C94 H94C 109.5 . . ?
C92 C95 H95A 109.5 . . ?
C92 C95 H95B 109.5 . . ?
H95A C95 H95B 109.5 . . ?
C92 C95 H95C 109.5 . . ?
H95A C95 H95C 109.5 . . ?
H95B C95 H95C 109.5 . . ?
O40 C96 O39 126.2(9) . . ?
O40 C96 C97 115.4(10) . . ?
O39 C96 C97 118.3(10) . . ?
C98 C97 C100 112.6(14) . . ?
C98 C97 C99 109.5(14) . . ?
C100 C97 C99 105.8(14) . . ?
C98 C97 C96 110.0(11) . . ?
C100 C97 C96 110.5(11) . . ?
C99 C97 C96 108.3(10) . . ?
C97 C98 H98A 109.5 . . ?
C97 C98 H98B 109.5 . . ?
H98A C98 H98B 109.5 . . ?
C97 C98 H98C 109.5 . . ?
H98A C98 H98C 109.5 . . ?
H98B C98 H98C 109.5 . . ?
C97 C99 H99A 109.5 . . ?
C97 C99 H99B 109.5 . . ?
H99A C99 H99B 109.5 . . ?
C97 C99 H99C 109.5 . . ?
H99A C99 H99C 109.5 . . ?
H99B C99 H99C 109.5 . . ?
C97 C100 H10D 109.5 . . ?
C97 C100 H10E 109.5 . . ?
H10D C100 H10E 109.5 . . ?
C97 C100 H10F 109.5 . . ?
H10D C100 H10F 109.5 . . ?
H10E C100 H10F 109.5 . . ?
O42 C101 O41 125.9(9) . . ?
O42 C101 C102 114.4(11) . . ?
O41 C101 C102 119.6(11) . . ?
C103 C102 C104 113.3(12) . . ?
C103 C102 C105 109.1(13) . . ?
C104 C102 C105 108.1(13) . . ?
C103 C102 C101 109.3(10) . . ?
C104 C102 C101 110.3(11) . . ?
C105 C102 C101 106.5(12) . . ?
C102 C103 H10G 109.5 . . ?
C102 C103 H10H 109.5 . . ?
H10G C103 H10H 109.5 . . ?
C102 C103 H10I 109.5 . . ?
H10G C103 H10I 109.5 . . ?
H10H C103 H10I 109.5 . . ?
C102 C104 H10J 109.5 . . ?
C102 C104 H10K 109.5 . . ?
H10J C104 H10K 109.5 . . ?
C102 C104 H10L 109.5 . . ?
H10J C104 H10L 109.5 . . ?
H10K C104 H10L 109.5 . . ?
C102 C105 H10M 109.5 . . ?
C102 C105 H10N 109.5 . . ?
H10M C105 H10N 109.5 . . ?
C102 C105 H10O 109.5 . . ?
H10M C105 H10O 109.5 . . ?
H10N C105 H10O 109.5 . . ?
O44 C106 O43 124.8(9) . . ?
O44 C106 C107 116.9(11) . . ?
O43 C106 C107 118.3(11) . . ?
C108 C107 C109 112.6(14) . . ?
C108 C107 C110 109.6(14) . . ?
C109 C107 C110 108.1(13) . . ?
C108 C107 C106 109.7(11) . . ?
C109 C107 C106 107.3(11) . . ?
C110 C107 C106 109.4(11) . . ?
C107 C108 H10P 109.5 . . ?
C107 C108 H10Q 109.5 . . ?
H10P C108 H10Q 109.5 . . ?
C107 C108 H10R 109.5 . . ?
H10P C108 H10R 109.5 . . ?
H10Q C108 H10R 109.5 . . ?
C107 C109 H10S 109.5 . . ?
C107 C109 H10T 109.5 . . ?
H10S C109 H10T 109.5 . . ?
C107 C109 H10U 109.5 . . ?
H10S C109 H10U 109.5 . . ?
H10T C109 H10U 109.5 . . ?
C107 C110 H11A 109.5 . . ?
C107 C110 H11B 109.5 . . ?
H11A C110 H11B 109.5 . . ?
C107 C110 H11C 109.5 . . ?
H11A C110 H11C 109.5 . . ?
H11B C110 H11C 109.5 . . ?
O46 C111 O45 123.9(9) . . ?
O46 C111 C112 117.5(10) . . ?
O45 C111 C112 118.6(10) . . ?
C113 C112 C115 112.7(14) . . ?
C113 C112 C114 110.7(13) . . ?
C115 C112 C114 104.9(14) . . ?
C113 C112 C111 112.2(10) . . ?
C115 C112 C111 106.3(11) . . ?
C114 C112 C111 109.8(11) . . ?
C112 C113 H11D 109.5 . . ?
C112 C113 H11E 109.5 . . ?
H11D C113 H11E 109.5 . . ?
C112 C113 H11F 109.5 . . ?
H11D C113 H11F 109.5 . . ?
H11E C113 H11F 109.5 . . ?
C112 C114 H11G 109.5 . . ?
C112 C114 H11H 109.5 . . ?
H11G C114 H11H 109.5 . . ?
C112 C114 H11I 109.5 . . ?
H11G C114 H11I 109.5 . . ?
H11H C114 H11I 109.5 . . ?
C112 C115 H11J 109.5 . . ?
C112 C115 H11K 109.5 . . ?
H11J C115 H11K 109.5 . . ?
C112 C115 H11L 109.5 . . ?
H11J C115 H11L 109.5 . . ?
H11K C115 H11L 109.5 . . ?
O48 C116 O47 123.3(9) . . ?
O48 C116 C117 118.5(9) . . ?
O47 C116 C117 118.0(9) . . ?
C118 C117 C120 111.3(10) . . ?
C118 C117 C119 111.7(11) . . ?
C120 C117 C119 108.9(10) . . ?
C118 C117 C116 111.4(10) . . ?
C120 C117 C116 108.6(9) . . ?
C119 C117 C116 104.7(9) . . ?
C117 C118 H11M 109.5 . . ?
C117 C118 H11N 109.5 . . ?
H11M C118 H11N 109.5 . . ?
C117 C118 H11O 109.5 . . ?
H11M C118 H11O 109.5 . . ?
H11N C118 H11O 109.5 . . ?
C117 C119 H11P 109.5 . . ?
C117 C119 H11Q 109.5 . . ?
H11P C119 H11Q 109.5 . . ?
C117 C119 H11R 109.5 . . ?
H11P C119 H11R 109.5 . . ?
H11Q C119 H11R 109.5 . . ?
C117 C120 H12A 109.5 . . ?
C117 C120 H12B 109.5 . . ?
H12A C120 H12B 109.5 . . ?
C117 C120 H12C 109.5 . . ?
H12A C120 H12C 109.5 . . ?
H12B C120 H12C 109.5 . . ?
O50 C121 O49 125.8(9) . . ?
O50 C121 C122 118.3(10) . . ?
O49 C121 C122 115.7(10) . . ?
C123 C122 C124 116.8(13) . . ?
C123 C122 C121 113.9(11) . . ?
C124 C122 C121 109.6(11) . . ?
C123 C122 C125 105.8(14) . . ?
C124 C122 C125 105.3(14) . . ?
C121 C122 C125 104.1(12) . . ?
C122 C123 H12D 109.5 . . ?
C122 C123 H12E 109.5 . . ?
H12D C123 H12E 109.5 . . ?
C122 C123 H12F 109.5 . . ?
H12D C123 H12F 109.5 . . ?
H12E C123 H12F 109.5 . . ?
C122 C124 H12G 109.5 . . ?
C122 C124 H12H 109.5 . . ?
H12G C124 H12H 109.5 . . ?
C122 C124 H12I 109.5 . . ?
H12G C124 H12I 109.5 . . ?
H12H C124 H12I 109.5 . . ?
C122 C125 H12J 109.5 . . ?
C122 C125 H12K 109.5 . . ?
H12J C125 H12K 109.5 . . ?
C122 C125 H12L 109.5 . . ?
H12J C125 H12L 109.5 . . ?
H12K C125 H12L 109.5 . . ?
O52 C126 O51 125.5(9) . . ?
O52 C126 C127 116.8(10) . . ?
O51 C126 C127 117.5(10) . . ?
C128 C127 C130 112.1(13) . . ?
C128 C127 C129 107.4(13) . . ?
C130 C127 C129 107.1(15) . . ?
C128 C127 C126 112.5(10) . . ?
C130 C127 C126 109.5(11) . . ?
C129 C127 C126 108.0(11) . . ?
C127 C128 H12M 109.5 . . ?
C127 C128 H12N 109.5 . . ?
H12M C128 H12N 109.5 . . ?
C127 C128 H12O 109.5 . . ?
H12M C128 H12O 109.5 . . ?
H12N C128 H12O 109.5 . . ?
C127 C129 H12P 109.5 . . ?
C127 C129 H12Q 109.5 . . ?
H12P C129 H12Q 109.5 . . ?
C127 C129 H12R 109.5 . . ?
H12P C129 H12R 109.5 . . ?
H12Q C129 H12R 109.5 . . ?
C127 C130 H13D 109.5 . . ?
C127 C130 H13E 109.5 . . ?
H13D C130 H13E 109.5 . . ?
C127 C130 H13F 109.5 . . ?
H13D C130 H13F 109.5 . . ?
H13E C130 H13F 109.5 . . ?
O54 C131 O53 126.8(9) . . ?
O54 C131 C132 117.1(10) . . ?
O53 C131 C132 116.1(9) . . ?
C135 C132 C134 112.6(15) . . ?
C135 C132 C133 109.4(15) . . ?
C134 C132 C133 106.5(14) . . ?
C135 C132 C131 108.7(11) . . ?
C134 C132 C131 110.9(11) . . ?
C133 C132 C131 108.7(11) . . ?
C132 C133 H13G 109.5 . . ?
C132 C133 H13H 109.5 . . ?
H13G C133 H13H 109.5 . . ?
C132 C133 H13I 109.5 . . ?
H13G C133 H13I 109.5 . . ?
H13H C133 H13I 109.5 . . ?
C132 C134 H13J 109.5 . . ?
C132 C134 H13K 109.5 . . ?
H13J C134 H13K 109.5 . . ?
C132 C134 H13L 109.5 . . ?
H13J C134 H13L 109.5 . . ?
H13K C134 H13L 109.5 . . ?
C132 C135 H13M 109.5 . . ?
C132 C135 H13N 109.5 . . ?
H13M C135 H13N 109.5 . . ?
C132 C135 H13O 109.5 . . ?
H13M C135 H13O 109.5 . . ?
H13N C135 H13O 109.5 . . ?
O56 C136 O55 125.1(8) . . ?
O56 C136 C137 115.4(9) . . ?
O55 C136 C137 119.5(9) . . ?
C138 C137 C140 108.4(10) . . ?
C138 C137 C139 113.1(10) . . ?
C140 C137 C139 110.5(10) . . ?
C138 C137 C136 107.1(9) . . ?
C140 C137 C136 108.1(9) . . ?
C139 C137 C136 109.5(9) . . ?
C137 C138 H13P 109.5 . . ?
C137 C138 H13Q 109.5 . . ?
H13P C138 H13Q 109.5 . . ?
C137 C138 H13R 109.5 . . ?
H13P C138 H13R 109.5 . . ?
H13Q C138 H13R 109.5 . . ?
C137 C139 H13S 109.5 . . ?
C137 C139 H13T 109.5 . . ?
H13S C139 H13T 109.5 . . ?
C137 C139 H13U 109.5 . . ?
H13S C139 H13U 109.5 . . ?
H13T C139 H13U 109.5 . . ?
C137 C140 H14D 109.5 . . ?
C137 C140 H14E 109.5 . . ?
H14D C140 H14E 109.5 . . ?
C137 C140 H14F 109.5 . . ?
H14D C140 H14F 109.5 . . ?
H14E C140 H14F 109.5 . . ?
O58 C141 O57 125.5(8) . . ?
O58 C141 C142 119.0(9) . . ?
O57 C141 C142 115.5(9) . . ?
C143 C142 C144 111.4(13) . . ?
C143 C142 C145 109.2(14) . . ?
C144 C142 C145 109.3(13) . . ?
C143 C142 C141 110.2(10) . . ?
C144 C142 C141 111.5(10) . . ?
C145 C142 C141 105.0(11) . . ?
C142 C143 H14G 109.5 . . ?
C142 C143 H14H 109.5 . . ?
H14G C143 H14H 109.5 . . ?
C142 C143 H14I 109.5 . . ?
H14G C143 H14I 109.5 . . ?
H14H C143 H14I 109.5 . . ?
C142 C144 H14J 109.5 . . ?
C142 C144 H14K 109.5 . . ?
H14J C144 H14K 109.5 . . ?
C142 C144 H14L 109.5 . . ?
H14J C144 H14L 109.5 . . ?
H14K C144 H14L 109.5 . . ?
C142 C145 H14M 109.5 . . ?
C142 C145 H14N 109.5 . . ?
H14M C145 H14N 109.5 . . ?
C142 C145 H14O 109.5 . . ?
H14M C145 H14O 109.5 . . ?
H14N C145 H14O 109.5 . . ?
C147 N1 C148 121.7(12) . . ?
C147 N1 H1A 106.9 . . ?
C148 N1 H1A 106.9 . . ?
C147 N1 H1B 106.9 . . ?
C148 N1 H1B 106.9 . . ?
H1A N1 H1B 106.7 . . ?
C147 C146 H14P 109.5 . . ?
C147 C146 H14Q 109.5 . . ?
H14P C146 H14Q 109.5 . . ?
C147 C146 H14R 109.5 . . ?
H14P C146 H14R 109.5 . . ?
H14Q C146 H14R 109.5 . . ?
N1 C147 C146 115.8(12) . . ?
N1 C147 H14S 108.3 . . ?
C146 C147 H14S 108.3 . . ?
N1 C147 H14T 108.3 . . ?
C146 C147 H14T 108.3 . . ?
H14S C147 H14T 107.4 . . ?
N1 C148 C149 117.2(14) . . ?
N1 C148 H14U 108 . . ?
C149 C148 H14U 108 . . ?
N1 C148 H14V 108 . . ?
C149 C148 H14V 108 . . ?
H14U C148 H14V 107.2 . . ?
C148 C149 H14W 109.5 . . ?
C148 C149 H141 109.5 . . ?
H14W C149 H141 109.5 . . ?
C148 C149 H14 109.5 . . ?
H14W C149 H14 109.5 . . ?
H141 C149 H14 109.5 . . ?
C155 N2 C153 117.5(9) . . ?
C155 N2 H2A 107.9 . . ?
C153 N2 H2A 107.9 . . ?
C155 N2 H2B 107.9 . . ?
C153 N2 H2B 107.9 . . ?
H2A N2 H2B 107.2 . . ?
C154 C153 N2 113.8(9) . . ?
C154 C153 H15D 108.8 . . ?
N2 C153 H15D 108.8 . . ?
C154 C153 H15E 108.8 . . ?
N2 C153 H15E 108.8 . . ?
H15D C153 H15E 107.7 . . ?
C153 C154 H15F 109.5 . . ?
C153 C154 H15G 109.5 . . ?
H15F C154 H15G 109.5 . . ?
C153 C154 H15H 109.5 . . ?
H15F C154 H15H 109.5 . . ?
H15G C154 H15H 109.5 . . ?
N2 C155 C156 114.6(12) . . ?
N2 C155 H15I 108.6 . . ?
C156 C155 H15I 108.6 . . ?
N2 C155 H15J 108.6 . . ?
C156 C155 H15J 108.6 . . ?
H15I C155 H15J 107.6 . . ?
C155 C156 H15K 109.5 . . ?
C155 C156 H15L 109.5 . . ?
H15K C156 H15L 109.5 . . ?
C155 C156 H15M 109.5 . . ?
H15K C156 H15M 109.5 . . ?
H15L C156 H15M 109.5 . . ?
F6 Cr1 O27 92.1(3) . . ?
F6 Cr1 O25 95.9(3) . . ?
O27 Cr1 O25 92.0(4) . . ?
F6 Cr1 F7 89.3(2) . . ?
O27 Cr1 F7 87.8(3) . . ?
O25 Cr1 F7 174.8(3) . . ?
F6 Cr1 O24 179.7(3) . . ?
O27 Cr1 O24 87.8(4) . . ?
O25 Cr1 O24 84.4(3) . . ?
F7 Cr1 O24 90.4(3) . . ?
F6 Cr1 O22 90.0(3) . . ?
O27 Cr1 O22 176.6(3) . . ?
O25 Cr1 O22 90.4(3) . . ?
F7 Cr1 O22 89.6(3) . . ?
O24 Cr1 O22 90.1(4) . . ?
F7 Cr2 F8 88.4(2) . . ?
F7 Cr2 O21 91.3(3) . . ?
F8 Cr2 O21 89.7(3) . . ?
F7 Cr2 O23 92.8(3) . . ?
F8 Cr2 O23 177.5(3) . . ?
O21 Cr2 O23 92.4(4) . . ?
F7 Cr2 O20 90.2(3) . . ?
F8 Cr2 O20 89.5(3) . . ?
O21 Cr2 O20 178.3(4) . . ?
O23 Cr2 O20 88.3(4) . . ?
F7 Cr2 O18 178.3(3) . . ?
F8 Cr2 O18 93.3(3) . . ?
O21 Cr2 O18 88.6(4) . . ?
O23 Cr2 O18 85.5(4) . . ?
O20 Cr2 O18 89.9(4) . . ?
F8 Cr3 F9 89.0(2) . . ?
F8 Cr3 O14 177.0(3) . . ?
F9 Cr3 O14 94.0(3) . . ?
F8 Cr3 O17 91.9(3) . . ?
F9 Cr3 O17 178.9(3) . . ?
O14 Cr3 O17 85.1(4) . . ?
F8 Cr3 O19 92.4(3) . . ?
F9 Cr3 O19 88.4(3) . . ?
O14 Cr3 O19 88.3(3) . . ?
O17 Cr3 O19 90.9(4) . . ?
F8 Cr3 O16 88.9(3) . . ?
F9 Cr3 O16 90.1(3) . . ?
O14 Cr3 O16 90.5(4) . . ?
O17 Cr3 O16 90.5(4) . . ?
O19 Cr3 O16 178.1(4) . . ?
F9 Cr4 O12 176.2(3) . . ?
F9 Cr4 F10 89.6(2) . . ?
O12 Cr4 F10 93.9(4) . . ?
F9 Cr4 O15 90.5(3) . . ?
O12 Cr4 O15 88.2(4) . . ?
F10 Cr4 O15 89.4(3) . . ?
F9 Cr4 O13 91.1(4) . . ?
O12 Cr4 O13 85.4(4) . . ?
F10 Cr4 O13 177.8(4) . . ?
O15 Cr4 O13 92.7(4) . . ?
F9 Cr4 O10 89.1(3) . . ?
O12 Cr4 O10 92.2(5) . . ?
F10 Cr4 O10 90.0(3) . . ?
O15 Cr4 O10 179.3(4) . . ?
O13 Cr4 O10 87.9(4) . . ?
F11 Cr5 F10 89.0(2) . . ?
F11 Cr5 O8 94.5(3) . . ?
F10 Cr5 O8 176.1(3) . . ?
F11 Cr5 O11 177.4(4) . . ?
F10 Cr5 O11 91.6(3) . . ?
O8 Cr5 O11 85.0(4) . . ?
F11 Cr5 O9 89.5(3) . . ?
F10 Cr5 O9 90.4(3) . . ?
O8 Cr5 O9 87.9(4) . . ?
O11 Cr5 O9 93.0(4) . . ?
F11 Cr5 O6 89.1(3) . . ?
F10 Cr5 O6 89.3(3) . . ?
O8 Cr5 O6 92.5(4) . . ?
O11 Cr5 O6 88.4(4) . . ?
O9 Cr5 O6 178.6(4) . . ?
F12 Cr6 O3 97.5(3) . . ?
F12 Cr6 O1 93.6(3) . . ?
O3 Cr6 O1 90.2(4) . . ?
F12 Cr6 F11 87.9(2) . . ?
O3 Cr6 F11 174.6(3) . . ?
O1 Cr6 F11 90.0(3) . . ?
F12 Cr6 O5 88.4(3) . . ?
O3 Cr6 O5 88.6(4) . . ?
O1 Cr6 O5 177.8(4) . . ?
F11 Cr6 O5 91.0(3) . . ?
F12 Cr6 O7 177.6(3) . . ?
O3 Cr6 O7 84.7(3) . . ?
O1 Cr6 O7 87.2(4) . . ?
F11 Cr6 O7 89.8(3) . . ?
O5 Cr6 O7 90.8(4) . . ?
F14 Cr7 O57 94.5(3) . . ?
F14 Cr7 F15 90.3(2) . . ?
O57 Cr7 F15 174.6(3) . . ?
F14 Cr7 O55 95.2(3) . . ?
O57 Cr7 O55 92.1(3) . . ?
F15 Cr7 O55 90.0(3) . . ?
F14 Cr7 O54 179.4(3) . . ?
O57 Cr7 O54 85.1(3) . . ?
F15 Cr7 O54 90.0(3) . . ?
O55 Cr7 O54 85.3(3) . . ?
F14 Cr7 O52 88.9(3) . . ?
O57 Cr7 O52 88.1(3) . . ?
F15 Cr7 O52 89.5(3) . . ?
O55 Cr7 O52 175.8(3) . . ?
O54 Cr7 O52 90.5(3) . . ?
F15 Cr8 F16 89.3(2) . . ?
F15 Cr8 O53 95.1(3) . . ?
F16 Cr8 O53 175.0(3) . . ?
F15 Cr8 O51 90.6(3) . . ?
F16 Cr8 O51 89.9(3) . . ?
O53 Cr8 O51 92.5(3) . . ?
F15 Cr8 O50 178.7(3) . . ?
F16 Cr8 O50 89.6(3) . . ?
O53 Cr8 O50 86.0(3) . . ?
O51 Cr8 O50 90.1(3) . . ?
F15 Cr8 O48 87.5(3) . . ?
F16 Cr8 O48 90.8(3) . . ?
O53 Cr8 O48 87.0(3) . . ?
O51 Cr8 O48 177.9(3) . . ?
O50 Cr8 O48 91.9(3) . . ?
F16 Cr9 F17 88.6(2) . . ?
F16 Cr9 O49 94.6(3) . . ?
F17 Cr9 O49 176.4(3) . . ?
F16 Cr9 O46 178.3(3) . . ?
F17 Cr9 O46 90.1(3) . . ?
O49 Cr9 O46 86.7(3) . . ?
F16 Cr9 O47 89.6(3) . . ?
F17 Cr9 O47 89.5(3) . . ?
O49 Cr9 O47 92.0(3) . . ?
O46 Cr9 O47 89.2(3) . . ?
F16 Cr9 O44 88.4(3) . . ?
F17 Cr9 O44 91.0(3) . . ?
O49 Cr9 O44 87.6(3) . . ?
O46 Cr9 O44 92.8(3) . . ?
O47 Cr9 O44 177.9(3) . . ?
F17 Cr10 F18 88.2(2) . . ?
F17 Cr10 O40 88.3(3) . . ?
F18 Cr10 O40 92.4(3) . . ?
F17 Cr10 O43 90.3(3) . . ?
F18 Cr10 O43 89.8(3) . . ?
O40 Cr10 O43 177.4(3) . . ?
F17 Cr10 O42 178.0(3) . . ?
F18 Cr10 O42 90.6(3) . . ?
O40 Cr10 O42 93.4(4) . . ?
O43 Cr10 O42 88.0(4) . . ?
F17 Cr10 O45 93.9(3) . . ?
F18 Cr10 O45 176.8(3) . . ?
O40 Cr10 O45 85.4(3) . . ?
O43 Cr10 O45 92.5(3) . . ?
O42 Cr10 O45 87.3(3) . . ?
F19 Cr11 F18 88.3(2) . . ?
F19 Cr11 O38 92.6(3) . . ?
F18 Cr11 O38 176.9(3) . . ?
F19 Cr11 O36 91.8(3) . . ?
F18 Cr11 O36 90.2(3) . . ?
O38 Cr11 O36 92.7(3) . . ?
F19 Cr11 O39 88.3(3) . . ?
F18 Cr11 O39 89.2(3) . . ?
O38 Cr11 O39 87.9(3) . . ?
O36 Cr11 O39 179.4(3) . . ?
F19 Cr11 O41 177.7(3) . . ?
F18 Cr11 O41 91.7(3) . . ?
O38 Cr11 O41 87.6(3) . . ?
O36 Cr11 O41 85.8(3) . . ?
O39 Cr11 O41 94.0(3) . . ?
F20 Cr12 O33 93.4(3) . . ?
F20 Cr12 O31 94.7(3) . . ?
O33 Cr12 O31 94.3(3) . . ?
F20 Cr12 F19 87.8(2) . . ?
O33 Cr12 F19 88.9(3) . . ?
O31 Cr12 F19 175.8(3) . . ?
F20 Cr12 O35 91.4(3) . . ?
O33 Cr12 O35 174.6(3) . . ?
O31 Cr12 O35 87.6(3) . . ?
F19 Cr12 O35 88.9(3) . . ?
F20 Cr12 O37 179.4(3) . . ?
O33 Cr12 O37 86.1(3) . . ?
O31 Cr12 O37 85.7(3) . . ?
F19 Cr12 O37 91.9(3) . . ?
O35 Cr12 O37 89.0(3) . . ?
Y1 F1 Y4 155.2(2) . . ?
Y1 F1 Y2 96.68(17) . . ?
Y4 F1 Y2 100.12(17) . . ?
Y1 F1 Y3 99.32(17) . . ?
Y4 F1 Y3 97.63(17) . . ?
Y2 F1 Y3 93.97(17) . . ?
Y2 F2 Y3 102.7(2) . . ?
Y2 F2 Y1 94.2(2) . . ?
Y3 F2 Y1 96.2(2) . . ?
Y3 F3 Y2 101.9(2) . . ?
Y3 F3 Y4 94.2(2) . . ?
Y2 F3 Y4 96.4(2) . . ?
Y2 F4 Y4 107.3(2) . . ?
Y3 F5 Y4 108.3(2) . . ?
Cr1 F6 Y4 128.8(3) . . ?
Cr2 F7 Cr1 124.3(3) . . ?
Cr3 F8 Cr2 122.1(3) . . ?
Cr4 F9 Cr3 123.1(3) . . ?
Cr5 F10 Cr4 122.6(3) . . ?
Cr5 F11 Cr6 122.2(3) . . ?
Cr6 F12 Y2 129.7(3) . . ?
Y3 F13 Y1 106.66(19) . . ?
Cr7 F14 Y3 129.6(3) . . ?
Cr8 F15 Cr7 122.8(3) . . ?
Cr9 F16 Cr8 122.1(3) . . ?
Cr9 F17 Cr10 121.8(3) . . ?
Cr11 F18 Cr10 121.9(3) . . ?
Cr11 F19 Cr12 123.0(3) . . ?
Cr12 F20 Y1 128.8(2) . . ?
Y2 F21 Y1 107.3(2) . . ?
C1 O1 Cr6 131.5(7) . . ?
C1 O2 Y2 144.5(8) . . ?
C6 O3 Cr6 137.4(7) . . ?
C6 O4 Y2 141.5(7) . . ?
C11 O5 Cr6 135.7(7) . . ?
C11 O6 Cr5 128.3(9) . . ?
C16 O7 Cr6 129.9(9) . . ?
C16 O8 Cr5 132.8(8) . . ?
C21 O9 Cr5 136.9(7) . . ?
C21 O10 Cr4 132.3(8) . . ?
C26 O11 Cr5 132.1(9) . . ?
C26 O12 Cr4 134.6(8) . . ?
C31 O13 Cr4 131.9(8) . . ?
C31 O14 Cr3 134.4(7) . . ?
C36 O15 Cr4 137.0(7) . . ?
C36 O16 Cr3 131.2(7) . . ?
C41 O17 Cr3 129.1(7) . . ?
C41 O18 Cr2 135.6(8) . . ?
C46 O19 Cr3 134.5(6) . . ?
C46 O20 Cr2 129.6(7) . . ?
C51 O21 Cr2 135.8(7) . . ?
C51 O22 Cr1 132.5(7) . . ?
C56 O23 Cr2 131.4(8) . . ?
C56 O24 Cr1 137.1(8) . . ?
C61 O25 Cr1 125.9(7) . . ?
C61 O26 Y4 141.4(7) . . ?
C66 O27 Cr1 136.3(6) . . ?
C66 O28 Y4 132.4(7) . . ?
C71 O29 Y4 144.8(6) . . ?
C71 O30 Y1 142.7(6) . . ?
C76 O31 Cr12 127.9(6) . . ?
C76 O32 Y1 140.7(6) . . ?
C81 O33 Cr12 137.3(6) . . ?
C81 O34 Y1 134.2(6) . . ?
C86 O35 Cr12 130.0(6) . . ?
C86 O36 Cr11 135.9(6) . . ?
C91 O37 Cr12 135.1(6) . . ?
C91 O38 Cr11 130.5(6) . . ?
C96 O39 Cr11 128.0(7) . . ?
C96 O40 Cr10 132.6(7) . . ?
C101 O41 Cr11 133.6(8) . . ?
C101 O42 Cr10 128.9(7) . . ?
C106 O43 Cr10 127.8(7) . . ?
C106 O44 Cr9 134.7(7) . . ?
C111 O45 Cr10 131.8(7) . . ?
C111 O46 Cr9 130.5(7) . . ?
C116 O47 Cr9 128.0(6) . . ?
C116 O48 Cr8 134.2(7) . . ?
C121 O49 Cr9 132.1(7) . . ?
C121 O50 Cr8 128.4(7) . . ?
C126 O51 Cr8 127.5(7) . . ?
C126 O52 Cr7 136.4(7) . . ?
C131 O53 Cr8 132.5(6) . . ?
C131 O54 Cr7 130.3(7) . . ?
C136 O55 Cr7 134.2(6) . . ?
C136 O56 Y3 132.3(7) . . ?
C141 O57 Cr7 128.5(6) . . ?
C141 O58 Y3 139.4(7) . . ?
F21 Y1 O30 101.8(2) . . ?
F21 Y1 F1 70.47(18) . . ?
O30 Y1 F1 73.6(2) . . ?
F21 Y1 F13 133.16(18) . . ?
O30 Y1 F13 91.6(2) . . ?
F1 Y1 F13 70.89(17) . . ?
F21 Y1 O32 77.0(2) . . ?
O30 Y1 O32 79.2(3) . . ?
F1 Y1 O32 131.5(2) . . ?
F13 Y1 O32 149.8(2) . . ?
F21 Y1 F20 153.72(18) . . ?
O30 Y1 F20 79.0(2) . . ?
F1 Y1 F20 133.08(18) . . ?
F13 Y1 F20 72.65(17) . . ?
O32 Y1 F20 77.3(2) . . ?
F21 Y1 O34 94.8(2) . . ?
O30 Y1 O34 148.9(2) . . ?
F1 Y1 O34 137.3(2) . . ?
F13 Y1 O34 96.0(2) . . ?
O32 Y1 O34 79.1(2) . . ?
F20 Y1 O34 74.6(2) . . ?
F21 Y1 F2 70.2(2) . . ?
O30 Y1 F2 133.1(2) . . ?
F1 Y1 F2 60.01(18) . . ?
F13 Y1 F2 68.09(19) . . ?
O32 Y1 F2 137.4(2) . . ?
F20 Y1 F2 128.26(19) . . ?
O34 Y1 F2 77.4(2) . . ?
F21 Y1 Y2 36.02(13) . . ?
O30 Y1 Y2 107.34(17) . . ?
F1 Y1 Y2 43.91(12) . . ?
F13 Y1 Y2 97.14(12) . . ?
O32 Y1 Y2 113.05(16) . . ?
F20 Y1 Y2 168.39(13) . . ?
O34 Y1 Y2 101.59(16) . . ?
F2 Y1 Y2 40.48(14) . . ?
F21 Y1 Y3 96.74(14) . . ?
O30 Y1 Y3 99.85(18) . . ?
F1 Y1 Y3 42.53(12) . . ?
F13 Y1 Y3 36.47(12) . . ?
O32 Y1 Y3 173.29(16) . . ?
F20 Y1 Y3 109.08(12) . . ?
O34 Y1 Y3 104.19(17) . . ?
F2 Y1 Y3 39.84(14) . . ?
Y2 Y1 Y3 60.74(2) . . ?
F21 Y2 F4 89.8(2) . . ?
F21 Y2 F12 82.96(19) . . ?
F4 Y2 F12 77.19(19) . . ?
F21 Y2 F2 75.1(2) . . ?
F4 Y2 F2 126.3(2) . . ?
F12 Y2 F2 147.0(2) . . ?
F21 Y2 O2 156.7(2) . . ?
F4 Y2 O2 95.0(3) . . ?
F12 Y2 O2 75.9(2) . . ?
F2 Y2 O2 118.7(3) . . ?
F21 Y2 O4 89.9(3) . . ?
F4 Y2 O4 156.6(2) . . ?
F12 Y2 O4 79.5(2) . . ?
F2 Y2 O4 76.1(2) . . ?
O2 Y2 O4 76.7(3) . . ?
F21 Y2 F3 126.9(2) . . ?
F4 Y2 F3 72.4(2) . . ?
F12 Y2 F3 136.2(2) . . ?
F2 Y2 F3 76.7(2) . . ?
O2 Y2 F3 76.1(3) . . ?
O4 Y2 F3 125.0(3) . . ?
F21 Y2 F1 67.13(18) . . ?
F4 Y2 F1 66.24(17) . . ?
F12 Y2 F1 131.73(18) . . ?
F2 Y2 F1 60.34(19) . . ?
O2 Y2 F1 135.4(2) . . ?
O4 Y2 F1 134.2(2) . . ?
F3 Y2 F1 59.90(19) . . ?
F21 Y2 Y1 36.68(13) . . ?
F4 Y2 Y1 94.20(14) . . ?
F12 Y2 Y1 119.46(14) . . ?
F2 Y2 Y1 45.34(17) . . ?
O2 Y2 Y1 163.6(2) . . ?
O4 Y2 Y1 99.5(2) . . ?
F3 Y2 Y1 93.84(15) . . ?
F1 Y2 Y1 39.41(11) . . ?
F21 Y2 Y3 97.31(13) . . ?
F4 Y2 Y3 95.51(13) . . ?
F12 Y2 Y3 172.70(14) . . ?
F2 Y2 Y3 38.92(15) . . ?
O2 Y2 Y3 104.9(2) . . ?
O4 Y2 Y3 107.78(19) . . ?
F3 Y2 Y3 38.99(15) . . ?
F1 Y2 Y3 43.06(11) . . ?
Y1 Y2 Y3 60.65(2) . . ?
F21 Y2 Y4 93.54(15) . . ?
F4 Y2 Y4 36.53(13) . . ?
F12 Y2 Y4 113.71(14) . . ?
F2 Y2 Y4 92.30(15) . . ?
O2 Y2 Y4 103.9(2) . . ?
O4 Y2 Y4 166.65(19) . . ?
F3 Y2 Y4 44.05(18) . . ?
F1 Y2 Y4 37.85(11) . . ?
Y1 Y2 Y4 76.09(3) . . ?
Y3 Y2 Y4 58.99(2) . . ?
F5 Y3 F13 92.9(2) . . ?
F5 Y3 F14 85.3(2) . . ?
F13 Y3 F14 79.99(18) . . ?
F5 Y3 F3 73.9(2) . . ?
F13 Y3 F3 126.8(2) . . ?
F14 Y3 F3 145.9(2) . . ?
F5 Y3 O56 158.2(2) . . ?
F13 Y3 O56 93.2(2) . . ?
F14 Y3 O56 75.2(2) . . ?
F3 Y3 O56 118.0(3) . . ?
F5 Y3 O58 88.7(3) . . ?
F13 Y3 O58 157.8(2) . . ?
F14 Y3 O58 78.1(2) . . ?
F3 Y3 O58 74.8(2) . . ?
O56 Y3 O58 77.9(3) . . ?
F5 Y3 F2 127.2(2) . . ?
F13 Y3 F2 72.1(2) . . ?
F14 Y3 F2 137.1(2) . . ?
F3 Y3 F2 76.3(2) . . ?
O56 Y3 F2 74.6(2) . . ?
O58 Y3 F2 123.6(3) . . ?
F5 Y3 F1 67.43(19) . . ?
F13 Y3 F1 67.40(16) . . ?
F14 Y3 F1 135.30(18) . . ?
F3 Y3 F1 59.90(19) . . ?
O56 Y3 F1 134.0(2) . . ?
O58 Y3 F1 132.7(2) . . ?
F2 Y3 F1 59.97(19) . . ?
F5 Y3 Y4 36.35(15) . . ?
F13 Y3 Y4 95.38(13) . . ?
F14 Y3 Y4 121.48(14) . . ?
F3 Y3 Y4 45.25(18) . . ?
O56 Y3 Y4 162.38(18) . . ?
O58 Y3 Y4 98.92(19) . . ?
F2 Y3 Y4 93.50(16) . . ?
F1 Y3 Y4 38.96(11) . . ?
F5 Y3 Y1 94.84(17) . . ?
F13 Y3 Y1 36.87(12) . . ?
F14 Y3 Y1 116.86(13) . . ?
F3 Y3 Y1 92.01(16) . . ?
O56 Y3 Y1 102.54(18) . . ?
O58 Y3 Y1 164.85(18) . . ?
F2 Y3 Y1 43.99(16) . . ?
F1 Y3 Y1 38.15(11) . . ?
Y4 Y3 Y1 75.96(3) . . ?
F5 Y3 Y2 97.09(15) . . ?
F13 Y3 Y2 95.43(13) . . ?
F14 Y3 Y2 174.97(13) . . ?
F3 Y3 Y2 39.08(16) . . ?
O56 Y3 Y2 103.17(17) . . ?
O58 Y3 Y2 106.36(18) . . ?
F2 Y3 Y2 38.42(15) . . ?
F1 Y3 Y2 42.97(11) . . ?
Y4 Y3 Y2 60.74(2) . . ?
Y1 Y3 Y2 58.61(3) . . ?
F5 Y4 O29 90.5(3) . . ?
F5 Y4 F1 70.50(19) . . ?
O29 Y4 F1 72.8(2) . . ?
F5 Y4 F4 131.8(2) . . ?
O29 Y4 F4 102.4(2) . . ?
F1 Y4 F4 69.57(17) . . ?
F5 Y4 F6 150.8(2) . . ?
O29 Y4 F6 74.6(2) . . ?
F1 Y4 F6 125.76(18) . . ?
F4 Y4 F6 76.72(19) . . ?
F5 Y4 O26 74.0(2) . . ?
O29 Y4 O26 83.8(3) . . ?
F1 Y4 O26 136.8(2) . . ?
F4 Y4 O26 152.7(2) . . ?
F6 Y4 O26 79.5(2) . . ?
F5 Y4 O28 108.8(2) . . ?
O29 Y4 O28 146.6(3) . . ?
F1 Y4 O28 138.8(2) . . ?
F4 Y4 O28 85.1(2) . . ?
F6 Y4 O28 75.6(2) . . ?
O26 Y4 O28 76.1(3) . . ?
F5 Y4 F3 68.8(2) . . ?
O29 Y4 F3 131.9(2) . . ?
F1 Y4 F3 59.58(18) . . ?
F4 Y4 F3 68.2(2) . . ?
F6 Y4 F3 139.2(2) . . ?
O26 Y4 F3 126.7(2) . . ?
O28 Y4 F3 81.3(2) . . ?
F5 Y4 Y3 35.35(14) . . ?
O29 Y4 Y3 99.07(18) . . ?
F1 Y4 Y3 43.41(12) . . ?
F4 Y4 Y3 96.43(13) . . ?
F6 Y4 Y3 169.16(14) . . ?
O26 Y4 Y3 108.94(18) . . ?
O28 Y4 Y3 112.55(18) . . ?
F3 Y4 Y3 40.52(14) . . ?
F5 Y4 Y2 95.61(15) . . ?
O29 Y4 Y2 105.64(18) . . ?
F1 Y4 Y2 42.03(12) . . ?
F4 Y4 Y2 36.17(13) . . ?
F6 Y4 Y2 112.38(13) . . ?
O26 Y4 Y2 166.2(2) . . ?
O28 Y4 Y2 99.49(19) . . ?
F3 Y4 Y2 39.59(14) . . ?
Y3 Y4 Y2 60.27(3) . . ?

loop_
_geom_bond_atom_site_label_1
_geom_bond_atom_site_label_2
_geom_bond_distance
_geom_bond_site_symmetry_2
_geom_bond_publ_flag
C1 O2 1.212(13) . ?
C1 O1 1.259(13) . ?
C1 C2 1.519(11) . ?
C2 C5 1.471(13) . ?
C2 C3 1.482(13) . ?
C2 C4 1.492(13) . ?
C3 H3A 0.98 . ?
C3 H3B 0.98 . ?
C3 H3C 0.98 . ?
C4 H4A 0.98 . ?
C4 H4B 0.98 . ?
C4 H4C 0.98 . ?
C5 H5A 0.98 . ?
C5 H5B 0.98 . ?
C5 H5C 0.98 . ?
C6 O4 1.234(12) . ?
C6 O3 1.261(12) . ?
C6 C7 1.530(11) . ?
C7 C8 1.495(11) . ?
C7 C10 1.501(12) . ?
C7 C9 1.517(12) . ?
C8 H8A 0.98 . ?
C8 H8B 0.98 . ?
C8 H8C 0.98 . ?
C9 H9A 0.98 . ?
C9 H9B 0.98 . ?
C9 H9C 0.98 . ?
C10 H10A 0.98 . ?
C10 H10B 0.98 . ?
C10 H10C 0.98 . ?
C11 O5 1.221(15) . ?
C11 O6 1.273(14) . ?
C11 C12 1.519(11) . ?
C12 C13 1.475(13) . ?
C12 C15 1.488(13) . ?
C12 C14 1.506(13) . ?
C13 H13A 0.98 . ?
C13 H13B 0.98 . ?
C13 H13C 0.98 . ?
C14 H14A 0.98 . ?
C14 H14B 0.98 . ?
C14 H14C 0.98 . ?
C15 H15A 0.98 . ?
C15 H15B 0.98 . ?
C15 H15C 0.98 . ?
C16 O8 1.249(16) . ?
C16 O7 1.257(14) . ?
C16 C17 1.513(11) . ?
C17 C18 1.476(12) . ?
C17 C20 1.498(13) . ?
C17 C19 1.504(11) . ?
C18 H18A 0.98 . ?
C18 H18B 0.98 . ?
C18 H18C 0.98 . ?
C19 H19A 0.98 . ?
C19 H19B 0.98 . ?
C19 H19C 0.98 . ?
C20 H20A 0.98 . ?
C20 H20B 0.98 . ?
C20 H20C 0.98 . ?
C21 O9 1.231(13) . ?
C21 O10 1.244(13) . ?
C21 C22 1.534(11) . ?
C22 C23 1.461(13) . ?
C22 C24 1.486(13) . ?
C22 C25 1.497(13) . ?
C23 H23A 0.98 . ?
C23 H23B 0.98 . ?
C23 H23C 0.98 . ?
C24 H24A 0.98 . ?
C24 H24B 0.98 . ?
C24 H24C 0.98 . ?
C25 H25A 0.98 . ?
C25 H25B 0.98 . ?
C25 H25C 0.98 . ?
C26 O11 1.214(16) . ?
C26 O12 1.258(16) . ?
C26 C27 1.517(12) . ?
C27 C28 1.460(13) . ?
C27 C29 1.487(13) . ?
C27 C30 1.516(14) . ?
C28 H28A 0.98 . ?
C28 H28B 0.98 . ?
C28 H28C 0.98 . ?
C29 H29A 0.98 . ?
C29 H29B 0.98 . ?
C29 H29C 0.98 . ?
C30 H30A 0.98 . ?
C30 H30B 0.98 . ?
C30 H30C 0.98 . ?
C31 O14 1.249(14) . ?
C31 O13 1.251(15) . ?
C31 C32 1.518(11) . ?
C32 C33 1.451(12) . ?
C32 C35 1.483(13) . ?
C32 C34 1.505(13) . ?
C33 H33A 0.98 . ?
C33 H33B 0.98 . ?
C33 H33C 0.98 . ?
C34 H34A 0.98 . ?
C34 H34B 0.98 . ?
C34 H34C 0.98 . ?
C35 H35A 0.98 . ?
C35 H35B 0.98 . ?
C35 H35C 0.98 . ?
C36 O16 1.244(14) . ?
C36 O15 1.261(14) . ?
C36 C37 1.516(11) . ?
C37 C38 1.481(13) . ?
C37 C39 1.488(13) . ?
C37 C40 1.497(13) . ?
C38 H38A 0.98 . ?
C38 H38B 0.98 . ?
C38 H38C 0.98 . ?
C39 H39A 0.98 . ?
C39 H39B 0.98 . ?
C39 H39C 0.98 . ?
C40 H40A 0.98 . ?
C40 H40B 0.98 . ?
C40 H40C 0.98 . ?
C41 O17 1.247(14) . ?
C41 O18 1.260(14) . ?
C41 C42 1.527(11) . ?
C42 C43 1.482(12) . ?
C42 C45 1.488(12) . ?
C42 C44 1.514(12) . ?
C43 H43A 0.98 . ?
C43 H43B 0.98 . ?
C43 H43C 0.98 . ?
C44 H44A 0.98 . ?
C44 H44B 0.98 . ?
C44 H44C 0.98 . ?
C45 H45A 0.98 . ?
C45 H45B 0.98 . ?
C45 H45C 0.98 . ?
C46 O20 1.252(13) . ?
C46 O19 1.261(13) . ?
C46 C47 1.515(11) . ?
C47 C48 1.483(12) . ?
C47 C50 1.496(13) . ?
C47 C49 1.510(12) . ?
C48 H48A 0.98 . ?
C48 H48B 0.98 . ?
C48 H48C 0.98 . ?
C49 H49A 0.98 . ?
C49 H49B 0.98 . ?
C49 H49C 0.98 . ?
C50 H50A 0.98 . ?
C50 H50B 0.98 . ?
C50 H50C 0.98 . ?
C51 O22 1.243(12) . ?
C51 O21 1.261(12) . ?
C51 C52 1.519(11) . ?
C52 C53 1.466(12) . ?
C52 C54 1.497(13) . ?
C52 C55 1.504(13) . ?
C53 H53A 0.98 . ?
C53 H53B 0.98 . ?
C53 H53C 0.98 . ?
C54 H54A 0.98 . ?
C54 H54B 0.98 . ?
C54 H54C 0.98 . ?
C55 H55A 0.98 . ?
C55 H55B 0.98 . ?
C55 H55C 0.98 . ?
C56 O23 1.222(14) . ?
C56 O24 1.228(14) . ?
C56 C57 1.527(11) . ?
C57 C59 1.483(13) . ?
C57 C60 1.491(13) . ?
C57 C58 1.500(13) . ?
C58 H58A 0.98 . ?
C58 H58B 0.98 . ?
C58 H58C 0.98 . ?
C59 H59A 0.98 . ?
C59 H59B 0.98 . ?
C59 H59C 0.98 . ?
C60 H60A 0.98 . ?
C60 H60B 0.98 . ?
C60 H60C 0.98 . ?
C61 O26 1.246(13) . ?
C61 O25 1.264(13) . ?
C61 C62 1.516(11) . ?
C62 C63 1.447(12) . ?
C62 C65 1.488(13) . ?
C62 C64 1.516(13) . ?
C63 H63A 0.98 . ?
C63 H63B 0.98 . ?
C63 H63C 0.98 . ?
C64 H64A 0.98 . ?
C64 H64B 0.98 . ?
C64 H64C 0.98 . ?
C65 H65A 0.98 . ?
C65 H65B 0.98 . ?
C65 H65C 0.98 . ?
C66 O28 1.257(13) . ?
C66 O27 1.276(14) . ?
C66 C67 1.512(11) . ?
C67 C68 1.478(13) . ?
C67 C69 1.486(13) . ?
C67 C70 1.493(13) . ?
C68 H68A 0.98 . ?
C68 H68B 0.98 . ?
C68 H68C 0.98 . ?
C69 H69A 0.98 . ?
C69 H69B 0.98 . ?
C69 H69C 0.98 . ?
C70 H70A 0.98 . ?
C70 H70B 0.98 . ?
C70 H70C 0.98 . ?
C71 O30 1.251(11) . ?
C71 O29 1.254(11) . ?
C71 C72 1.516(11) . ?
C72 C74 1.459(12) . ?
C72 C75 1.479(13) . ?
C72 C73 1.507(14) . ?
C73 H73A 0.98 . ?
C73 H73B 0.98 . ?
C73 H73C 0.98 . ?
C74 H74A 0.98 . ?
C74 H74B 0.98 . ?
C74 H74C 0.98 . ?
C75 H75A 0.98 . ?
C75 H75B 0.98 . ?
C75 H75C 0.98 . ?
C76 O32 1.235(12) . ?
C76 O31 1.282(11) . ?
C76 C77 1.512(10) . ?
C77 C78 1.488(12) . ?
C77 C79 1.496(11) . ?
C77 C80 1.510(12) . ?
C78 H78A 0.98 . ?
C78 H78B 0.98 . ?
C78 H78C 0.98 . ?
C79 H79A 0.98 . ?
C79 H79B 0.98 . ?
C79 H79C 0.98 . ?
C80 H80A 0.98 . ?
C80 H80B 0.98 . ?
C80 H80C 0.98 . ?
C81 O34 1.256(11) . ?
C81 O33 1.273(11) . ?
C81 C82 1.516(11) . ?
C82 C83 1.480(12) . ?
C82 C85 1.488(12) . ?
C82 C84 1.514(12) . ?
C83 H83A 0.98 . ?
C83 H83B 0.98 . ?
C83 H83C 0.98 . ?
C84 H84A 0.98 . ?
C84 H84B 0.98 . ?
C84 H84C 0.98 . ?
C85 H85A 0.98 . ?
C85 H85B 0.98 . ?
C85 H85C 0.98 . ?
C86 O35 1.244(11) . ?
C86 O36 1.254(12) . ?
C86 C87 1.540(11) . ?
C87 C88 1.488(12) . ?
C87 C90 1.490(13) . ?
C87 C89 1.499(12) . ?
C88 H88A 0.98 . ?
C88 H88B 0.98 . ?
C88 H88C 0.98 . ?
C89 H89A 0.98 . ?
C89 H89B 0.98 . ?
C89 H89C 0.98 . ?
C90 H90A 0.98 . ?
C90 H90B 0.98 . ?
C90 H90C 0.98 . ?
C91 O38 1.256(12) . ?
C91 O37 1.258(12) . ?
C91 C92 1.521(10) . ?
C92 C93 1.495(11) . ?
C92 C94 1.502(12) . ?
C92 C95 1.504(12) . ?
C93 H93A 0.98 . ?
C93 H93B 0.98 . ?
C93 H93C 0.98 . ?
C94 H94A 0.98 . ?
C94 H94B 0.98 . ?
C94 H94C 0.98 . ?
C95 H95A 0.98 . ?
C95 H95B 0.98 . ?
C95 H95C 0.98 . ?
C96 O40 1.257(13) . ?
C96 O39 1.278(13) . ?
C96 C97 1.525(11) . ?
C97 C98 1.479(12) . ?
C97 C100 1.491(13) . ?
C97 C99 1.513(12) . ?
C98 H98A 0.98 . ?
C98 H98B 0.98 . ?
C98 H98C 0.98 . ?
C99 H99A 0.98 . ?
C99 H99B 0.98 . ?
C99 H99C 0.98 . ?
C100 H10D 0.98 . ?
C100 H10E 0.98 . ?
C100 H10F 0.98 . ?
C101 O42 1.235(14) . ?
C101 O41 1.255(15) . ?
C101 C102 1.521(11) . ?
C102 C103 1.474(12) . ?
C102 C104 1.506(12) . ?
C102 C105 1.512(13) . ?
C103 H10G 0.98 . ?
C103 H10H 0.98 . ?
C103 H10I 0.98 . ?
C104 H10J 0.98 . ?
C104 H10K 0.98 . ?
C104 H10L 0.98 . ?
C105 H10M 0.98 . ?
C105 H10N 0.98 . ?
C105 H10O 0.98 . ?
C106 O44 1.249(14) . ?
C106 O43 1.263(14) . ?
C106 C107 1.531(11) . ?
C107 C108 1.476(12) . ?
C107 C109 1.497(13) . ?
C107 C110 1.499(13) . ?
C108 H10P 0.98 . ?
C108 H10Q 0.98 . ?
C108 H10R 0.98 . ?
C109 H10S 0.98 . ?
C109 H10T 0.98 . ?
C109 H10U 0.98 . ?
C110 H11A 0.98 . ?
C110 H11B 0.98 . ?
C110 H11C 0.98 . ?
C111 O46 1.245(13) . ?
C111 O45 1.288(13) . ?
C111 C112 1.522(11) . ?
C112 C113 1.464(12) . ?
C112 C115 1.491(13) . ?
C112 C114 1.512(13) . ?
C113 H11D 0.98 . ?
C113 H11E 0.98 . ?
C113 H11F 0.98 . ?
C114 H11G 0.98 . ?
C114 H11H 0.98 . ?
C114 H11I 0.98 . ?
C115 H11J 0.98 . ?
C115 H11K 0.98 . ?
C115 H11L 0.98 . ?
C116 O48 1.263(12) . ?
C116 O47 1.280(12) . ?
C116 C117 1.522(11) . ?
C117 C118 1.477(11) . ?
C117 C120 1.510(11) . ?
C117 C119 1.522(11) . ?
C118 H11M 0.98 . ?
C118 H11N 0.98 . ?
C118 H11O 0.98 . ?
C119 H11P 0.98 . ?
C119 H11Q 0.98 . ?
C119 H11R 0.98 . ?
C120 H12A 0.98 . ?
C120 H12B 0.98 . ?
C120 H12C 0.98 . ?
C121 O50 1.246(13) . ?
C121 O49 1.267(13) . ?
C121 C122 1.516(11) . ?
C122 C123 1.463(12) . ?
C122 C124 1.469(13) . ?
C122 C125 1.535(13) . ?
C123 H12D 0.98 . ?
C123 H12E 0.98 . ?
C123 H12F 0.98 . ?
C124 H12G 0.98 . ?
C124 H12H 0.98 . ?
C124 H12I 0.98 . ?
C125 H12J 0.98 . ?
C125 H12K 0.98 . ?
C125 H12L 0.98 . ?
C126 O52 1.245(13) . ?
C126 O51 1.270(12) . ?
C126 C127 1.527(11) . ?
C127 C128 1.472(12) . ?
C127 C130 1.480(13) . ?
C127 C129 1.505(13) . ?
C128 H12M 0.98 . ?
C128 H12N 0.98 . ?
C128 H12O 0.98 . ?
C129 H12P 0.98 . ?
C129 H12Q 0.98 . ?
C129 H12R 0.98 . ?
C130 H13D 0.98 . ?
C130 H13E 0.98 . ?
C130 H13F 0.98 . ?
C131 O54 1.236(13) . ?
C131 O53 1.257(13) . ?
C131 C132 1.527(11) . ?
C132 C135 1.472(13) . ?
C132 C134 1.486(13) . ?
C132 C133 1.490(13) . ?
C133 H13G 0.98 . ?
C133 H13H 0.98 . ?
C133 H13I 0.98 . ?
C134 H13J 0.98 . ?
C134 H13K 0.98 . ?
C134 H13L 0.98 . ?
C135 H13M 0.98 . ?
C135 H13N 0.98 . ?
C135 H13O 0.98 . ?
C136 O56 1.253(12) . ?
C136 O55 1.268(12) . ?
C136 C137 1.534(10) . ?
C137 C138 1.496(11) . ?
C137 C140 1.507(12) . ?
C137 C139 1.513(11) . ?
C138 H13P 0.98 . ?
C138 H13Q 0.98 . ?
C138 H13R 0.98 . ?
C139 H13S 0.98 . ?
C139 H13T 0.98 . ?
C139 H13U 0.98 . ?
C140 H14D 0.98 . ?
C140 H14E 0.98 . ?
C140 H14F 0.98 . ?
C141 O58 1.236(12) . ?
C141 O57 1.271(12) . ?
C141 C142 1.522(10) . ?
C142 C143 1.468(12) . ?
C142 C144 1.491(12) . ?
C142 C145 1.492(13) . ?
C143 H14G 0.98 . ?
C143 H14H 0.98 . ?
C143 H14I 0.98 . ?
C144 H14J 0.98 . ?
C144 H14K 0.98 . ?
C144 H14L 0.98 . ?
C145 H14M 0.98 . ?
C145 H14N 0.98 . ?
C145 H14O 0.98 . ?
N1 C147 1.391(16) . ?
N1 C148 1.447(18) . ?
N1 H1A 0.92 . ?
N1 H1B 0.92 . ?
C146 C147 1.43(2) . ?
C146 H14P 0.98 . ?
C146 H14Q 0.98 . ?
C146 H14R 0.98 . ?
C147 H14S 0.99 . ?
C147 H14T 0.99 . ?
C148 C149 1.48(2) . ?
C148 H14U 0.99 . ?
C148 H14V 0.99 . ?
C149 H14W 0.98 . ?
C149 H141 0.98 . ?
C149 H14 0.98 . ?
N2 C155 1.429(15) . ?
N2 C153 1.485(14) . ?
N2 H2A 0.92 . ?
N2 H2B 0.92 . ?
C153 C154 1.443(16) . ?
C153 H15D 0.99 . ?
C153 H15E 0.99 . ?
C154 H15F 0.98 . ?
C154 H15G 0.98 . ?
C154 H15H 0.98 . ?
C155 C156 1.447(19) . ?
C155 H15I 0.99 . ?
C155 H15J 0.99 . ?
C156 H15K 0.98 . ?
C156 H15L 0.98 . ?
C156 H15M 0.98 . ?
Cr1 F6 1.870(5) . ?
Cr1 O27 1.936(8) . ?
Cr1 O25 1.949(8) . ?
Cr1 F7 1.960(6) . ?
Cr1 O24 1.980(8) . ?
Cr1 O22 1.995(8) . ?
Cr2 F7 1.901(6) . ?
Cr2 F8 1.931(6) . ?
Cr2 O21 1.938(8) . ?
Cr2 O23 1.943(9) . ?
Cr2 O20 1.957(8) . ?
Cr2 O18 1.956(8) . ?
Cr3 F8 1.908(6) . ?
Cr3 F9 1.923(6) . ?
Cr3 O14 1.929(8) . ?
Cr3 O17 1.946(8) . ?
Cr3 O19 1.954(8) . ?
Cr3 O16 1.959(8) . ?
Cr4 F9 1.919(6) . ?
Cr4 O12 1.920(10) . ?
Cr4 F10 1.925(6) . ?
Cr4 O15 1.938(8) . ?
Cr4 O13 1.946(9) . ?
Cr4 O10 1.962(9) . ?
Cr5 F11 1.913(5) . ?
Cr5 F10 1.925(6) . ?
Cr5 O8 1.943(9) . ?
Cr5 O11 1.960(9) . ?
Cr5 O9 1.966(8) . ?
Cr5 O6 1.975(9) . ?
Cr6 F12 1.894(5) . ?
Cr6 O3 1.929(8) . ?
Cr6 O1 1.941(9) . ?
Cr6 F11 1.947(5) . ?
Cr6 O5 1.968(9) . ?
Cr6 O7 1.973(8) . ?
Cr7 F14 1.894(5) . ?
Cr7 O57 1.933(7) . ?
Cr7 F15 1.938(5) . ?
Cr7 O55 1.968(8) . ?
Cr7 O54 1.982(7) . ?
Cr7 O52 1.989(8) . ?
Cr8 F15 1.917(5) . ?
Cr8 F16 1.928(5) . ?
Cr8 O53 1.939(7) . ?
Cr8 O51 1.942(7) . ?
Cr8 O50 1.951(7) . ?
Cr8 O48 1.961(7) . ?
Cr9 F16 1.912(5) . ?
Cr9 F17 1.916(5) . ?
Cr9 O49 1.939(7) . ?
Cr9 O46 1.948(7) . ?
Cr9 O47 1.963(8) . ?
Cr9 O44 1.973(8) . ?
Cr10 F17 1.925(5) . ?
Cr10 F18 1.934(5) . ?
Cr10 O40 1.940(8) . ?
Cr10 O43 1.943(8) . ?
Cr10 O42 1.949(8) . ?
Cr10 O45 1.961(8) . ?
Cr11 F19 1.914(5) . ?
Cr11 F18 1.933(6) . ?
Cr11 O38 1.939(7) . ?
Cr11 O36 1.949(7) . ?
Cr11 O39 1.950(8) . ?
Cr11 O41 1.963(7) . ?
Cr12 F20 1.876(5) . ?
Cr12 O33 1.943(7) . ?
Cr12 O31 1.944(7) . ?
Cr12 F19 1.969(5) . ?
Cr12 O35 1.986(7) . ?
Cr12 O37 1.987(7) . ?
F1 Y1 2.274(5) . ?
F1 Y4 2.277(5) . ?
F1 Y2 2.485(5) . ?
F1 Y3 2.489(5) . ?
F2 Y2 2.316(6) . ?
F2 Y3 2.341(6) . ?
F2 Y1 2.538(7) . ?
F3 Y3 2.338(6) . ?
F3 Y2 2.343(6) . ?
F3 Y4 2.556(7) . ?
F4 Y2 2.258(5) . ?
F4 Y4 2.277(5) . ?
F5 Y3 2.187(6) . ?
F5 Y4 2.241(6) . ?
F6 Y4 2.297(5) . ?
F12 Y2 2.267(5) . ?
F13 Y3 2.254(5) . ?
F13 Y1 2.276(5) . ?
F14 Y3 2.276(5) . ?
F20 Y1 2.323(5) . ?
F21 Y2 2.191(5) . ?
F21 Y1 2.226(5) . ?
O2 Y2 2.334(7) . ?
O4 Y2 2.340(7) . ?
O26 Y4 2.306(7) . ?
O28 Y4 2.332(7) . ?
O29 Y4 2.275(7) . ?
O30 Y1 2.274(7) . ?
O32 Y1 2.300(7) . ?
O34 Y1 2.323(6) . ?
O56 Y3 2.337(7) . ?
O58 Y3 2.341(7) . ?
Y1 Y2 3.5582(13) . ?
Y1 Y3 3.6330(13) . ?
Y2 Y3 3.6362(13) . ?
Y2 Y4 3.6532(13) . ?
Y3 Y4 3.5891(13) . ?

loop_
_geom_torsion_atom_site_label_1
_geom_torsion_atom_site_label_2
_geom_torsion_atom_site_label_3
_geom_torsion_atom_site_label_4
_geom_torsion
_geom_torsion_site_symmetry_1
_geom_torsion_site_symmetry_2
_geom_torsion_site_symmetry_3
_geom_torsion_site_symmetry_4
_geom_torsion_publ_flag
O2 C1 C2 C5 1(2) . . . . ?
O1 C1 C2 C5 -174.8(17) . . . . ?
O2 C1 C2 C3 121.2(17) . . . . ?
O1 C1 C2 C3 -54.2(19) . . . . ?
O2 C1 C2 C4 -120.7(18) . . . . ?
O1 C1 C2 C4 63.9(19) . . . . ?
O4 C6 C7 C8 -7.6(17) . . . . ?
O3 C6 C7 C8 174.2(12) . . . . ?
O4 C6 C7 C10 -129.5(13) . . . . ?
O3 C6 C7 C10 52.4(15) . . . . ?
O4 C6 C7 C9 114.1(13) . . . . ?
O3 C6 C7 C9 -64.1(14) . . . . ?
O5 C11 C12 C13 148.5(15) . . . . ?
O6 C11 C12 C13 -34.5(18) . . . . ?
O5 C11 C12 C15 -89.8(16) . . . . ?
O6 C11 C12 C15 87.2(16) . . . . ?
O5 C11 C12 C14 26.9(18) . . . . ?
O6 C11 C12 C14 -156.1(15) . . . . ?
O8 C16 C17 C18 172.1(14) . . . . ?
O7 C16 C17 C18 -15.3(17) . . . . ?
O8 C16 C17 C20 -68.3(16) . . . . ?
O7 C16 C17 C20 104.3(16) . . . . ?
O8 C16 C17 C19 47.8(18) . . . . ?
O7 C16 C17 C19 -139.6(14) . . . . ?
O9 C21 C22 C23 32.6(19) . . . . ?
O10 C21 C22 C23 -148.3(17) . . . . ?
O9 C21 C22 C24 -90.5(18) . . . . ?
O10 C21 C22 C24 88.5(19) . . . . ?
O9 C21 C22 C25 152.7(17) . . . . ?
O10 C21 C22 C25 -28.3(19) . . . . ?
O11 C26 C27 C28 -4(2) . . . . ?
O12 C26 C27 C28 170.2(17) . . . . ?
O11 C26 C27 C29 125.1(19) . . . . ?
O12 C26 C27 C29 -61(2) . . . . ?
O11 C26 C27 C30 -122(2) . . . . ?
O12 C26 C27 C30 52(2) . . . . ?
O14 C31 C32 C33 159.4(17) . . . . ?
O13 C31 C32 C33 -25(2) . . . . ?
O14 C31 C32 C35 -74(2) . . . . ?
O13 C31 C32 C35 101.0(19) . . . . ?
O14 C31 C32 C34 38(2) . . . . ?
O13 C31 C32 C34 -146.9(19) . . . . ?
O16 C36 C37 C38 -24.4(17) . . . . ?
O15 C36 C37 C38 155.3(14) . . . . ?
O16 C36 C37 C39 -148.3(16) . . . . ?
O15 C36 C37 C39 31.4(18) . . . . ?
O16 C36 C37 C40 94.1(16) . . . . ?
O15 C36 C37 C40 -86.2(16) . . . . ?
O17 C41 C42 C43 116.9(14) . . . . ?
O18 C41 C42 C43 -65.7(15) . . . . ?
O17 C41 C42 C45 -123.0(14) . . . . ?
O18 C41 C42 C45 54.4(15) . . . . ?
O17 C41 C42 C44 -3.6(16) . . . . ?
O18 C41 C42 C44 173.8(13) . . . . ?
O20 C46 C47 C48 72.7(14) . . . . ?
O19 C46 C47 C48 -104.4(13) . . . . ?
O20 C46 C47 C50 -45.1(15) . . . . ?
O19 C46 C47 C50 137.8(13) . . . . ?
O20 C46 C47 C49 -165.1(13) . . . . ?
O19 C46 C47 C49 17.8(16) . . . . ?
O22 C51 C52 C53 38.8(17) . . . . ?
O21 C51 C52 C53 -142.1(15) . . . . ?
O22 C51 C52 C54 164.9(15) . . . . ?
O21 C51 C52 C54 -15.9(18) . . . . ?
O22 C51 C52 C55 -79.1(18) . . . . ?
O21 C51 C52 C55 100.1(17) . . . . ?
O23 C56 C57 C59 -148.2(18) . . . . ?
O24 C56 C57 C59 32(2) . . . . ?
O23 C56 C57 C60 -25(2) . . . . ?
O24 C56 C57 C60 154.4(17) . . . . ?
O23 C56 C57 C58 92.2(19) . . . . ?
O24 C56 C57 C58 -88.1(19) . . . . ?
O26 C61 C62 C63 -19(2) . . . . ?
O25 C61 C62 C63 163.2(17) . . . . ?
O26 C61 C62 C65 110.9(18) . . . . ?
O25 C61 C62 C65 -67(2) . . . . ?
O26 C61 C62 C64 -139.9(17) . . . . ?
O25 C61 C62 C64 42.6(19) . . . . ?
O28 C66 C67 C68 14(2) . . . . ?
O27 C66 C67 C68 -165.8(16) . . . . ?
O28 C66 C67 C69 -110.9(18) . . . . ?
O27 C66 C67 C69 69.6(18) . . . . ?
O28 C66 C67 C70 134.3(17) . . . . ?
O27 C66 C67 C70 -45.2(19) . . . . ?
O30 C71 C72 C74 -148.6(16) . . . . ?
O29 C71 C72 C74 35.1(19) . . . . ?
O30 C71 C72 C75 -18.2(19) . . . . ?
O29 C71 C72 C75 165.5(16) . . . . ?
O30 C71 C72 C73 94.6(19) . . . . ?
O29 C71 C72 C73 -81.7(19) . . . . ?
O32 C76 C77 C78 -29.2(16) . . . . ?
O31 C76 C77 C78 150.2(13) . . . . ?
O32 C76 C77 C79 -153.9(12) . . . . ?
O31 C76 C77 C79 25.6(15) . . . . ?
O32 C76 C77 C80 87.9(14) . . . . ?
O31 C76 C77 C80 -92.7(14) . . . . ?
O34 C81 C82 C83 176.6(13) . . . . ?
O33 C81 C82 C83 -3.6(16) . . . . ?
O34 C81 C82 C85 53.4(15) . . . . ?
O33 C81 C82 C85 -126.8(13) . . . . ?
O34 C81 C82 C84 -62.8(14) . . . . ?
O33 C81 C82 C84 117.0(13) . . . . ?
O35 C86 C87 C88 143.8(13) . . . . ?
O36 C86 C87 C88 -39.3(15) . . . . ?
O35 C86 C87 C90 -94.3(15) . . . . ?
O36 C86 C87 C90 82.6(15) . . . . ?
O35 C86 C87 C89 24.5(16) . . . . ?
O36 C86 C87 C89 -158.6(13) . . . . ?
O38 C91 C92 C93 -168.2(11) . . . . ?
O37 C91 C92 C93 14.4(15) . . . . ?
O38 C91 C92 C94 68.4(14) . . . . ?
O37 C91 C92 C94 -109.1(13) . . . . ?
O38 C91 C92 C95 -48.0(13) . . . . ?
O37 C91 C92 C95 134.5(11) . . . . ?
O40 C96 C97 C98 57.6(16) . . . . ?
O39 C96 C97 C98 -125.2(14) . . . . ?
O40 C96 C97 C100 -177.5(14) . . . . ?
O39 C96 C97 C100 -0.3(17) . . . . ?
O40 C96 C97 C99 -62.1(15) . . . . ?
O39 C96 C97 C99 115.1(14) . . . . ?
O42 C101 C102 C103 -62.0(17) . . . . ?
O41 C101 C102 C103 115.2(15) . . . . ?
O42 C101 C102 C104 172.8(14) . . . . ?
O41 C101 C102 C104 -10.0(19) . . . . ?
O42 C101 C102 C105 55.7(16) . . . . ?
O41 C101 C102 C105 -127.1(15) . . . . ?
O44 C106 C107 C108 -54.8(17) . . . . ?
O43 C106 C107 C108 125.3(15) . . . . ?
O44 C106 C107 C109 67.8(15) . . . . ?
O43 C106 C107 C109 -112.1(15) . . . . ?
O44 C106 C107 C110 -175.1(13) . . . . ?
O43 C106 C107 C110 5.0(17) . . . . ?
O46 C111 C112 C113 -167.9(14) . . . . ?
O45 C111 C112 C113 13.0(19) . . . . ?
O46 C111 C112 C115 68.6(17) . . . . ?
O45 C111 C112 C115 -110.6(16) . . . . ?
O46 C111 C112 C114 -44.4(17) . . . . ?
O45 C111 C112 C114 136.5(15) . . . . ?
O48 C116 C117 C118 20.5(14) . . . . ?
O47 C116 C117 C118 -164.7(10) . . . . ?
O48 C116 C117 C120 143.4(10) . . . . ?
O47 C116 C117 C120 -41.8(13) . . . . ?
O48 C116 C117 C119 -100.4(11) . . . . ?
O47 C116 C117 C119 74.4(12) . . . . ?
O50 C121 C122 C123 7.3(19) . . . . ?
O49 C121 C122 C123 -178.1(14) . . . . ?
O50 C121 C122 C124 140.3(15) . . . . ?
O49 C121 C122 C124 -45.1(18) . . . . ?
O50 C121 C122 C125 -107.5(17) . . . . ?
O49 C121 C122 C125 67.1(17) . . . . ?
O52 C126 C127 C128 -24.2(17) . . . . ?
O51 C126 C127 C128 159.8(13) . . . . ?
O52 C126 C127 C130 -149.5(15) . . . . ?
O51 C126 C127 C130 34.4(17) . . . . ?
O52 C126 C127 C129 94.2(15) . . . . ?
O51 C126 C127 C129 -81.9(16) . . . . ?
O54 C131 C132 C135 57.3(18) . . . . ?
O53 C131 C132 C135 -124.0(16) . . . . ?
O54 C131 C132 C134 -178.5(16) . . . . ?
O53 C131 C132 C134 0.2(19) . . . . ?
O54 C131 C132 C133 -61.7(18) . . . . ?
O53 C131 C132 C133 117.0(16) . . . . ?
O56 C136 C137 C138 65.5(12) . . . . ?
O55 C136 C137 C138 -114.7(11) . . . . ?
O56 C136 C137 C140 -51.1(12) . . . . ?
O55 C136 C137 C140 128.8(11) . . . . ?
O56 C136 C137 C139 -171.5(10) . . . . ?
O55 C136 C137 C139 8.3(14) . . . . ?
O58 C141 C142 C143 -135.4(16) . . . . ?
O57 C141 C142 C143 43.8(18) . . . . ?
O58 C141 C142 C144 -11.1(18) . . . . ?
O57 C141 C142 C144 168.0(13) . . . . ?
O58 C141 C142 C145 107.1(15) . . . . ?
O57 C141 C142 C145 -73.7(15) . . . . ?
C148 N1 C147 C146 178.5(14) . . . . ?
C147 N1 C148 C149 179.9(16) . . . . ?
C155 N2 C153 C154 -178.5(10) . . . . ?
C153 N2 C155 C156 -175.5(12) . . . . ?
O27 Cr1 F6 Y4 47.0(4) . . . . ?
O25 Cr1 F6 Y4 -45.2(4) . . . . ?
F7 Cr1 F6 Y4 134.7(4) . . . . ?
O24 Cr1 F6 Y4 12E1(10) . . . . ?
O22 Cr1 F6 Y4 -135.7(4) . . . . ?
F8 Cr2 F7 Cr1 -135.3(4) . . . . ?
O21 Cr2 F7 Cr1 -45.6(4) . . . . ?
O23 Cr2 F7 Cr1 46.9(5) . . . . ?
O20 Cr2 F7 Cr1 135.2(4) . . . . ?
O18 Cr2 F7 Cr1 43(12) . . . . ?
F6 Cr1 F7 Cr2 141.0(4) . . . . ?
O27 Cr1 F7 Cr2 -126.8(4) . . . . ?
O25 Cr1 F7 Cr2 -39(4) . . . . ?
O24 Cr1 F7 Cr2 -39.1(5) . . . . ?
O22 Cr1 F7 Cr2 51.1(4) . . . . ?
F9 Cr3 F8 Cr2 128.4(4) . . . . ?
O14 Cr3 F8 Cr2 -62(6) . . . . ?
O17 Cr3 F8 Cr2 -51.0(4) . . . . ?
O19 Cr3 F8 Cr2 40.0(4) . . . . ?
O16 Cr3 F8 Cr2 -141.5(4) . . . . ?
F7 Cr2 F8 Cr3 -146.1(4) . . . . ?
O21 Cr2 F8 Cr3 122.6(4) . . . . ?
O23 Cr2 F8 Cr3 -27(9) . . . . ?
O20 Cr2 F8 Cr3 -55.9(4) . . . . ?
O18 Cr2 F8 Cr3 33.9(4) . . . . ?
O12 Cr4 F9 Cr3 26(6) . . . . ?
F10 Cr4 F9 Cr3 -133.5(3) . . . . ?
O15 Cr4 F9 Cr3 -44.1(4) . . . . ?
O13 Cr4 F9 Cr3 48.6(5) . . . . ?
O10 Cr4 F9 Cr3 136.5(4) . . . . ?
F8 Cr3 F9 Cr4 143.3(3) . . . . ?
O14 Cr3 F9 Cr4 -36.1(4) . . . . ?
O17 Cr3 F9 Cr4 -73(17) . . . . ?
O19 Cr3 F9 Cr4 -124.2(4) . . . . ?
O16 Cr3 F9 Cr4 54.4(4) . . . . ?
F11 Cr5 F10 Cr4 134.7(3) . . . . ?
O8 Cr5 F10 Cr4 -19(6) . . . . ?
O11 Cr5 F10 Cr4 -47.8(5) . . . . ?
O9 Cr5 F10 Cr4 45.2(4) . . . . ?
O6 Cr5 F10 Cr4 -136.2(4) . . . . ?
F9 Cr4 F10 Cr5 -143.4(3) . . . . ?
O12 Cr4 F10 Cr5 37.9(5) . . . . ?
O15 Cr4 F10 Cr5 126.1(4) . . . . ?
O13 Cr4 F10 Cr5 -33(10) . . . . ?
O10 Cr4 F10 Cr5 -54.3(4) . . . . ?
F10 Cr5 F11 Cr6 146.3(3) . . . . ?
O8 Cr5 F11 Cr6 -35.5(5) . . . . ?
O11 Cr5 F11 Cr6 44(8) . . . . ?
O9 Cr5 F11 Cr6 -123.3(4) . . . . ?
O6 Cr5 F11 Cr6 56.9(4) . . . . ?
F12 Cr6 F11 Cr5 -127.2(3) . . . . ?
O3 Cr6 F11 Cr5 47(4) . . . . ?
O1 Cr6 F11 Cr5 139.3(4) . . . . ?
O5 Cr6 F11 Cr5 -38.8(4) . . . . ?
O7 Cr6 F11 Cr5 52.0(4) . . . . ?
O3 Cr6 F12 Y2 37.0(5) . . . . ?
O1 Cr6 F12 Y2 -53.6(4) . . . . ?
F11 Cr6 F12 Y2 -143.5(3) . . . . ?
O5 Cr6 F12 Y2 125.5(4) . . . . ?
O7 Cr6 F12 Y2 -163(8) . . . . ?
O57 Cr7 F14 Y3 51.2(4) . . . . ?
F15 Cr7 F14 Y3 -131.3(3) . . . . ?
O55 Cr7 F14 Y3 -41.3(4) . . . . ?
O54 Cr7 F14 Y3 11E1(3) . . . . ?
O52 Cr7 F14 Y3 139.2(4) . . . . ?
F16 Cr8 F15 Cr7 147.8(3) . . . . ?
O53 Cr8 F15 Cr7 -34.6(4) . . . . ?
O51 Cr8 F15 Cr7 57.9(4) . . . . ?
O50 Cr8 F15 Cr7 18E1(10) . . . . ?
O48 Cr8 F15 Cr7 -121.4(4) . . . . ?
F14 Cr7 F15 Cr8 -129.8(3) . . . . ?
O57 Cr7 F15 Cr8 22(4) . . . . ?
O55 Cr7 F15 Cr8 135.0(4) . . . . ?
O54 Cr7 F15 Cr8 49.7(4) . . . . ?
O52 Cr7 F15 Cr8 -40.9(4) . . . . ?
F17 Cr9 F16 Cr8 -148.2(3) . . . . ?
O49 Cr9 F16 Cr8 33.2(4) . . . . ?
O46 Cr9 F16 Cr8 -105(11) . . . . ?
O47 Cr9 F16 Cr8 -58.7(4) . . . . ?
O44 Cr9 F16 Cr8 120.7(4) . . . . ?
F15 Cr8 F16 Cr9 126.5(3) . . . . ?
O53 Cr8 F16 Cr9 -25(4) . . . . ?
O51 Cr8 F16 Cr9 -143.0(4) . . . . ?
O50 Cr8 F16 Cr9 -52.9(4) . . . . ?
O48 Cr8 F16 Cr9 39.0(4) . . . . ?
F16 Cr9 F17 Cr10 -127.2(4) . . . . ?
O49 Cr9 F17 Cr10 28(5) . . . . ?
O46 Cr9 F17 Cr10 53.9(4) . . . . ?
O47 Cr9 F17 Cr10 143.2(4) . . . . ?
O44 Cr9 F17 Cr10 -38.9(4) . . . . ?
F18 Cr10 F17 Cr9 147.5(4) . . . . ?
O40 Cr10 F17 Cr9 -120.0(4) . . . . ?
O43 Cr10 F17 Cr9 57.7(4) . . . . ?
O42 Cr10 F17 Cr9 91(8) . . . . ?
O45 Cr10 F17 Cr9 -34.8(4) . . . . ?
F19 Cr11 F18 Cr10 -145.4(3) . . . . ?
O38 Cr11 F18 Cr10 -40(6) . . . . ?
O36 Cr11 F18 Cr10 122.8(4) . . . . ?
O39 Cr11 F18 Cr10 -57.1(4) . . . . ?
O41 Cr11 F18 Cr10 36.9(4) . . . . ?
F17 Cr10 F18 Cr11 127.0(3) . . . . ?
O40 Cr10 F18 Cr11 38.7(4) . . . . ?
O43 Cr10 F18 Cr11 -142.7(4) . . . . ?
O42 Cr10 F18 Cr11 -54.8(4) . . . . ?
O45 Cr10 F18 Cr11 -6(6) . . . . ?
F18 Cr11 F19 Cr12 -132.9(3) . . . . ?
O38 Cr11 F19 Cr12 50.1(4) . . . . ?
O36 Cr11 F19 Cr12 -42.7(4) . . . . ?
O39 Cr11 F19 Cr12 137.9(4) . . . . ?
O41 Cr11 F19 Cr12 -43(8) . . . . ?
F20 Cr12 F19 Cr11 145.6(3) . . . . ?
O33 Cr12 F19 Cr11 -120.9(3) . . . . ?
O31 Cr12 F19 Cr11 19(4) . . . . ?
O35 Cr12 F19 Cr11 54.1(4) . . . . ?
O37 Cr12 F19 Cr11 -34.9(4) . . . . ?
O33 Cr12 F20 Y1 43.7(4) . . . . ?
O31 Cr12 F20 Y1 -50.9(4) . . . . ?
F19 Cr12 F20 Y1 132.5(4) . . . . ?
O35 Cr12 F20 Y1 -138.6(4) . . . . ?
O37 Cr12 F20 Y1 8E1(3) . . . . ?
O2 C1 O1 Cr6 -17.6(19) . . . . ?
C2 C1 O1 Cr6 157.5(9) . . . . ?
F12 Cr6 O1 C1 36.9(11) . . . . ?
O3 Cr6 O1 C1 -60.6(11) . . . . ?
F11 Cr6 O1 C1 124.8(10) . . . . ?
O5 Cr6 O1 C1 -118(9) . . . . ?
O7 Cr6 O1 C1 -145.3(11) . . . . ?
O1 C1 O2 Y2 4(2) . . . . ?
C2 C1 O2 Y2 -171.2(10) . . . . ?
O4 C6 O3 Cr6 0(2) . . . . ?
C7 C6 O3 Cr6 178.1(9) . . . . ?
F12 Cr6 O3 C6 -13.1(14) . . . . ?
O1 Cr6 O3 C6 80.6(14) . . . . ?
F11 Cr6 O3 C6 173(3) . . . . ?
O5 Cr6 O3 C6 -101.3(14) . . . . ?
O7 Cr6 O3 C6 167.8(14) . . . . ?
O3 C6 O4 Y2 -9(2) . . . . ?
C7 C6 O4 Y2 172.8(8) . . . . ?
O6 C11 O5 Cr6 25(2) . . . . ?
C12 C11 O5 Cr6 -158.5(9) . . . . ?
F12 Cr6 O5 C11 77.6(12) . . . . ?
O3 Cr6 O5 C11 175.1(12) . . . . ?
O1 Cr6 O5 C11 -127(9) . . . . ?
F11 Cr6 O5 C11 -10.3(12) . . . . ?
O7 Cr6 O5 C11 -100.2(12) . . . . ?
O5 C11 O6 Cr5 12.9(19) . . . . ?
C12 C11 O6 Cr5 -163.9(9) . . . . ?
F11 Cr5 O6 C11 -46.9(10) . . . . ?
F10 Cr5 O6 C11 -136.0(10) . . . . ?
O8 Cr5 O6 C11 47.5(11) . . . . ?
O11 Cr5 O6 C11 132.5(11) . . . . ?
O9 Cr5 O6 C11 -57(16) . . . . ?
O8 C16 O7 Cr6 11(2) . . . . ?
C17 C16 O7 Cr6 -161.2(9) . . . . ?
F12 Cr6 O7 C16 -24(9) . . . . ?
O3 Cr6 O7 C16 136.2(11) . . . . ?
O1 Cr6 O7 C16 -133.3(11) . . . . ?
F11 Cr6 O7 C16 -43.3(11) . . . . ?
O5 Cr6 O7 C16 47.7(11) . . . . ?
O7 C16 O8 Cr5 24(2) . . . . ?
C17 C16 O8 Cr5 -163.6(9) . . . . ?
F11 Cr5 O8 C16 -9.7(13) . . . . ?
F10 Cr5 O8 C16 143(5) . . . . ?
O11 Cr5 O8 C16 172.8(13) . . . . ?
O9 Cr5 O8 C16 79.6(13) . . . . ?
O6 Cr5 O8 C16 -99.0(13) . . . . ?
O10 C21 O9 Cr5 -11.5(19) . . . . ?
C22 C21 O9 Cr5 167.5(9) . . . . ?
F11 Cr5 O9 C21 -96.4(12) . . . . ?
F10 Cr5 O9 C21 -7.3(12) . . . . ?
O8 Cr5 O9 C21 169.2(12) . . . . ?
O11 Cr5 O9 C21 84.2(12) . . . . ?
O6 Cr5 O9 C21 -86(16) . . . . ?
O9 C21 O10 Cr4 -7.1(19) . . . . ?
C22 C21 O10 Cr4 173.9(9) . . . . ?
F9 Cr4 O10 C21 124.9(11) . . . . ?
O12 Cr4 O10 C21 -58.7(12) . . . . ?
F10 Cr4 O10 C21 35.2(11) . . . . ?
O15 Cr4 O10 C21 7E1(4) . . . . ?
O13 Cr4 O10 C21 -144.0(12) . . . . ?
O12 C26 O11 Cr5 -9(3) . . . . ?
C27 C26 O11 Cr5 164.6(12) . . . . ?
F11 Cr5 O11 C26 138(7) . . . . ?
F10 Cr5 O11 C26 35.2(14) . . . . ?
O8 Cr5 O11 C26 -142.9(15) . . . . ?
O9 Cr5 O11 C26 -55.3(15) . . . . ?
O6 Cr5 O11 C26 124.5(15) . . . . ?
O11 C26 O12 Cr4 -12(3) . . . . ?
C27 C26 O12 Cr4 173.7(12) . . . . ?
F9 Cr4 O12 C26 -163(5) . . . . ?
F10 Cr4 O12 C26 -2.9(15) . . . . ?
O15 Cr4 O12 C26 -92.2(15) . . . . ?
O13 Cr4 O12 C26 175.0(15) . . . . ?
O10 Cr4 O12 C26 87.2(15) . . . . ?
O14 C31 O13 Cr4 10(2) . . . . ?
C32 C31 O13 Cr4 -165.0(10) . . . . ?
F9 Cr4 O13 C31 -38.1(14) . . . . ?
O12 Cr4 O13 C31 140.5(15) . . . . ?
F10 Cr4 O13 C31 -148(9) . . . . ?
O15 Cr4 O13 C31 52.5(14) . . . . ?
O10 Cr4 O13 C31 -127.1(14) . . . . ?
O13 C31 O14 Cr3 17(2) . . . . ?
C32 C31 O14 Cr3 -168.1(9) . . . . ?
F8 Cr3 O14 C31 -172(5) . . . . ?
F9 Cr3 O14 C31 -2.7(12) . . . . ?
O17 Cr3 O14 C31 176.6(12) . . . . ?
O19 Cr3 O14 C31 85.6(12) . . . . ?
O16 Cr3 O14 C31 -92.9(12) . . . . ?
O16 C36 O15 Cr4 13.3(19) . . . . ?
C37 C36 O15 Cr4 -166.4(9) . . . . ?
F9 Cr4 O15 C36 4.9(12) . . . . ?
O12 Cr4 O15 C36 -171.5(12) . . . . ?
F10 Cr4 O15 C36 94.5(12) . . . . ?
O13 Cr4 O15 C36 -86.3(12) . . . . ?
O10 Cr4 O15 C36 6E1(4) . . . . ?
O15 C36 O16 Cr3 7.7(18) . . . . ?
C37 C36 O16 Cr3 -172.7(8) . . . . ?
F8 Cr3 O16 C36 -125.0(10) . . . . ?
F9 Cr3 O16 C36 -36.0(10) . . . . ?
O14 Cr3 O16 C36 58.0(10) . . . . ?
O17 Cr3 O16 C36 143.1(10) . . . . ?
O19 Cr3 O16 C36 7(11) . . . . ?
O18 C41 O17 Cr3 -20.7(18) . . . . ?
C42 C41 O17 Cr3 156.4(8) . . . . ?
F8 Cr3 O17 C41 47.7(10) . . . . ?
F9 Cr3 O17 C41 -96(17) . . . . ?
O14 Cr3 O17 C41 -132.9(11) . . . . ?
O19 Cr3 O17 C41 -44.7(10) . . . . ?
O16 Cr3 O17 C41 136.7(10) . . . . ?
O17 C41 O18 Cr2 -13(2) . . . . ?
C42 C41 O18 Cr2 169.3(8) . . . . ?
F7 Cr2 O18 C41 -17E1(10) . . . . ?
F8 Cr2 O18 C41 5.4(12) . . . . ?
O21 Cr2 O18 C41 -84.3(12) . . . . ?
O23 Cr2 O18 C41 -176.8(12) . . . . ?
O20 Cr2 O18 C41 94.9(12) . . . . ?
O20 C46 O19 Cr3 -18.3(18) . . . . ?
C47 C46 O19 Cr3 158.5(8) . . . . ?
F8 Cr3 O19 C46 4.0(11) . . . . ?
F9 Cr3 O19 C46 -84.9(11) . . . . ?
O14 Cr3 O19 C46 -178.9(11) . . . . ?
O17 Cr3 O19 C46 96.0(11) . . . . ?
O16 Cr3 O19 C46 -128(10) . . . . ?
O19 C46 O20 Cr2 -14.2(17) . . . . ?
C47 C46 O20 Cr2 168.9(8) . . . . ?
F7 Cr2 O20 C46 133.5(10) . . . . ?
F8 Cr2 O20 C46 45.1(10) . . . . ?
O21 Cr2 O20 C46 -19(14) . . . . ?
O23 Cr2 O20 C46 -133.7(10) . . . . ?
O18 Cr2 O20 C46 -48.2(10) . . . . ?
O22 C51 O21 Cr2 14(2) . . . . ?
C52 C51 O21 Cr2 -165.6(9) . . . . ?
F7 Cr2 O21 C51 9.3(12) . . . . ?
F8 Cr2 O21 C51 97.6(12) . . . . ?
O23 Cr2 O21 C51 -83.6(12) . . . . ?
O20 Cr2 O21 C51 162(13) . . . . ?
O18 Cr2 O21 C51 -169.1(12) . . . . ?
O21 C51 O22 Cr1 -1.5(18) . . . . ?
C52 C51 O22 Cr1 177.5(8) . . . . ?
F6 Cr1 O22 C51 -115.5(10) . . . . ?
O27 Cr1 O22 C51 12(6) . . . . ?
O25 Cr1 O22 C51 148.6(10) . . . . ?
F7 Cr1 O22 C51 -26.2(10) . . . . ?
O24 Cr1 O22 C51 64.2(10) . . . . ?
O24 C56 O23 Cr2 19(3) . . . . ?
C57 C56 O23 Cr2 -161.6(11) . . . . ?
F7 Cr2 O23 C56 -36.1(15) . . . . ?
F8 Cr2 O23 C56 -156(8) . . . . ?
O21 Cr2 O23 C56 55.3(15) . . . . ?
O20 Cr2 O23 C56 -126.2(15) . . . . ?
O18 Cr2 O23 C56 143.8(15) . . . . ?
O23 C56 O24 Cr1 -5(3) . . . . ?
C57 C56 O24 Cr1 175.6(11) . . . . ?
F6 Cr1 O24 C56 3E1(9) . . . . ?
O27 Cr1 O24 C56 101.6(15) . . . . ?
O25 Cr1 O24 C56 -166.2(15) . . . . ?
F7 Cr1 O24 C56 13.9(15) . . . . ?
O22 Cr1 O24 C56 -75.7(15) . . . . ?
O26 C61 O25 Cr1 -30.6(19) . . . . ?
C62 C61 O25 Cr1 146.8(10) . . . . ?
F6 Cr1 O25 C61 55.0(10) . . . . ?
O27 Cr1 O25 C61 -37.4(10) . . . . ?
F7 Cr1 O25 C61 -125(3) . . . . ?
O24 Cr1 O25 C61 -125.0(10) . . . . ?
O22 Cr1 O25 C61 145.0(10) . . . . ?
O25 C61 O26 Y4 -19(2) . . . . ?
C62 C61 O26 Y4 164.0(10) . . . . ?
O28 C66 O27 Cr1 -16(2) . . . . ?
C67 C66 O27 Cr1 163.5(9) . . . . ?
F6 Cr1 O27 C66 1.2(12) . . . . ?
O25 Cr1 O27 C66 97.1(12) . . . . ?
F7 Cr1 O27 C66 -88.0(11) . . . . ?
O24 Cr1 O27 C66 -178.5(12) . . . . ?
O22 Cr1 O27 C66 -127(5) . . . . ?
O27 C66 O28 Y4 -17.1(19) . . . . ?
C67 C66 O28 Y4 163.5(9) . . . . ?
O30 C71 O29 Y4 -28.6(19) . . . . ?
C72 C71 O29 Y4 147.4(10) . . . . ?
O29 C71 O30 Y1 32.8(17) . . . . ?
C72 C71 O30 Y1 -143.1(10) . . . . ?
O32 C76 O31 Cr12 -8.8(16) . . . . ?
C77 C76 O31 Cr12 171.8(7) . . . . ?
F20 Cr12 O31 C76 44.6(9) . . . . ?
O33 Cr12 O31 C76 -49.2(9) . . . . ?
F19 Cr12 O31 C76 171(4) . . . . ?
O35 Cr12 O31 C76 135.8(9) . . . . ?
O37 Cr12 O31 C76 -135.0(9) . . . . ?
O31 C76 O32 Y1 -39.6(18) . . . . ?
C77 C76 O32 Y1 139.8(8) . . . . ?
O34 C81 O33 Cr12 -2.2(16) . . . . ?
C82 C81 O33 Cr12 178.0(7) . . . . ?
F20 Cr12 O33 C81 -3.3(10) . . . . ?
O31 Cr12 O33 C81 91.7(10) . . . . ?
F19 Cr12 O33 C81 -91.0(9) . . . . ?
O35 Cr12 O33 C81 -158(3) . . . . ?
O37 Cr12 O33 C81 177.0(10) . . . . ?
O33 C81 O34 Y1 -34.0(14) . . . . ?
C82 C81 O34 Y1 145.8(8) . . . . ?
O36 C86 O35 Cr12 19.3(17) . . . . ?
C87 C86 O35 Cr12 -164.1(8) . . . . ?
F20 Cr12 O35 C86 -130.4(9) . . . . ?
O33 Cr12 O35 C86 24(4) . . . . ?
O31 Cr12 O35 C86 134.9(9) . . . . ?
F19 Cr12 O35 C86 -42.7(9) . . . . ?
O37 Cr12 O35 C86 49.2(9) . . . . ?
O35 C86 O36 Cr11 4.4(18) . . . . ?
C87 C86 O36 Cr11 -172.2(8) . . . . ?
F19 Cr11 O36 C86 7.3(11) . . . . ?
F18 Cr11 O36 C86 95.6(11) . . . . ?
O38 Cr11 O36 C86 -85.4(11) . . . . ?
O39 Cr11 O36 C86 11E1(3) . . . . ?
O41 Cr11 O36 C86 -172.7(11) . . . . ?
O38 C91 O37 Cr12 20.7(18) . . . . ?
C92 C91 O37 Cr12 -162.1(8) . . . . ?
F20 Cr12 O37 C91 5E1(3) . . . . ?
O33 Cr12 O37 C91 82.3(10) . . . . ?
O31 Cr12 O37 C91 176.9(11) . . . . ?
F19 Cr12 O37 C91 -6.5(10) . . . . ?
O35 Cr12 O37 C91 -95.4(10) . . . . ?
O37 C91 O38 Cr11 9.8(18) . . . . ?
C92 C91 O38 Cr11 -167.5(7) . . . . ?
F19 Cr11 O38 C91 -40.2(10) . . . . ?
F18 Cr11 O38 C91 -146(5) . . . . ?
O36 Cr11 O38 C91 51.8(10) . . . . ?
O39 Cr11 O38 C91 -128.4(10) . . . . ?
O41 Cr11 O38 C91 137.5(10) . . . . ?
O40 C96 O39 Cr11 -8.7(16) . . . . ?
C97 C96 O39 Cr11 174.5(7) . . . . ?
F19 Cr11 O39 C96 133.1(9) . . . . ?
F18 Cr11 O39 C96 44.8(9) . . . . ?
O38 Cr11 O39 C96 -134.3(9) . . . . ?
O36 Cr11 O39 C96 3E1(3) . . . . ?
O41 Cr11 O39 C96 -46.9(9) . . . . ?
O39 C96 O40 Cr10 -28.2(16) . . . . ?
C97 C96 O40 Cr10 148.7(8) . . . . ?
F17 Cr10 O40 C96 -77.3(10) . . . . ?
F18 Cr10 O40 C96 10.9(10) . . . . ?
O43 Cr10 O40 C96 -136(7) . . . . ?
O42 Cr10 O40 C96 101.6(10) . . . . ?
O45 Cr10 O40 C96 -171.3(10) . . . . ?
O42 C101 O41 Cr11 -30(2) . . . . ?
C102 C101 O41 Cr11 153.3(10) . . . . ?
F19 Cr11 O41 C101 -78(8) . . . . ?
F18 Cr11 O41 C101 11.5(12) . . . . ?
O38 Cr11 O41 C101 -171.5(12) . . . . ?
O36 Cr11 O41 C101 -78.6(12) . . . . ?
O39 Cr11 O41 C101 100.8(12) . . . . ?
O41 C101 O42 Cr10 -6(2) . . . . ?
C102 C101 O42 Cr10 171.1(9) . . . . ?
F17 Cr10 O42 C101 99(8) . . . . ?
F18 Cr10 O42 C101 42.1(11) . . . . ?
O40 Cr10 O42 C101 -50.3(11) . . . . ?
O43 Cr10 O42 C101 131.9(11) . . . . ?
O45 Cr10 O42 C101 -135.5(12) . . . . ?
O44 C106 O43 Cr10 10.1(16) . . . . ?
C107 C106 O43 Cr10 -170.0(7) . . . . ?
F17 Cr10 O43 C106 -45.3(9) . . . . ?
F18 Cr10 O43 C106 -133.6(9) . . . . ?
O40 Cr10 O43 C106 13(8) . . . . ?
O42 Cr10 O43 C106 135.8(9) . . . . ?
O45 Cr10 O43 C106 48.6(9) . . . . ?
O43 C106 O44 Cr9 26.6(17) . . . . ?
C107 C106 O44 Cr9 -153.3(8) . . . . ?
F16 Cr9 O44 C106 78.5(10) . . . . ?
F17 Cr9 O44 C106 -10.1(10) . . . . ?
O49 Cr9 O44 C106 173.2(10) . . . . ?
O46 Cr9 O44 C106 -100.3(10) . . . . ?
O47 Cr9 O44 C106 93(9) . . . . ?
O46 C111 O45 Cr10 27.2(19) . . . . ?
C112 C111 O45 Cr10 -153.7(9) . . . . ?
F17 Cr10 O45 C111 -13.2(11) . . . . ?
F18 Cr10 O45 C111 119(5) . . . . ?
O40 Cr10 O45 C111 74.8(11) . . . . ?
O43 Cr10 O45 C111 -103.6(11) . . . . ?
O42 Cr10 O45 C111 168.5(11) . . . . ?
O45 C111 O46 Cr9 11.8(18) . . . . ?
C112 C111 O46 Cr9 -167.2(8) . . . . ?
F16 Cr9 O46 C111 -90(11) . . . . ?
F17 Cr9 O46 C111 -47.0(10) . . . . ?
O49 Cr9 O46 C111 131.4(11) . . . . ?
O47 Cr9 O46 C111 -136.5(10) . . . . ?
O44 Cr9 O46 C111 44.0(10) . . . . ?
O48 C116 O47 Cr9 -5.0(14) . . . . ?
C117 C116 O47 Cr9 -179.6(6) . . . . ?
F16 Cr9 O47 C116 44.1(8) . . . . ?
F17 Cr9 O47 C116 132.8(8) . . . . ?
O49 Cr9 O47 C116 -50.5(8) . . . . ?
O46 Cr9 O47 C116 -137.1(8) . . . . ?
O44 Cr9 O47 C116 30(9) . . . . ?
O47 C116 O48 Cr8 -34.4(15) . . . . ?
C117 C116 O48 Cr8 140.1(8) . . . . ?
F15 Cr8 O48 C116 -73.9(9) . . . . ?
F16 Cr8 O48 C116 15.3(9) . . . . ?
O53 Cr8 O48 C116 -169.2(10) . . . . ?
O51 Cr8 O48 C116 -93(9) . . . . ?
O50 Cr8 O48 C116 104.9(10) . . . . ?
O50 C121 O49 Cr9 -19.2(19) . . . . ?
C122 C121 O49 Cr9 166.7(9) . . . . ?
F16 Cr9 O49 C121 10.7(11) . . . . ?
F17 Cr9 O49 C121 -145(5) . . . . ?
O46 Cr9 O49 C121 -170.4(11) . . . . ?
O47 Cr9 O49 C121 100.5(11) . . . . ?
O44 Cr9 O49 C121 -77.5(11) . . . . ?
O49 C121 O50 Cr8 -20.9(19) . . . . ?
C122 C121 O50 Cr8 153.0(10) . . . . ?
F15 Cr8 O50 C121 21(14) . . . . ?
F16 Cr8 O50 C121 51.0(10) . . . . ?
O53 Cr8 O50 C121 -126.7(10) . . . . ?
O51 Cr8 O50 C121 140.9(10) . . . . ?
O48 Cr8 O50 C121 -39.8(10) . . . . ?
O52 C126 O51 Cr8 13.5(16) . . . . ?
C127 C126 O51 Cr8 -170.8(7) . . . . ?
F15 Cr8 O51 C126 -44.7(9) . . . . ?
F16 Cr8 O51 C126 -134.0(9) . . . . ?
O53 Cr8 O51 C126 50.4(9) . . . . ?
O50 Cr8 O51 C126 136.4(9) . . . . ?
O48 Cr8 O51 C126 -26(9) . . . . ?
O51 C126 O52 Cr7 18.6(18) . . . . ?
C127 C126 O52 Cr7 -157.1(8) . . . . ?
F14 Cr7 O52 C126 86.4(10) . . . . ?
O57 Cr7 O52 C126 -179.1(10) . . . . ?
F15 Cr7 O52 C126 -3.9(10) . . . . ?
O55 Cr7 O52 C126 -87(4) . . . . ?
O54 Cr7 O52 C126 -94.0(10) . . . . ?
O54 C131 O53 Cr8 17.1(19) . . . . ?
C132 C131 O53 Cr8 -161.5(8) . . . . ?
F15 Cr8 O53 C131 -5.7(10) . . . . ?
F16 Cr8 O53 C131 146(3) . . . . ?
O51 Cr8 O53 C131 -96.5(10) . . . . ?
O50 Cr8 O53 C131 173.6(11) . . . . ?
O48 Cr8 O53 C131 81.5(10) . . . . ?
O53 C131 O54 Cr7 15.3(18) . . . . ?
C132 C131 O54 Cr7 -166.2(8) . . . . ?
F14 Cr7 O54 C131 8E1(3) . . . . ?
O57 Cr7 O54 C131 133.9(10) . . . . ?
F15 Cr7 O54 C131 -43.6(10) . . . . ?
O55 Cr7 O54 C131 -133.6(10) . . . . ?
O52 Cr7 O54 C131 45.9(10) . . . . ?
O56 C136 O55 Cr7 -10.3(16) . . . . ?
C137 C136 O55 Cr7 169.9(7) . . . . ?
F14 Cr7 O55 C136 7.9(9) . . . . ?
O57 Cr7 O55 C136 -86.9(9) . . . . ?
F15 Cr7 O55 C136 98.1(9) . . . . ?
O54 Cr7 O55 C136 -171.8(9) . . . . ?
O52 Cr7 O55 C136 -18E1(10) . . . . ?
O55 C136 O56 Y3 45.4(15) . . . . ?
C137 C136 O56 Y3 -134.8(8) . . . . ?
O58 C141 O57 Cr7 11.8(17) . . . . ?
C142 C141 O57 Cr7 -167.3(8) . . . . ?
F14 Cr7 O57 C141 -44.8(10) . . . . ?
F15 Cr7 O57 C141 163(3) . . . . ?
O55 Cr7 O57 C141 50.6(10) . . . . ?
O54 Cr7 O57 C141 135.7(10) . . . . ?
O52 Cr7 O57 C141 -133.6(10) . . . . ?
O57 C141 O58 Y3 31.7(19) . . . . ?
C142 C141 O58 Y3 -149.3(9) . . . . ?
Y2 F21 Y1 O30 103.3(3) . . . . ?
Y2 F21 Y1 F1 35.7(2) . . . . ?
Y2 F21 Y1 F13 -0.3(4) . . . . ?
Y2 F21 Y1 O32 179.2(3) . . . . ?
Y2 F21 Y1 F20 -167.6(4) . . . . ?
Y2 F21 Y1 O34 -103.2(3) . . . . ?
Y2 F21 Y1 F2 -28.5(2) . . . . ?
Y2 F21 Y1 Y3 1.7(2) . . . . ?
C71 O30 Y1 F21 -81.7(11) . . . . ?
C71 O30 Y1 F1 -16.4(10) . . . . ?
C71 O30 Y1 F13 53.1(11) . . . . ?
C71 O30 Y1 O32 -155.9(11) . . . . ?
C71 O30 Y1 F20 125.1(11) . . . . ?
C71 O30 Y1 O34 157.6(9) . . . . ?
C71 O30 Y1 F2 -7.9(12) . . . . ?
C71 O30 Y1 Y2 -44.9(11) . . . . ?
C71 O30 Y1 Y3 17.4(11) . . . . ?
Y4 F1 Y1 F21 102.7(6) . . . . ?
Y2 F1 Y1 F21 -29.65(18) . . . . ?
Y3 F1 Y1 F21 -124.8(2) . . . . ?
Y4 F1 Y1 O30 -6.6(5) . . . . ?
Y2 F1 Y1 O30 -139.0(2) . . . . ?
Y3 F1 Y1 O30 125.8(2) . . . . ?
Y4 F1 Y1 F13 -104.3(6) . . . . ?
Y2 F1 Y1 F13 123.3(2) . . . . ?
Y3 F1 Y1 F13 28.19(17) . . . . ?
Y4 F1 Y1 O32 52.0(6) . . . . ?
Y2 F1 Y1 O32 -80.4(3) . . . . ?
Y3 F1 Y1 O32 -175.6(2) . . . . ?
Y4 F1 Y1 F20 -63.4(6) . . . . ?
Y2 F1 Y1 F20 164.2(2) . . . . ?
Y3 F1 Y1 F20 69.1(3) . . . . ?
Y4 F1 Y1 O34 178.0(5) . . . . ?
Y2 F1 Y1 O34 45.6(3) . . . . ?
Y3 F1 Y1 O34 -49.6(3) . . . . ?
Y4 F1 Y1 F2 -179.4(6) . . . . ?
Y2 F1 Y1 F2 48.18(18) . . . . ?
Y3 F1 Y1 F2 -46.98(19) . . . . ?
Y4 F1 Y1 Y2 132.4(6) . . . . ?
Y3 F1 Y1 Y2 -95.15(19) . . . . ?
Y4 F1 Y1 Y3 -132.4(6) . . . . ?
Y2 F1 Y1 Y3 95.15(19) . . . . ?
Y3 F13 Y1 F21 3.4(4) . . . . ?
Y3 F13 Y1 O30 -104.5(2) . . . . ?
Y3 F13 Y1 F1 -32.5(2) . . . . ?
Y3 F13 Y1 O32 -175.6(4) . . . . ?
Y3 F13 Y1 F20 177.6(3) . . . . ?
Y3 F13 Y1 O34 105.8(2) . . . . ?
Y3 F13 Y1 F2 32.0(2) . . . . ?
Y3 F13 Y1 Y2 3.2(2) . . . . ?
C76 O32 Y1 F21 -158.7(11) . . . . ?
C76 O32 Y1 O30 -53.8(11) . . . . ?
C76 O32 Y1 F1 -110.2(10) . . . . ?
C76 O32 Y1 F13 20.6(13) . . . . ?
C76 O32 Y1 F20 27.3(10) . . . . ?
C76 O32 Y1 O34 103.8(11) . . . . ?
C76 O32 Y1 F2 161.2(10) . . . . ?
C76 O32 Y1 Y2 -158.2(10) . . . . ?
C76 O32 Y1 Y3 -136.5(13) . . . . ?
Cr12 F20 Y1 F21 14.2(7) . . . . ?
Cr12 F20 Y1 O30 108.7(4) . . . . ?
Cr12 F20 Y1 F1 163.5(3) . . . . ?
Cr12 F20 Y1 F13 -156.1(4) . . . . ?
Cr12 F20 Y1 O32 27.4(4) . . . . ?
Cr12 F20 Y1 O34 -54.6(4) . . . . ?
Cr12 F20 Y1 F2 -114.2(3) . . . . ?
Cr12 F20 Y1 Y2 -127.0(5) . . . . ?
Cr12 F20 Y1 Y3 -154.6(3) . . . . ?
C81 O34 Y1 F21 -104.3(8) . . . . ?
C81 O34 Y1 O30 18.0(11) . . . . ?
C81 O34 Y1 F1 -170.5(7) . . . . ?
C81 O34 Y1 F13 121.3(8) . . . . ?
C81 O34 Y1 O32 -28.5(8) . . . . ?
C81 O34 Y1 F20 51.2(8) . . . . ?
C81 O34 Y1 F2 -172.8(8) . . . . ?
C81 O34 Y1 Y2 -140.1(8) . . . . ?
C81 O34 Y1 Y3 157.5(8) . . . . ?
Y2 F2 Y1 F21 25.57(19) . . . . ?
Y3 F2 Y1 F21 128.8(3) . . . . ?
Y2 F2 Y1 O30 -62.2(4) . . . . ?
Y3 F2 Y1 O30 41.0(4) . . . . ?
Y2 F2 Y1 F1 -52.77(19) . . . . ?
Y3 F2 Y1 F1 50.47(19) . . . . ?
Y2 F2 Y1 F13 -132.7(2) . . . . ?
Y3 F2 Y1 F13 -29.43(18) . . . . ?
Y2 F2 Y1 O32 67.5(4) . . . . ?
Y3 F2 Y1 O32 170.7(2) . . . . ?
Y2 F2 Y1 F20 -176.07(18) . . . . ?
Y3 F2 Y1 F20 -72.8(3) . . . . ?
Y2 F2 Y1 O34 125.4(2) . . . . ?
Y3 F2 Y1 O34 -131.3(2) . . . . ?
Y3 F2 Y1 Y2 103.2(3) . . . . ?
Y2 F2 Y1 Y3 -103.2(3) . . . . ?
Y1 F21 Y2 F4 -97.3(2) . . . . ?
Y1 F21 Y2 F12 -174.4(3) . . . . ?
Y1 F21 Y2 F2 30.5(2) . . . . ?
Y1 F21 Y2 O2 160.3(6) . . . . ?
Y1 F21 Y2 O4 106.2(3) . . . . ?
Y1 F21 Y2 F3 -29.6(4) . . . . ?
Y1 F21 Y2 F1 -33.11(19) . . . . ?
Y1 F21 Y2 Y3 -1.7(2) . . . . ?
Y1 F21 Y2 Y4 -60.9(2) . . . . ?
Y4 F4 Y2 F21 96.2(2) . . . . ?
Y4 F4 Y2 F12 179.0(3) . . . . ?
Y4 F4 Y2 F2 24.8(4) . . . . ?
Y4 F4 Y2 O2 -106.7(3) . . . . ?
Y4 F4 Y2 O4 -174.5(6) . . . . ?
Y4 F4 Y2 F3 -33.0(2) . . . . ?
Y4 F4 Y2 F1 31.22(19) . . . . ?
Y4 F4 Y2 Y1 59.7(2) . . . . ?
Y4 F4 Y2 Y3 -1.2(2) . . . . ?
Cr6 F12 Y2 F21 -127.8(4) . . . . ?
Cr6 F12 Y2 F4 140.7(4) . . . . ?
Cr6 F12 Y2 F2 -79.4(5) . . . . ?
Cr6 F12 Y2 O2 42.1(4) . . . . ?
Cr6 F12 Y2 O4 -36.6(4) . . . . ?
Cr6 F12 Y2 F3 93.9(4) . . . . ?
Cr6 F12 Y2 F1 -178.4(3) . . . . ?
Cr6 F12 Y2 Y1 -131.7(3) . . . . ?
Cr6 F12 Y2 Y3 139.6(9) . . . . ?
Cr6 F12 Y2 Y4 141.4(3) . . . . ?
Y3 F2 Y2 F21 -122.6(3) . . . . ?
Y1 F2 Y2 F21 -25.26(19) . . . . ?
Y3 F2 Y2 F4 -44.0(4) . . . . ?
Y1 F2 Y2 F4 53.3(3) . . . . ?
Y3 F2 Y2 F12 -172.7(3) . . . . ?
Y1 F2 Y2 F12 -75.4(4) . . . . ?
Y3 F2 Y2 O2 77.8(3) . . . . ?
Y1 F2 Y2 O2 175.1(2) . . . . ?
Y3 F2 Y2 O4 143.8(3) . . . . ?
Y1 F2 Y2 O4 -118.9(3) . . . . ?
Y3 F2 Y2 F3 12.0(2) . . . . ?
Y1 F2 Y2 F3 109.3(2) . . . . ?
Y3 F2 Y2 F1 -50.7(2) . . . . ?
Y1 F2 Y2 F1 46.58(17) . . . . ?
Y3 F2 Y2 Y1 -97.3(3) . . . . ?
Y1 F2 Y2 Y3 97.3(3) . . . . ?
Y3 F2 Y2 Y4 -29.5(2) . . . . ?
Y1 F2 Y2 Y4 67.79(15) . . . . ?
C1 O2 Y2 F21 13.0(19) . . . . ?
C1 O2 Y2 F4 -88.4(15) . . . . ?
C1 O2 Y2 F12 -12.9(14) . . . . ?
C1 O2 Y2 F2 135.1(14) . . . . ?
C1 O2 Y2 O4 69.4(15) . . . . ?
C1 O2 Y2 F3 -158.8(15) . . . . ?
C1 O2 Y2 F1 -149.3(13) . . . . ?
C1 O2 Y2 Y1 147.6(12) . . . . ?
C1 O2 Y2 Y3 174.6(14) . . . . ?
C1 O2 Y2 Y4 -124.3(14) . . . . ?
C6 O4 Y2 F21 106.2(14) . . . . ?
C6 O4 Y2 F4 16.8(18) . . . . ?
C6 O4 Y2 F12 23.3(13) . . . . ?
C6 O4 Y2 F2 -179.1(14) . . . . ?
C6 O4 Y2 O2 -54.6(13) . . . . ?
C6 O4 Y2 F3 -116.7(13) . . . . ?
C6 O4 Y2 F1 163.2(12) . . . . ?
C6 O4 Y2 Y1 141.7(13) . . . . ?
C6 O4 Y2 Y3 -156.2(13) . . . . ?
C6 O4 Y2 Y4 -148.9(10) . . . . ?
Y3 F3 Y2 F21 47.5(4) . . . . ?
Y4 F3 Y2 F21 -48.2(3) . . . . ?
Y3 F3 Y2 F4 123.5(3) . . . . ?
Y4 F3 Y2 F4 27.78(18) . . . . ?
Y3 F3 Y2 F12 171.7(2) . . . . ?
Y4 F3 Y2 F12 76.0(3) . . . . ?
Y3 F3 Y2 F2 -12.0(2) . . . . ?
Y4 F3 Y2 F2 -107.7(2) . . . . ?
Y3 F3 Y2 O2 -136.5(3) . . . . ?
Y4 F3 Y2 O2 127.8(3) . . . . ?
Y3 F3 Y2 O4 -74.1(4) . . . . ?
Y4 F3 Y2 O4 -169.8(2) . . . . ?
Y3 F3 Y2 F1 51.2(2) . . . . ?
Y4 F3 Y2 F1 -44.48(17) . . . . ?
Y3 F3 Y2 Y1 30.3(2) . . . . ?
Y4 F3 Y2 Y1 -65.42(16) . . . . ?
Y4 F3 Y2 Y3 -95.7(3) . . . . ?
Y3 F3 Y2 Y4 95.7(3) . . . . ?
Y1 F1 Y2 F21 30.93(19) . . . . ?
Y4 F1 Y2 F21 -130.7(2) . . . . ?
Y3 F1 Y2 F21 130.8(2) . . . . ?
Y1 F1 Y2 F4 131.4(2) . . . . ?
Y4 F1 Y2 F4 -30.18(19) . . . . ?
Y3 F1 Y2 F4 -128.7(2) . . . . ?
Y1 F1 Y2 F12 87.3(2) . . . . ?
Y4 F1 Y2 F12 -74.4(3) . . . . ?
Y3 F1 Y2 F12 -172.85(19) . . . . ?
Y1 F1 Y2 F2 -54.5(2) . . . . ?
Y4 F1 Y2 F2 143.9(3) . . . . ?
Y3 F1 Y2 F2 45.4(2) . . . . ?
Y1 F1 Y2 O2 -156.6(3) . . . . ?
Y4 F1 Y2 O2 41.8(4) . . . . ?
Y3 F1 Y2 O2 -56.7(4) . . . . ?
Y1 F1 Y2 O4 -34.6(4) . . . . ?
Y4 F1 Y2 O4 163.8(3) . . . . ?
Y3 F1 Y2 O4 65.3(4) . . . . ?
Y1 F1 Y2 F3 -145.8(3) . . . . ?
Y4 F1 Y2 F3 52.6(2) . . . . ?
Y3 F1 Y2 F3 -45.9(2) . . . . ?
Y4 F1 Y2 Y1 -161.6(3) . . . . ?
Y3 F1 Y2 Y1 99.88(19) . . . . ?
Y1 F1 Y2 Y3 -99.88(19) . . . . ?
Y4 F1 Y2 Y3 98.5(2) . . . . ?
Y1 F1 Y2 Y4 161.6(3) . . . . ?
Y3 F1 Y2 Y4 -98.5(2) . . . . ?
O30 Y1 Y2 F21 -86.3(3) . . . . ?
F1 Y1 Y2 F21 -127.5(3) . . . . ?
F13 Y1 Y2 F21 179.8(3) . . . . ?
O32 Y1 Y2 F21 -0.9(3) . . . . ?
F20 Y1 Y2 F21 151.8(8) . . . . ?
O34 Y1 Y2 F21 82.1(3) . . . . ?
F2 Y1 Y2 F21 136.3(3) . . . . ?
Y3 Y1 Y2 F21 -178.0(3) . . . . ?
F21 Y1 Y2 F4 84.1(3) . . . . ?
O30 Y1 Y2 F4 -2.2(2) . . . . ?
F1 Y1 Y2 F4 -43.5(2) . . . . ?
F13 Y1 Y2 F4 -96.2(2) . . . . ?
O32 Y1 Y2 F4 83.2(2) . . . . ?
F20 Y1 Y2 F4 -124.1(7) . . . . ?
O34 Y1 Y2 F4 166.1(2) . . . . ?
F2 Y1 Y2 F4 -139.6(3) . . . . ?
Y3 Y1 Y2 F4 -93.97(14) . . . . ?
F21 Y1 Y2 F12 6.4(3) . . . . ?
O30 Y1 Y2 F12 -79.9(2) . . . . ?
F1 Y1 Y2 F12 -121.1(2) . . . . ?
F13 Y1 Y2 F12 -173.8(2) . . . . ?
O32 Y1 Y2 F12 5.5(3) . . . . ?
F20 Y1 Y2 F12 158.3(7) . . . . ?
O34 Y1 Y2 F12 88.5(2) . . . . ?
F2 Y1 Y2 F12 142.7(3) . . . . ?
Y3 Y1 Y2 F12 -171.62(16) . . . . ?
F21 Y1 Y2 F2 -136.3(3) . . . . ?
O30 Y1 Y2 F2 137.4(3) . . . . ?
F1 Y1 Y2 F2 96.1(3) . . . . ?
F13 Y1 Y2 F2 43.4(2) . . . . ?
O32 Y1 Y2 F2 -137.2(3) . . . . ?
F20 Y1 Y2 F2 15.5(7) . . . . ?
O34 Y1 Y2 F2 -54.3(3) . . . . ?
Y3 Y1 Y2 F2 45.6(2) . . . . ?
F21 Y1 Y2 O2 -151.8(8) . . . . ?
O30 Y1 Y2 O2 121.9(8) . . . . ?
F1 Y1 Y2 O2 80.6(8) . . . . ?
F13 Y1 Y2 O2 27.9(8) . . . . ?
O32 Y1 Y2 O2 -152.7(8) . . . . ?
F20 Y1 Y2 O2 0.0(10) . . . . ?
O34 Y1 Y2 O2 -69.8(8) . . . . ?
F2 Y1 Y2 O2 -15.5(8) . . . . ?
Y3 Y1 Y2 O2 30.1(8) . . . . ?
F21 Y1 Y2 O4 -76.8(3) . . . . ?
O30 Y1 Y2 O4 -163.1(3) . . . . ?
F1 Y1 Y2 O4 155.6(3) . . . . ?
F13 Y1 Y2 O4 102.9(2) . . . . ?
O32 Y1 Y2 O4 -77.7(3) . . . . ?
F20 Y1 Y2 O4 75.0(7) . . . . ?
O34 Y1 Y2 O4 5.2(3) . . . . ?
F2 Y1 Y2 O4 59.5(3) . . . . ?
Y3 Y1 Y2 O4 105.1(2) . . . . ?
F21 Y1 Y2 F3 156.7(3) . . . . ?
O30 Y1 Y2 F3 70.4(3) . . . . ?
F1 Y1 Y2 F3 29.2(2) . . . . ?
F13 Y1 Y2 F3 -23.5(2) . . . . ?
O32 Y1 Y2 F3 155.8(3) . . . . ?
F20 Y1 Y2 F3 -51.5(7) . . . . ?
O34 Y1 Y2 F3 -121.2(2) . . . . ?
F2 Y1 Y2 F3 -67.0(3) . . . . ?
Y3 Y1 Y2 F3 -21.35(18) . . . . ?
F21 Y1 Y2 F1 127.5(3) . . . . ?
O30 Y1 Y2 F1 41.2(3) . . . . ?
F13 Y1 Y2 F1 -52.7(2) . . . . ?
O32 Y1 Y2 F1 126.7(3) . . . . ?
F20 Y1 Y2 F1 -80.6(7) . . . . ?
O34 Y1 Y2 F1 -150.4(2) . . . . ?
F2 Y1 Y2 F1 -96.1(3) . . . . ?
Y3 Y1 Y2 F1 -50.50(17) . . . . ?
F21 Y1 Y2 Y3 178.0(3) . . . . ?
O30 Y1 Y2 Y3 91.75(19) . . . . ?
F1 Y1 Y2 Y3 50.50(17) . . . . ?
F13 Y1 Y2 Y3 -2.20(14) . . . . ?
O32 Y1 Y2 Y3 177.2(2) . . . . ?
F20 Y1 Y2 Y3 -30.1(7) . . . . ?
O34 Y1 Y2 Y3 -99.90(17) . . . . ?
F2 Y1 Y2 Y3 -45.6(2) . . . . ?
F21 Y1 Y2 Y4 116.1(3) . . . . ?
O30 Y1 Y2 Y4 29.75(19) . . . . ?
F1 Y1 Y2 Y4 -11.49(17) . . . . ?
F13 Y1 Y2 Y4 -64.19(14) . . . . ?
O32 Y1 Y2 Y4 115.2(2) . . . . ?
F20 Y1 Y2 Y4 -92.1(7) . . . . ?
O34 Y1 Y2 Y4 -161.89(17) . . . . ?
F2 Y1 Y2 Y4 -107.6(2) . . . . ?
Y3 Y1 Y2 Y4 -62.00(3) . . . . ?
Y4 F5 Y3 F13 -95.2(3) . . . . ?
Y4 F5 Y3 F14 -174.9(3) . . . . ?
Y4 F5 Y3 F3 32.4(3) . . . . ?
Y4 F5 Y3 O56 158.8(6) . . . . ?
Y4 F5 Y3 O58 107.0(3) . . . . ?
Y4 F5 Y3 F2 -25.7(4) . . . . ?
Y4 F5 Y3 F1 -31.1(2) . . . . ?
Y4 F5 Y3 Y1 -58.3(2) . . . . ?
Y4 F5 Y3 Y2 0.6(3) . . . . ?
Y1 F13 Y3 F5 94.3(2) . . . . ?
Y1 F13 Y3 F14 179.0(2) . . . . ?
Y1 F13 Y3 F3 22.3(4) . . . . ?
Y1 F13 Y3 O56 -106.7(2) . . . . ?
Y1 F13 Y3 O58 -172.1(6) . . . . ?
Y1 F13 Y3 F2 -34.1(2) . . . . ?
Y1 F13 Y3 F1 30.17(18) . . . . ?
Y1 F13 Y3 Y4 57.89(19) . . . . ?
Y1 F13 Y3 Y2 -3.1(2) . . . . ?
Cr7 F14 Y3 F5 -118.5(4) . . . . ?
Cr7 F14 Y3 F13 147.7(4) . . . . ?
Cr7 F14 Y3 F3 -66.7(5) . . . . ?
Cr7 F14 Y3 O56 51.7(4) . . . . ?
Cr7 F14 Y3 O58 -28.8(4) . . . . ?
Cr7 F14 Y3 F2 98.2(4) . . . . ?
Cr7 F14 Y3 F1 -169.4(2) . . . . ?
Cr7 F14 Y3 Y4 -122.1(3) . . . . ?
Cr7 F14 Y3 Y1 148.4(3) . . . . ?
Cr7 F14 Y3 Y2 123.1(14) . . . . ?
Y2 F3 Y3 F5 -124.0(3) . . . . ?
Y4 F3 Y3 F5 -26.6(2) . . . . ?
Y2 F3 Y3 F13 -42.7(4) . . . . ?
Y4 F3 Y3 F13 54.7(3) . . . . ?
Y2 F3 Y3 F14 -178.6(3) . . . . ?
Y4 F3 Y3 F14 -81.2(4) . . . . ?
Y2 F3 Y3 O56 75.8(3) . . . . ?
Y4 F3 Y3 O56 173.2(2) . . . . ?
Y2 F3 Y3 O58 142.9(3) . . . . ?
Y4 F3 Y3 O58 -119.7(3) . . . . ?
Y2 F3 Y3 F2 11.9(2) . . . . ?
Y4 F3 Y3 F2 109.3(2) . . . . ?
Y2 F3 Y3 F1 -51.1(2) . . . . ?
Y4 F3 Y3 F1 46.30(17) . . . . ?
Y2 F3 Y3 Y4 -97.4(3) . . . . ?
Y2 F3 Y3 Y1 -29.5(2) . . . . ?
Y4 F3 Y3 Y1 67.87(16) . . . . ?
Y4 F3 Y3 Y2 97.4(3) . . . . ?
C136 O56 Y3 F5 -28.2(13) . . . . ?
C136 O56 Y3 F13 -134.1(9) . . . . ?
C136 O56 Y3 F14 -55.3(8) . . . . ?
C136 O56 Y3 F3 90.7(9) . . . . ?
C136 O56 Y3 O58 25.3(9) . . . . ?
C136 O56 Y3 F2 155.5(9) . . . . ?
C136 O56 Y3 F1 164.6(8) . . . . ?
C136 O56 Y3 Y4 106.8(9) . . . . ?
C136 O56 Y3 Y1 -170.2(8) . . . . ?
C136 O56 Y3 Y2 129.6(8) . . . . ?
C141 O58 Y3 F5 64.7(11) . . . . ?
C141 O58 Y3 F13 -29.8(15) . . . . ?
C141 O58 Y3 F14 -20.8(11) . . . . ?
C141 O58 Y3 F3 138.3(11) . . . . ?
C141 O58 Y3 O56 -98.0(11) . . . . ?
C141 O58 Y3 F2 -160.1(10) . . . . ?
C141 O58 Y3 F1 121.8(10) . . . . ?
C141 O58 Y3 Y4 99.7(11) . . . . ?
C141 O58 Y3 Y1 168.6(8) . . . . ?
C141 O58 Y3 Y2 161.7(10) . . . . ?
Y2 F2 Y3 F5 45.0(4) . . . . ?
Y1 F2 Y3 F5 -50.7(3) . . . . ?
Y2 F2 Y3 F13 124.6(3) . . . . ?
Y1 F2 Y3 F13 28.93(18) . . . . ?
Y2 F2 Y3 F14 176.6(2) . . . . ?
Y1 F2 Y3 F14 80.9(3) . . . . ?
Y2 F2 Y3 F3 -12.1(2) . . . . ?
Y1 F2 Y3 F3 -107.8(2) . . . . ?
Y2 F2 Y3 O56 -136.7(3) . . . . ?
Y1 F2 Y3 O56 127.6(3) . . . . ?
Y2 F2 Y3 O58 -73.0(3) . . . . ?
Y1 F2 Y3 O58 -168.7(2) . . . . ?
Y2 F2 Y3 F1 50.9(2) . . . . ?
Y1 F2 Y3 F1 -44.85(17) . . . . ?
Y2 F2 Y3 Y4 30.1(2) . . . . ?
Y1 F2 Y3 Y4 -65.59(16) . . . . ?
Y2 F2 Y3 Y1 95.7(3) . . . . ?
Y1 F2 Y3 Y2 -95.7(3) . . . . ?
Y1 F1 Y3 F5 -132.6(2) . . . . ?
Y4 F1 Y3 F5 29.2(2) . . . . ?
Y2 F1 Y3 F5 130.0(2) . . . . ?
Y1 F1 Y3 F13 -29.22(18) . . . . ?
Y4 F1 Y3 F13 132.6(2) . . . . ?
Y2 F1 Y3 F13 -126.7(2) . . . . ?
Y1 F1 Y3 F14 -75.7(3) . . . . ?
Y4 F1 Y3 F14 86.0(3) . . . . ?
Y2 F1 Y3 F14 -173.18(19) . . . . ?
Y1 F1 Y3 F3 143.5(3) . . . . ?
Y4 F1 Y3 F3 -54.7(2) . . . . ?
Y2 F1 Y3 F3 46.0(2) . . . . ?
Y1 F1 Y3 O56 42.3(3) . . . . ?
Y4 F1 Y3 O56 -155.9(3) . . . . ?
Y2 F1 Y3 O56 -55.2(3) . . . . ?
Y1 F1 Y3 O58 162.0(3) . . . . ?
Y4 F1 Y3 O58 -36.2(3) . . . . ?
Y2 F1 Y3 O58 64.6(3) . . . . ?
Y1 F1 Y3 F2 52.4(2) . . . . ?
Y4 F1 Y3 F2 -145.8(3) . . . . ?
Y2 F1 Y3 F2 -45.0(2) . . . . ?
Y1 F1 Y3 Y4 -161.8(3) . . . . ?
Y2 F1 Y3 Y4 100.78(19) . . . . ?
Y4 F1 Y3 Y1 161.8(3) . . . . ?
Y2 F1 Y3 Y1 -97.45(19) . . . . ?
Y1 F1 Y3 Y2 97.45(19) . . . . ?
Y4 F1 Y3 Y2 -100.78(19) . . . . ?
F21 Y1 Y3 F5 94.2(2) . . . . ?
O30 Y1 Y3 F5 -9.1(2) . . . . ?
F1 Y1 Y3 F5 43.0(2) . . . . ?
F13 Y1 Y3 F5 -88.3(3) . . . . ?
O32 Y1 Y3 F5 72.5(16) . . . . ?
F20 Y1 Y3 F5 -90.8(2) . . . . ?
O34 Y1 Y3 F5 -169.1(2) . . . . ?
F2 Y1 Y3 F5 141.8(3) . . . . ?
Y2 Y1 Y3 F5 95.36(15) . . . . ?
F21 Y1 Y3 F13 -177.5(3) . . . . ?
O30 Y1 Y3 F13 79.2(3) . . . . ?
F1 Y1 Y3 F13 131.3(3) . . . . ?
O32 Y1 Y3 F13 160.8(16) . . . . ?
F20 Y1 Y3 F13 -2.5(3) . . . . ?
O34 Y1 Y3 F13 -80.8(3) . . . . ?
F2 Y1 Y3 F13 -129.9(3) . . . . ?
Y2 Y1 Y3 F13 -176.3(2) . . . . ?
F21 Y1 Y3 F14 -178.6(2) . . . . ?
O30 Y1 Y3 F14 78.1(2) . . . . ?
F1 Y1 Y3 F14 130.2(2) . . . . ?
F13 Y1 Y3 F14 -1.2(3) . . . . ?
O32 Y1 Y3 F14 159.6(16) . . . . ?
F20 Y1 Y3 F14 -3.6(2) . . . . ?
O34 Y1 Y3 F14 -82.0(2) . . . . ?
F2 Y1 Y3 F14 -131.1(3) . . . . ?
Y2 Y1 Y3 F14 -177.49(15) . . . . ?
F21 Y1 Y3 F3 20.2(2) . . . . ?
O30 Y1 Y3 F3 -83.1(3) . . . . ?
F1 Y1 Y3 F3 -31.0(2) . . . . ?
F13 Y1 Y3 F3 -162.3(3) . . . . ?
O32 Y1 Y3 F3 -1.6(16) . . . . ?
F20 Y1 Y3 F3 -164.8(2) . . . . ?
O34 Y1 Y3 F3 116.9(2) . . . . ?
F2 Y1 Y3 F3 67.8(3) . . . . ?
Y2 Y1 Y3 F3 21.35(17) . . . . ?
F21 Y1 Y3 O56 -99.1(2) . . . . ?
O30 Y1 Y3 O56 157.6(3) . . . . ?
F1 Y1 Y3 O56 -150.3(3) . . . . ?
F13 Y1 Y3 O56 78.4(3) . . . . ?
O32 Y1 Y3 O56 -120.8(16) . . . . ?
F20 Y1 Y3 O56 76.0(2) . . . . ?
O34 Y1 Y3 O56 -2.4(2) . . . . ?
F2 Y1 Y3 O56 -51.5(3) . . . . ?
Y2 Y1 Y3 O56 -97.91(19) . . . . ?
F21 Y1 Y3 O58 -9.0(8) . . . . ?
O30 Y1 Y3 O58 -112.2(8) . . . . ?
F1 Y1 Y3 O58 -60.1(8) . . . . ?
F13 Y1 Y3 O58 168.5(8) . . . . ?
O32 Y1 Y3 O58 -30.7(18) . . . . ?
F20 Y1 Y3 O58 166.1(8) . . . . ?
O34 Y1 Y3 O58 87.7(8) . . . . ?
F2 Y1 Y3 O58 38.6(8) . . . . ?
Y2 Y1 Y3 O58 -7.8(7) . . . . ?
F21 Y1 Y3 F2 -47.6(3) . . . . ?
O30 Y1 Y3 F2 -150.9(3) . . . . ?
F1 Y1 Y3 F2 -98.8(3) . . . . ?
F13 Y1 Y3 F2 129.9(3) . . . . ?
O32 Y1 Y3 F2 -69.3(16) . . . . ?
F20 Y1 Y3 F2 127.5(3) . . . . ?
O34 Y1 Y3 F2 49.1(3) . . . . ?
Y2 Y1 Y3 F2 -46.4(2) . . . . ?
F21 Y1 Y3 F1 51.2(2) . . . . ?
O30 Y1 Y3 F1 -52.1(3) . . . . ?
F13 Y1 Y3 F1 -131.3(3) . . . . ?
O32 Y1 Y3 F1 29.4(16) . . . . ?
F20 Y1 Y3 F1 -133.8(2) . . . . ?
O34 Y1 Y3 F1 147.9(2) . . . . ?
F2 Y1 Y3 F1 98.8(3) . . . . ?
Y2 Y1 Y3 F1 52.35(18) . . . . ?
F21 Y1 Y3 Y4 62.89(15) . . . . ?
O30 Y1 Y3 Y4 -40.40(18) . . . . ?
F1 Y1 Y3 Y4 11.70(18) . . . . ?
F13 Y1 Y3 Y4 -119.6(2) . . . . ?
O32 Y1 Y3 Y4 41.1(16) . . . . ?
F20 Y1 Y3 Y4 -122.09(16) . . . . ?
O34 Y1 Y3 Y4 159.55(16) . . . . ?
F2 Y1 Y3 Y4 110.5(2) . . . . ?
Y2 Y1 Y3 Y4 64.05(3) . . . . ?
F21 Y1 Y3 Y2 -1.16(15) . . . . ?
O30 Y1 Y3 Y2 -104.45(18) . . . . ?
F1 Y1 Y3 Y2 -52.35(18) . . . . ?
F13 Y1 Y3 Y2 176.3(2) . . . . ?
O32 Y1 Y3 Y2 -22.9(16) . . . . ?
F20 Y1 Y3 Y2 173.87(16) . . . . ?
O34 Y1 Y3 Y2 95.50(16) . . . . ?
F2 Y1 Y3 Y2 46.4(2) . . . . ?
F21 Y2 Y3 F5 -90.2(2) . . . . ?
F4 Y2 Y3 F5 0.4(2) . . . . ?
F12 Y2 Y3 F5 1.5(11) . . . . ?
F2 Y2 Y3 F5 -145.4(3) . . . . ?
O2 Y2 Y3 F5 97.1(3) . . . . ?
O4 Y2 Y3 F5 177.6(3) . . . . ?
F3 Y2 Y3 F5 53.4(3) . . . . ?
F1 Y2 Y3 F5 -45.5(2) . . . . ?
Y1 Y2 Y3 F5 -91.35(17) . . . . ?
Y4 Y2 Y3 F5 -0.43(17) . . . . ?
F21 Y2 Y3 F13 3.4(2) . . . . ?
F4 Y2 Y3 F13 93.9(2) . . . . ?
F12 Y2 Y3 F13 95.1(11) . . . . ?
F2 Y2 Y3 F13 -51.8(3) . . . . ?
O2 Y2 Y3 F13 -169.3(3) . . . . ?
O4 Y2 Y3 F13 -88.8(3) . . . . ?
F3 Y2 Y3 F13 147.0(3) . . . . ?
F1 Y2 Y3 F13 48.1(2) . . . . ?
Y1 Y2 Y3 F13 2.21(14) . . . . ?
Y4 Y2 Y3 F13 93.14(14) . . . . ?
F21 Y2 Y3 F14 27.7(16) . . . . ?
F4 Y2 Y3 F14 118.2(16) . . . . ?
F12 Y2 Y3 F14 119.4(19) . . . . ?
F2 Y2 Y3 F14 -27.5(16) . . . . ?
O2 Y2 Y3 F14 -145.0(16) . . . . ?
O4 Y2 Y3 F14 -64.5(16) . . . . ?
F3 Y2 Y3 F14 171.3(16) . . . . ?
F1 Y2 Y3 F14 72.4(16) . . . . ?
Y1 Y2 Y3 F14 26.5(16) . . . . ?
Y4 Y2 Y3 F14 117.4(16) . . . . ?
F21 Y2 Y3 F3 -143.6(3) . . . . ?
F4 Y2 Y3 F3 -53.0(3) . . . . ?
F12 Y2 Y3 F3 -51.9(12) . . . . ?
F2 Y2 Y3 F3 161.2(4) . . . . ?
O2 Y2 Y3 F3 43.7(4) . . . . ?
O4 Y2 Y3 F3 124.2(4) . . . . ?
F1 Y2 Y3 F3 -98.9(3) . . . . ?
Y1 Y2 Y3 F3 -144.7(3) . . . . ?
Y4 Y2 Y3 F3 -53.8(3) . . . . ?
F21 Y2 Y3 O56 98.0(2) . . . . ?
F4 Y2 Y3 O56 -171.5(2) . . . . ?
F12 Y2 Y3 O56 -170.3(11) . . . . ?
F2 Y2 Y3 O56 42.8(3) . . . . ?
O2 Y2 Y3 O56 -74.7(3) . . . . ?
O4 Y2 Y3 O56 5.8(3) . . . . ?
F3 Y2 Y3 O56 -118.4(3) . . . . ?
F1 Y2 Y3 O56 142.7(2) . . . . ?
Y1 Y2 Y3 O56 96.81(19) . . . . ?
Y4 Y2 Y3 O56 -172.27(19) . . . . ?
F21 Y2 Y3 O58 179.1(3) . . . . ?
F4 Y2 Y3 O58 -90.4(3) . . . . ?
F12 Y2 Y3 O58 -89.2(11) . . . . ?
F2 Y2 Y3 O58 123.8(3) . . . . ?
O2 Y2 Y3 O58 6.3(3) . . . . ?
O4 Y2 Y3 O58 86.8(3) . . . . ?
F3 Y2 Y3 O58 -37.4(3) . . . . ?
F1 Y2 Y3 O58 -136.3(3) . . . . ?
Y1 Y2 Y3 O58 177.9(2) . . . . ?
Y4 Y2 Y3 O58 -91.2(2) . . . . ?
F21 Y2 Y3 F2 55.2(3) . . . . ?
F4 Y2 Y3 F2 145.8(3) . . . . ?
F12 Y2 Y3 F2 146.9(12) . . . . ?
O2 Y2 Y3 F2 -117.5(4) . . . . ?
O4 Y2 Y3 F2 -37.0(4) . . . . ?
F3 Y2 Y3 F2 -161.2(4) . . . . ?
F1 Y2 Y3 F2 99.9(3) . . . . ?
Y1 Y2 Y3 F2 54.0(3) . . . . ?
Y4 Y2 Y3 F2 145.0(3) . . . . ?
F21 Y2 Y3 F1 -44.7(2) . . . . ?
F4 Y2 Y3 F1 45.9(2) . . . . ?
F12 Y2 Y3 F1 47.0(11) . . . . ?
F2 Y2 Y3 F1 -99.9(3) . . . . ?
O2 Y2 Y3 F1 142.6(3) . . . . ?
O4 Y2 Y3 F1 -136.9(3) . . . . ?
F3 Y2 Y3 F1 98.9(3) . . . . ?
Y1 Y2 Y3 F1 -45.85(16) . . . . ?
Y4 Y2 Y3 F1 45.07(16) . . . . ?
F21 Y2 Y3 Y4 -89.75(15) . . . . ?
F4 Y2 Y3 Y4 0.81(14) . . . . ?
F12 Y2 Y3 Y4 2.0(11) . . . . ?
F2 Y2 Y3 Y4 -145.0(3) . . . . ?
O2 Y2 Y3 Y4 97.5(2) . . . . ?
O4 Y2 Y3 Y4 178.0(2) . . . . ?
F3 Y2 Y3 Y4 53.8(3) . . . . ?
F1 Y2 Y3 Y4 -45.07(16) . . . . ?
Y1 Y2 Y3 Y4 -90.92(3) . . . . ?
F21 Y2 Y3 Y1 1.18(15) . . . . ?
F4 Y2 Y3 Y1 91.73(15) . . . . ?
F12 Y2 Y3 Y1 92.9(11) . . . . ?
F2 Y2 Y3 Y1 -54.0(3) . . . . ?
O2 Y2 Y3 Y1 -171.5(2) . . . . ?
O4 Y2 Y3 Y1 -91.0(2) . . . . ?
F3 Y2 Y3 Y1 144.7(3) . . . . ?
F1 Y2 Y3 Y1 45.85(16) . . . . ?
Y4 Y2 Y3 Y1 90.92(3) . . . . ?
Y3 F5 Y4 O29 105.1(3) . . . . ?
Y3 F5 Y4 F1 33.6(2) . . . . ?
Y3 F5 Y4 F4 -2.0(4) . . . . ?
Y3 F5 Y4 F6 163.2(3) . . . . ?
Y3 F5 Y4 O26 -171.4(4) . . . . ?
Y3 F5 Y4 O28 -102.7(3) . . . . ?
Y3 F5 Y4 F3 -30.4(2) . . . . ?
Y3 F5 Y4 Y2 -0.6(3) . . . . ?
C71 O29 Y4 F5 -58.6(12) . . . . ?
C71 O29 Y4 F1 10.8(12) . . . . ?
C71 O29 Y4 F4 74.6(12) . . . . ?
C71 O29 Y4 F6 146.8(12) . . . . ?
C71 O29 Y4 O26 -132.4(12) . . . . ?
C71 O29 Y4 O28 174.7(11) . . . . ?
C71 O29 Y4 F3 2.9(14) . . . . ?
C71 O29 Y4 Y3 -24.1(12) . . . . ?
C71 O29 Y4 Y2 37.4(12) . . . . ?
Y1 F1 Y4 F5 104.9(6) . . . . ?
Y2 F1 Y4 F5 -123.2(2) . . . . ?
Y3 F1 Y4 F5 -27.8(2) . . . . ?
Y1 F1 Y4 O29 8.1(5) . . . . ?
Y2 F1 Y4 O29 139.9(3) . . . . ?
Y3 F1 Y4 O29 -124.6(3) . . . . ?
Y1 F1 Y4 F4 -102.7(6) . . . . ?
Y2 F1 Y4 F4 29.13(18) . . . . ?
Y3 F1 Y4 F4 124.6(2) . . . . ?
Y1 F1 Y4 F6 -47.5(6) . . . . ?
Y2 F1 Y4 F6 84.4(2) . . . . ?
Y3 F1 Y4 F6 179.82(18) . . . . ?
Y1 F1 Y4 O26 68.5(7) . . . . ?
Y2 F1 Y4 O26 -159.7(3) . . . . ?
Y3 F1 Y4 O26 -64.2(4) . . . . ?
Y1 F1 Y4 O28 -158.4(5) . . . . ?
Y2 F1 Y4 O28 -26.6(4) . . . . ?
Y3 F1 Y4 O28 68.9(4) . . . . ?
Y1 F1 Y4 F3 -178.7(6) . . . . ?
Y2 F1 Y4 F3 -46.90(19) . . . . ?
Y3 F1 Y4 F3 48.54(19) . . . . ?
Y1 F1 Y4 Y3 132.7(6) . . . . ?
Y2 F1 Y4 Y3 -95.4(2) . . . . ?
Y1 F1 Y4 Y2 -131.8(6) . . . . ?
Y3 F1 Y4 Y2 95.4(2) . . . . ?
Y2 F4 Y4 F5 2.4(4) . . . . ?
Y2 F4 Y4 O29 -99.6(3) . . . . ?
Y2 F4 Y4 F1 -33.5(2) . . . . ?
Y2 F4 Y4 F6 -170.3(3) . . . . ?
Y2 F4 Y4 O26 159.7(5) . . . . ?
Y2 F4 Y4 O28 113.4(3) . . . . ?
Y2 F4 Y4 F3 30.8(2) . . . . ?
Y2 F4 Y4 Y3 1.2(2) . . . . ?
Cr1 F6 Y4 F5 45.3(6) . . . . ?
Cr1 F6 Y4 O29 106.9(4) . . . . ?
Cr1 F6 Y4 F1 161.7(3) . . . . ?
Cr1 F6 Y4 F4 -146.0(4) . . . . ?
Cr1 F6 Y4 O26 20.5(4) . . . . ?
Cr1 F6 Y4 O28 -57.7(4) . . . . ?
Cr1 F6 Y4 F3 -115.2(4) . . . . ?
Cr1 F6 Y4 Y3 162.4(5) . . . . ?
Cr1 F6 Y4 Y2 -152.2(3) . . . . ?
C61 O26 Y4 F5 -146.0(13) . . . . ?
C61 O26 Y4 O29 -53.7(13) . . . . ?
C61 O26 Y4 F1 -110.3(12) . . . . ?
C61 O26 Y4 F4 51.4(16) . . . . ?
C61 O26 Y4 F6 21.7(13) . . . . ?
C61 O26 Y4 O28 99.3(13) . . . . ?
C61 O26 Y4 F3 167.1(12) . . . . ?
C61 O26 Y4 Y3 -151.2(12) . . . . ?
C61 O26 Y4 Y2 172.2(10) . . . . ?
C66 O28 Y4 F5 -107.8(10) . . . . ?
C66 O28 Y4 O29 14.4(12) . . . . ?
C66 O28 Y4 F1 170.6(9) . . . . ?
C66 O28 Y4 F4 119.6(10) . . . . ?
C66 O28 Y4 F6 42.1(10) . . . . ?
C66 O28 Y4 O26 -40.4(10) . . . . ?
C66 O28 Y4 F3 -171.8(10) . . . . ?
C66 O28 Y4 Y3 -145.4(9) . . . . ?
C66 O28 Y4 Y2 152.9(10) . . . . ?
Y3 F3 Y4 F5 26.7(2) . . . . ?
Y2 F3 Y4 F5 129.3(3) . . . . ?
Y3 F3 Y4 O29 -43.6(4) . . . . ?
Y2 F3 Y4 O29 58.9(4) . . . . ?
Y3 F3 Y4 F1 -52.43(19) . . . . ?
Y2 F3 Y4 F1 50.09(19) . . . . ?
Y3 F3 Y4 F4 -130.8(2) . . . . ?
Y2 F3 Y4 F4 -28.33(19) . . . . ?
Y3 F3 Y4 F6 -163.3(2) . . . . ?
Y2 F3 Y4 F6 -60.8(4) . . . . ?
Y3 F3 Y4 O26 75.6(3) . . . . ?
Y2 F3 Y4 O26 178.1(3) . . . . ?
Y3 F3 Y4 O28 140.9(3) . . . . ?
Y2 F3 Y4 O28 -116.5(3) . . . . ?
Y2 F3 Y4 Y3 102.5(3) . . . . ?
Y3 F3 Y4 Y2 -102.5(3) . . . . ?
F13 Y3 Y4 F5 87.5(3) . . . . ?
F14 Y3 Y4 F5 6.0(3) . . . . ?
F3 Y3 Y4 F5 -133.5(4) . . . . ?
O56 Y3 Y4 F5 -153.6(7) . . . . ?
O58 Y3 Y4 F5 -75.5(3) . . . . ?
F2 Y3 Y4 F5 159.8(3) . . . . ?
F1 Y3 Y4 F5 130.6(3) . . . . ?
Y1 Y3 Y4 F5 119.1(3) . . . . ?
Y2 Y3 Y4 F5 -179.3(3) . . . . ?
F5 Y3 Y4 O29 -77.8(3) . . . . ?
F13 Y3 Y4 O29 9.7(2) . . . . ?
F14 Y3 Y4 O29 -71.9(3) . . . . ?
F3 Y3 Y4 O29 148.7(3) . . . . ?
O56 Y3 Y4 O29 128.5(6) . . . . ?
O58 Y3 Y4 O29 -153.3(3) . . . . ?
F2 Y3 Y4 O29 82.0(3) . . . . ?
F1 Y3 Y4 O29 52.8(3) . . . . ?
Y1 Y3 Y4 O29 41.3(2) . . . . ?
Y2 Y3 Y4 O29 102.9(2) . . . . ?
F5 Y3 Y4 F1 -130.6(3) . . . . ?
F13 Y3 Y4 F1 -43.1(2) . . . . ?
F14 Y3 Y4 F1 -124.6(2) . . . . ?
F3 Y3 Y4 F1 95.9(3) . . . . ?
O56 Y3 Y4 F1 75.8(6) . . . . ?
O58 Y3 Y4 F1 154.0(3) . . . . ?
F2 Y3 Y4 F1 29.2(2) . . . . ?
Y1 Y3 Y4 F1 -11.49(17) . . . . ?
Y2 Y3 Y4 F1 50.14(17) . . . . ?
F5 Y3 Y4 F4 178.5(3) . . . . ?
F13 Y3 Y4 F4 -94.02(19) . . . . ?
F14 Y3 Y4 F4 -175.6(2) . . . . ?
F3 Y3 Y4 F4 45.0(3) . . . . ?
O56 Y3 Y4 F4 24.8(6) . . . . ?
O58 Y3 Y4 F4 103.0(2) . . . . ?
F2 Y3 Y4 F4 -21.7(2) . . . . ?
F1 Y3 Y4 F4 -50.9(2) . . . . ?
Y1 Y3 Y4 F4 -62.43(14) . . . . ?
Y2 Y3 Y4 F4 -0.80(14) . . . . ?
F5 Y3 Y4 F6 -131.4(8) . . . . ?
F13 Y3 Y4 F6 -43.9(8) . . . . ?
F14 Y3 Y4 F6 -125.4(8) . . . . ?
F3 Y3 Y4 F6 95.1(8) . . . . ?
O56 Y3 Y4 F6 75.0(10) . . . . ?
O58 Y3 Y4 F6 153.2(8) . . . . ?
F2 Y3 Y4 F6 28.4(8) . . . . ?
F1 Y3 Y4 F6 -0.8(8) . . . . ?
Y1 Y3 Y4 F6 -12.3(8) . . . . ?
Y2 Y3 Y4 F6 49.3(8) . . . . ?
F5 Y3 Y4 O26 8.7(4) . . . . ?
F13 Y3 Y4 O26 96.2(3) . . . . ?
F14 Y3 Y4 O26 14.6(3) . . . . ?
F3 Y3 Y4 O26 -124.8(3) . . . . ?
O56 Y3 Y4 O26 -145.0(7) . . . . ?
O58 Y3 Y4 O26 -66.8(3) . . . . ?
F2 Y3 Y4 O26 168.5(3) . . . . ?
F1 Y3 Y4 O26 139.3(3) . . . . ?
Y1 Y3 Y4 O26 127.8(2) . . . . ?
Y2 Y3 Y4 O26 -170.6(2) . . . . ?
F5 Y3 Y4 O28 91.1(4) . . . . ?
F13 Y3 Y4 O28 178.6(2) . . . . ?
F14 Y3 Y4 O28 97.0(3) . . . . ?
F3 Y3 Y4 O28 -42.4(3) . . . . ?
O56 Y3 Y4 O28 -62.6(7) . . . . ?
O58 Y3 Y4 O28 15.6(3) . . . . ?
F2 Y3 Y4 O28 -109.1(3) . . . . ?
F1 Y3 Y4 O28 -138.3(3) . . . . ?
Y1 Y3 Y4 O28 -149.8(2) . . . . ?
Y2 Y3 Y4 O28 -88.2(2) . . . . ?
F5 Y3 Y4 F3 133.5(4) . . . . ?
F13 Y3 Y4 F3 -139.0(3) . . . . ?
F14 Y3 Y4 F3 139.5(3) . . . . ?
O56 Y3 Y4 F3 -20.1(6) . . . . ?
O58 Y3 Y4 F3 58.0(3) . . . . ?
F2 Y3 Y4 F3 -66.7(3) . . . . ?
F1 Y3 Y4 F3 -95.9(3) . . . . ?
Y1 Y3 Y4 F3 -107.4(2) . . . . ?
Y2 Y3 Y4 F3 -45.8(2) . . . . ?
F5 Y3 Y4 Y2 179.3(3) . . . . ?
F13 Y3 Y4 Y2 -93.22(13) . . . . ?
F14 Y3 Y4 Y2 -174.77(15) . . . . ?
F3 Y3 Y4 Y2 45.8(2) . . . . ?
O56 Y3 Y4 Y2 25.6(6) . . . . ?
O58 Y3 Y4 Y2 103.82(19) . . . . ?
F2 Y3 Y4 Y2 -20.94(16) . . . . ?
F1 Y3 Y4 Y2 -50.14(17) . . . . ?
Y1 Y3 Y4 Y2 -61.62(3) . . . . ?
F21 Y2 Y4 F5 96.8(2) . . . . ?
F4 Y2 Y4 F5 -178.2(3) . . . . ?
F12 Y2 Y4 F5 -179.3(2) . . . . ?
F2 Y2 Y4 F5 21.6(2) . . . . ?
O2 Y2 Y4 F5 -98.8(3) . . . . ?
O4 Y2 Y4 F5 -7.7(10) . . . . ?
F3 Y2 Y4 F5 -46.5(3) . . . . ?
F1 Y2 Y4 F5 52.4(2) . . . . ?
Y1 Y2 Y4 F5 64.30(17) . . . . ?
Y3 Y2 Y4 F5 0.42(17) . . . . ?
F21 Y2 Y4 O29 4.8(2) . . . . ?
F4 Y2 Y4 O29 89.7(3) . . . . ?
F12 Y2 Y4 O29 88.6(3) . . . . ?
F2 Y2 Y4 O29 -70.5(3) . . . . ?
O2 Y2 Y4 O29 169.2(3) . . . . ?
O4 Y2 Y4 O29 -99.8(10) . . . . ?
F3 Y2 Y4 O29 -138.6(3) . . . . ?
F1 Y2 Y4 O29 -39.7(3) . . . . ?
Y1 Y2 Y4 O29 -27.8(2) . . . . ?
Y3 Y2 Y4 O29 -91.6(2) . . . . ?
F21 Y2 Y4 F1 44.4(2) . . . . ?
F4 Y2 Y4 F1 129.4(3) . . . . ?
F12 Y2 Y4 F1 128.3(2) . . . . ?
F2 Y2 Y4 F1 -30.8(2) . . . . ?
O2 Y2 Y4 F1 -151.2(3) . . . . ?
O4 Y2 Y4 F1 -60.1(10) . . . . ?
F3 Y2 Y4 F1 -98.9(3) . . . . ?
Y1 Y2 Y4 F1 11.89(18) . . . . ?
Y3 Y2 Y4 F1 -51.98(18) . . . . ?
F21 Y2 Y4 F4 -84.9(3) . . . . ?
F12 Y2 Y4 F4 -1.1(3) . . . . ?
F2 Y2 Y4 F4 -160.2(3) . . . . ?
O2 Y2 Y4 F4 79.5(3) . . . . ?
O4 Y2 Y4 F4 170.5(10) . . . . ?
F3 Y2 Y4 F4 131.7(3) . . . . ?
F1 Y2 Y4 F4 -129.4(3) . . . . ?
Y1 Y2 Y4 F4 -117.5(2) . . . . ?
Y3 Y2 Y4 F4 178.6(2) . . . . ?
F21 Y2 Y4 F6 -74.7(2) . . . . ?
F4 Y2 Y4 F6 10.2(3) . . . . ?
F12 Y2 Y4 F6 9.1(2) . . . . ?
F2 Y2 Y4 F6 -150.0(2) . . . . ?
O2 Y2 Y4 F6 89.7(3) . . . . ?
O4 Y2 Y4 F6 -179.3(10) . . . . ?
F3 Y2 Y4 F6 141.9(3) . . . . ?
F1 Y2 Y4 F6 -119.1(2) . . . . ?
Y1 Y2 Y4 F6 -107.25(16) . . . . ?
Y3 Y2 Y4 F6 -171.13(16) . . . . ?
F21 Y2 Y4 O26 136.9(8) . . . . ?
F4 Y2 Y4 O26 -138.1(9) . . . . ?
F12 Y2 Y4 O26 -139.2(8) . . . . ?
F2 Y2 Y4 O26 61.7(8) . . . . ?
O2 Y2 Y4 O26 -58.7(9) . . . . ?
O4 Y2 Y4 O26 32.4(13) . . . . ?
F3 Y2 Y4 O26 -6.4(9) . . . . ?
F1 Y2 Y4 O26 92.5(8) . . . . ?
Y1 Y2 Y4 O26 104.4(8) . . . . ?
Y3 Y2 Y4 O26 40.5(8) . . . . ?
F21 Y2 Y4 O28 -153.0(2) . . . . ?
F4 Y2 Y4 O28 -68.0(3) . . . . ?
F12 Y2 Y4 O28 -69.1(2) . . . . ?
F2 Y2 Y4 O28 131.8(3) . . . . ?
O2 Y2 Y4 O28 11.4(3) . . . . ?
O4 Y2 Y4 O28 102.5(10) . . . . ?
F3 Y2 Y4 O28 63.7(3) . . . . ?
F1 Y2 Y4 O28 162.6(3) . . . . ?
Y1 Y2 Y4 O28 174.51(19) . . . . ?
Y3 Y2 Y4 O28 110.63(19) . . . . ?
F21 Y2 Y4 F3 143.3(3) . . . . ?
F4 Y2 Y4 F3 -131.7(3) . . . . ?
F12 Y2 Y4 F3 -132.8(3) . . . . ?
F2 Y2 Y4 F3 68.1(3) . . . . ?
O2 Y2 Y4 F3 -52.3(3) . . . . ?
O4 Y2 Y4 F3 38.8(10) . . . . ?
F1 Y2 Y4 F3 98.9(3) . . . . ?
Y1 Y2 Y4 F3 110.8(2) . . . . ?
Y3 Y2 Y4 F3 46.9(2) . . . . ?
F21 Y2 Y4 Y3 96.41(14) . . . . ?
F4 Y2 Y4 Y3 -178.6(2) . . . . ?
F12 Y2 Y4 Y3 -179.73(15) . . . . ?
F2 Y2 Y4 Y3 21.15(17) . . . . ?
O2 Y2 Y4 Y3 -99.2(2) . . . . ?
O4 Y2 Y4 Y3 -8.1(10) . . . . ?
F3 Y2 Y4 Y3 -46.9(2) . . . . ?
F1 Y2 Y4 Y3 51.98(18) . . . . ?
Y1 Y2 Y4 Y3 63.88(3) . . . . ?
